data_7126363
loop_
_publ_author_name
'Prieschl, Dominic'
'Arrowsmith, Merle'
'Dietz, Maximilian'
'Rempel, Anna'
'M\"uller, Marcel'
'Braunschweig, Holger'

_publ_section_title
;
 Synthesis of polyheterocyclic 1,1-diboryltriazenes by \g-nitrogen
 insertion of azides into activated B-B single bonds.
;
_journal_issue 42
_journal_name_full 'Chemical communications (Cambridge, England)'
_journal_page_first 5681
_journal_page_last 5684
_journal_paper_doi 10.1039/d0cc02305a
_journal_volume 56
_journal_year 2020
_chemical_formula_moiety 'C55 H49 B2 N5, 0.878(C6H6), 0.061(C6 H14)'
_chemical_formula_sum 'C60.63 H55.12 B2 N5'
_chemical_formula_weight 875.44
_space_group_crystal_system triclinic
_space_group_IT_number 2
_space_group_name_Hall '-P 1'
_space_group_name_H-M_alt 'P -1'
_atom_sites_solution_hydrogens mixed
_audit_creation_method SHELXL-2018/3
_cell_angle_alpha 76.749(8)
_cell_angle_beta 76.424(9)
_cell_angle_gamma 74.29(2)
_cell_formula_units_Z 4
_cell_length_a 16.155(4)
_cell_length_b 17.629(3)
_cell_length_c 18.200(4)
_cell_measurement_reflns_used 9959
_cell_measurement_temperature 100(2)
_cell_measurement_theta_max 26.55
_cell_measurement_theta_min 2.30
_cell_volume 4773.6(18)
_computing_cell_refinement 'Saint+ ver. V8.38A (Bruker AXS)'
_computing_data_collection 'APEX2 ver. 2014.9 (Bruker AXS)'
_computing_data_reduction 'Saint+ ver. V8.38A (Bruker AXS)'
_computing_molecular_graphics 'ShelXLe (Huebschle et all, 2011)'
_computing_publication_material 'SHELXL-2018/3 (Sheldrick, 2018)'
_computing_structure_refinement 'SHELXL-2018/3 (Sheldrick, 2018)'
_computing_structure_solution 'SHELXT (Sheldrick, 2014)'
_diffrn_ambient_temperature 100(2)
_diffrn_detector 'CCD area detector (Apex2)'
_diffrn_detector_area_resol_mean 8.333
_diffrn_measured_fraction_theta_full 1.000
_diffrn_measured_fraction_theta_max 1.000
_diffrn_measurement_device_type 'Bruker X8-APEX II'
_diffrn_measurement_method '\f and \w scans'
_diffrn_radiation_monochromator 'multi-layer mirror'
_diffrn_radiation_type MoK\a
_diffrn_radiation_wavelength 0.71073
_diffrn_reflns_av_R_equivalents 0.0574
_diffrn_reflns_av_unetI/netI 0.0532
_diffrn_reflns_Laue_measured_fraction_full 1.000
_diffrn_reflns_Laue_measured_fraction_max 1.000
_diffrn_reflns_limit_h_max 19
_diffrn_reflns_limit_h_min -19
_diffrn_reflns_limit_k_max 21
_diffrn_reflns_limit_k_min -21
_diffrn_reflns_limit_l_max 22
_diffrn_reflns_limit_l_min -22
_diffrn_reflns_number 87045
_diffrn_reflns_point_group_measured_fraction_full 1.000
_diffrn_reflns_point_group_measured_fraction_max 1.000
_diffrn_reflns_theta_full 26.000
_diffrn_reflns_theta_max 26.022
_diffrn_reflns_theta_min 1.169
_diffrn_source 'rotating-anode (Nonius FR-591)'
_exptl_absorpt_coefficient_mu 0.071
_exptl_absorpt_correction_T_max 0.7454
_exptl_absorpt_correction_T_min 0.6662
_exptl_absorpt_correction_type multi-scan
_exptl_absorpt_process_details 'SadAbs 2016/2 (Bruker AXS)'
_exptl_crystal_colour yellow
_exptl_crystal_density_diffrn 1.218
_exptl_crystal_description block
_exptl_crystal_F_000 1856
_exptl_crystal_size_max 0.181
_exptl_crystal_size_mid 0.178
_exptl_crystal_size_min 0.111
_refine_diff_density_max 0.422
_refine_diff_density_min -0.344
_refine_diff_density_rms 0.043
_refine_ls_extinction_method none
_refine_ls_goodness_of_fit_ref 1.016
_refine_ls_hydrogen_treatment mixed
_refine_ls_matrix_type full
_refine_ls_number_parameters 1443
_refine_ls_number_reflns 18816
_refine_ls_number_restraints 776
_refine_ls_restrained_S_all 1.013
_refine_ls_R_factor_all 0.0844
_refine_ls_R_factor_gt 0.0492
_refine_ls_shift/su_max 0.000
_refine_ls_shift/su_mean 0.000
_refine_ls_structure_factor_coef Fsqd
_refine_ls_weighting_details 'w=1/[\s^2^(Fo^2^)+(0.0479P)^2^+2.3493P] where P=(Fo^2^+2Fc^2^)/3'
_refine_ls_weighting_scheme calc
_refine_ls_wR_factor_gt 0.1102
_refine_ls_wR_factor_ref 0.1278
_reflns_Friedel_coverage 0.000
_reflns_number_gt 12932
_reflns_number_total 18816
_reflns_threshold_expression 'I > 2\s(I)'
_cod_data_source_file d0cc02305a4.cif
_cod_data_source_block DoPr003
_cod_depositor_comments 'Adding full bibliography for 7126363--7126367.cif.'
_cod_original_cell_volume 4773.7(18)
_cod_database_code 7126363
_shelx_shelxl_version_number 2018/3
_shelx_space_group_comment
;
The symmetry employed for this shelxl refinement is uniquely defined
by the following loop, which should always be used as a source of
symmetry information in preference to the above space-group names.
They are only intended as comments.
;

loop_
_space_group_symop_operation_xyz
'x, y, z'
'-x, -y, -z'

loop_
_atom_site_label
_atom_site_type_symbol
_atom_site_fract_x
_atom_site_fract_y
_atom_site_fract_z
_atom_site_U_iso_or_equiv
_atom_site_adp_type
_atom_site_occupancy
_atom_site_site_symmetry_order
_atom_site_calc_flag
_atom_site_refinement_flags_posn
_atom_site_refinement_flags_adp
_atom_site_refinement_flags_occupancy
_atom_site_disorder_assembly
_atom_site_disorder_group
C1_1 C 0.83293(13) 0.77025(11) -0.09886(11) 0.0247(4) Uani 1 1 d . . . . .
C2_1 C 0.74371(13) 0.79620(11) -0.11046(10) 0.0244(4) Uani 1 1 d . . . . .
C3_1 C 0.68168(13) 0.74967(11) -0.07289(10) 0.0235(4) Uani 1 1 d . . . . .
C4_1 C 0.59348(13) 0.77969(11) -0.08361(11) 0.0245(4) Uani 1 1 d . . . . .
C5_1 C 0.52500(13) 0.73996(12) -0.04507(12) 0.0284(5) Uani 1 1 d . . . . .
H5_1 H 0.538612 0.690780 -0.010778 0.034 Uiso 1 1 calc R U . . .
C6_1 C 0.44107(14) 0.76999(12) -0.05570(12) 0.0320(5) Uani 1 1 d . . . . .
H6_1 H 0.397497 0.741479 -0.029103 0.038 Uiso 1 1 calc R U . . .
C7_1 C 0.41776(14) 0.84312(12) -0.10583(13) 0.0344(5) Uani 1 1 d . . . . .
H7_1 H 0.359008 0.863396 -0.113376 0.041 Uiso 1 1 calc R U . . .
C8_1 C 0.47969(14) 0.88406(12) -0.14301(12) 0.0331(5) Uani 1 1 d . . . . .
H8_1 H 0.463638 0.933482 -0.176285 0.040 Uiso 1 1 calc R U . . .
C9_1 C 0.56847(14) 0.85472(11) -0.13338(11) 0.0283(5) Uani 1 1 d . . . . .
C10_1 C 0.63169(14) 0.89685(12) -0.17238(12) 0.0325(5) Uani 1 1 d . . . . .
H10_1 H 0.615199 0.945708 -0.206258 0.039 Uiso 1 1 calc R U . . .
C11_1 C 0.71854(14) 0.86946(12) -0.16321(11) 0.0295(5) Uani 1 1 d . . . . .
C12_1 C 0.78360(15) 0.91089(13) -0.20712(12) 0.0367(5) Uani 1 1 d . . . . .
H12_1 H 0.767339 0.960194 -0.240486 0.044 Uiso 1 1 calc R U . . .
C13_1 C 0.86845(15) 0.87991(13) -0.20123(12) 0.0360(5) Uani 1 1 d . . . . .
H13_1 H 0.912179 0.905392 -0.233559 0.043 Uiso 1 1 calc R U . . .
C14_1 C 0.89286(14) 0.80982(12) -0.14732(11) 0.0299(5) Uani 1 1 d . . . . .
H14_1 H 0.953056 0.789399 -0.144605 0.036 Uiso 1 1 calc R U . . .
C1_2 C 0.67909(12) 0.58795(11) -0.02128(10) 0.0212(4) Uani 1 1 d . . . . .
C2_2 C 0.62423(12) 0.55475(11) 0.04363(11) 0.0224(4) Uani 1 1 d . . . . .
C3_2 C 0.59495(13) 0.59020(12) 0.11063(11) 0.0276(4) Uani 1 1 d . . . . .
H3_2 H 0.613673 0.636423 0.111989 0.033 Uiso 1 1 calc R U . . .
C4_2 C 0.54067(13) 0.55953(12) 0.17297(12) 0.0308(5) Uani 1 1 d . . . . .
H4_2 H 0.522442 0.584127 0.217202 0.037 Uiso 1 1 calc R U . . .
C5_2 C 0.51151(13) 0.49129(12) 0.17191(12) 0.0307(5) Uani 1 1 d . . . . .
H5_2 H 0.472960 0.470648 0.215226 0.037 Uiso 1 1 calc R U . . .
C6_2 C 0.53803(13) 0.45504(12) 0.10969(11) 0.0282(5) Uani 1 1 d . . . . .
H6_2 H 0.518024 0.408979 0.110064 0.034 Uiso 1 1 calc R U . . .
C7_2 C 0.59554(12) 0.48474(11) 0.04348(11) 0.0232(4) Uani 1 1 d . . . . .
C8_2 C 0.62308(12) 0.44881(11) -0.02116(11) 0.0254(4) Uani 1 1 d . . . . .
H8_2 H 0.603222 0.402942 -0.021693 0.030 Uiso 1 1 calc R U . . .
C9_2 C 0.67931(12) 0.47864(11) -0.08535(11) 0.0234(4) Uani 1 1 d . . . . .
C10_2 C 0.70845(13) 0.44189(12) -0.15193(12) 0.0286(5) Uani 1 1 d . . . . .
H10_2 H 0.688466 0.396343 -0.153263 0.034 Uiso 1 1 calc R U . . .
C11_2 C 0.76404(13) 0.47092(12) -0.21313(12) 0.0305(5) Uani 1 1 d . . . . .
H11_2 H 0.782771 0.445507 -0.256852 0.037 Uiso 1 1 calc R U . . .
C12_2 C 0.79465(12) 0.53887(11) -0.21269(11) 0.0267(4) Uani 1 1 d . . . . .
H12_2 H 0.834645 0.558091 -0.255596 0.032 Uiso 1 1 calc R U . . .
C13_2 C 0.76706(12) 0.57651(11) -0.15128(10) 0.0223(4) Uani 1 1 d . . . . .
H13_2 H 0.787632 0.622386 -0.152101 0.027 Uiso 1 1 calc R U . . .
C14_2 C 0.70764(11) 0.54882(11) -0.08516(10) 0.0208(4) Uani 1 1 d . . . . .
B1_3 B 0.86259(14) 0.70308(13) -0.02782(12) 0.0219(5) Uani 1 1 d . . . . .
H1_3 H 0.9285(12) 0.6641(11) -0.0456(10) 0.022(5) Uiso 1 1 d . . . . .
B2_3 B 0.71622(14) 0.66435(13) -0.02629(12) 0.0220(5) Uani 1 1 d . . . . .
N1_4 N 0.79336(10) 0.65132(9) 0.00360(8) 0.0211(3) Uani 1 1 d . . . . .
C1_4 C 0.88075(12) 0.49318(11) 0.13964(10) 0.0224(4) Uani 1 1 d . . . . .
N2_4 N 0.80858(10) 0.57914(9) 0.05351(8) 0.0219(3) Uani 1 1 d . . . . .
C2_4 C 0.96295(13) 0.44752(11) 0.14964(11) 0.0281(5) Uani 1 1 d . . . . .
H2_4 H 1.013631 0.463190 0.118335 0.034 Uiso 1 1 calc R U . . .
N3_4 N 0.87500(10) 0.56584(9) 0.08347(9) 0.0222(3) Uani 1 1 d . . . . .
C4_4 C 0.89815(15) 0.35651(12) 0.25179(12) 0.0354(5) Uani 1 1 d . . . . .
H4_4 H 0.904095 0.309707 0.290184 0.043 Uiso 1 1 calc R U . . .
C5_4 C 0.81616(15) 0.40246(12) 0.24222(12) 0.0321(5) Uani 1 1 d . . . . .
H5_4 H 0.765713 0.387148 0.274381 0.039 Uiso 1 1 calc R U . . .
C6_4 C 0.80656(13) 0.47067(11) 0.18623(11) 0.0270(4) Uani 1 1 d . . . . .
H6_4 H 0.749893 0.501798 0.179697 0.032 Uiso 1 1 calc R U . . .
C3_4 C 0.97149(14) 0.37890(12) 0.20531(12) 0.0326(5) Uani 1 1 d . . . . .
H3_4 H 1.028034 0.347167 0.211481 0.039 Uiso 1 1 calc R U . . .
C4_5 C 1.03616(12) 0.73994(11) -0.00597(11) 0.0247(4) Uani 1 1 d . . . . .
N4_5 N 0.95493(10) 0.74836(9) 0.04882(9) 0.0246(4) Uani 1 1 d . . . . .
C5_5 C 1.05619(13) 0.80865(12) -0.05529(12) 0.0305(5) Uani 1 1 d . . . . .
N5_5 N 0.81595(10) 0.76856(9) 0.09882(9) 0.0244(4) Uani 1 1 d . . . . .
C6_5 C 1.13483(14) 0.79971(13) -0.10703(12) 0.0334(5) Uani 1 1 d . . . . .
H6_5 H 1.148515 0.845513 -0.142095 0.040 Uiso 1 1 calc R U . . .
C7_5 C 1.19417(13) 0.72671(13) -0.10962(12) 0.0303(5) Uani 1 1 d . . . . .
C8_5 C 1.17381(12) 0.66054(12) -0.05749(11) 0.0269(4) Uani 1 1 d . . . . .
H8_5 H 1.214483 0.610249 -0.057681 0.032 Uiso 1 1 calc R U . . .
C9_5 C 1.09555(12) 0.66581(11) -0.00501(11) 0.0248(4) Uani 1 1 d . . . . .
C10_5 C 1.07643(13) 0.59307(12) 0.05028(12) 0.0306(5) Uani 1 1 d . . . . .
H10A_5 H 1.123138 0.546270 0.038950 0.046 Uiso 1 1 calc R U . . .
H10B_5 H 1.020478 0.584835 0.045413 0.046 Uiso 1 1 calc R U . . .
H10C_5 H 1.073109 0.600357 0.102768 0.046 Uiso 1 1 calc R U . . .
C11_5 C 0.99675(15) 0.89037(12) -0.05306(14) 0.0405(6) Uani 1 1 d . . . . .
H11A_5 H 1.010970 0.926054 -0.101724 0.061 Uiso 1 1 calc R U . . .
H11B_5 H 1.004693 0.911856 -0.010718 0.061 Uiso 1 1 calc R U . . .
H11C_5 H 0.935815 0.886476 -0.045274 0.061 Uiso 1 1 calc R U . . .
C12_5 C 1.27915(14) 0.72003(15) -0.16634(13) 0.0397(5) Uani 1 1 d . . . . .
H12A_5 H 1.305150 0.663608 -0.169893 0.060 Uiso 1 1 calc R U . . .
H12B_5 H 1.319457 0.742053 -0.149178 0.060 Uiso 1 1 calc R U . . .
H12C_5 H 1.268153 0.750076 -0.216876 0.060 Uiso 1 1 calc R U . . .
C13_5 C 0.72308(12) 0.79507(11) 0.10071(11) 0.0246(4) Uani 1 1 d . . . . .
C14_5 C 0.66696(13) 0.75356(11) 0.15498(11) 0.0263(4) Uani 1 1 d . . . . .
C15_5 C 0.57719(13) 0.78260(12) 0.15836(12) 0.0310(5) Uani 1 1 d . . . . .
H15_5 H 0.538481 0.754315 0.194827 0.037 Uiso 1 1 calc R U . . .
C16_5 C 0.54239(13) 0.85100(12) 0.11063(12) 0.0327(5) Uani 1 1 d . . . . .
C17_5 C 0.60006(14) 0.89314(12) 0.05994(12) 0.0325(5) Uani 1 1 d . . . . .
H17_5 H 0.577179 0.941234 0.027770 0.039 Uiso 1 1 calc R U . . .
C18_5 C 0.69020(13) 0.86723(11) 0.05474(11) 0.0276(4) Uani 1 1 d . . . . .
C19_5 C 0.74887(14) 0.91902(12) 0.00393(12) 0.0327(5) Uani 1 1 d . . . . .
H19A_5 H 0.713266 0.971354 -0.014970 0.049 Uiso 1 1 calc R U . . .
H19B_5 H 0.782584 0.893345 -0.039704 0.049 Uiso 1 1 calc R U . . .
H19C_5 H 0.789016 0.926134 0.033324 0.049 Uiso 1 1 calc R U . . .
C20_5 C 0.70132(14) 0.68243(12) 0.21169(11) 0.0314(5) Uani 1 1 d . . . . .
H20A_5 H 0.657814 0.649747 0.231253 0.047 Uiso 1 1 calc R U . . .
H20B_5 H 0.713012 0.700613 0.254455 0.047 Uiso 1 1 calc R U . . .
H20C_5 H 0.755600 0.650390 0.186467 0.047 Uiso 1 1 calc R U . . .
C21_5 C 0.44511(15) 0.88013(15) 0.11377(15) 0.0478(6) Uani 1 1 d . . . . .
H21A_5 H 0.428826 0.938497 0.109475 0.072 Uiso 1 1 calc R U . . .
H21B_5 H 0.414199 0.855572 0.162665 0.072 Uiso 1 1 calc R U . . .
H21C_5 H 0.429031 0.865246 0.071222 0.072 Uiso 1 1 calc R U . . .
C1_6 C 0.39304(12) 0.27864(11) 0.52738(10) 0.0230(4) Uani 1 1 d . . . . .
C2_6 C 0.31035(12) 0.31851(11) 0.56791(10) 0.0225(4) Uani 1 1 d . . . . .
C3_6 C 0.23500(12) 0.28677(11) 0.58177(10) 0.0212(4) Uani 1 1 d . . . . .
C4_6 C 0.15514(12) 0.32789(11) 0.62242(10) 0.0235(4) Uani 1 1 d . . . . .
C5_6 C 0.07470(12) 0.30403(12) 0.63541(11) 0.0279(4) Uani 1 1 d . . . . .
H5_6 H 0.072745 0.260486 0.613790 0.034 Uiso 1 1 calc R U . . .
C6_6 C 0.00042(14) 0.34209(13) 0.67808(12) 0.0356(5) Uani 1 1 d . . . . .
H6_6 H -0.052199 0.324706 0.685588 0.043 Uiso 1 1 calc R U . . .
C7_6 C 0.00063(15) 0.40670(13) 0.71112(12) 0.0387(6) Uani 1 1 d . . . . .
H7_6 H -0.050726 0.430907 0.742976 0.046 Uiso 1 1 calc R U . . .
C8_6 C 0.07402(14) 0.43421(13) 0.69742(12) 0.0354(5) Uani 1 1 d . . . . .
H8_6 H 0.073369 0.478672 0.718946 0.043 Uiso 1 1 calc R U . . .
C9_6 C 0.15245(13) 0.39784(11) 0.65128(11) 0.0268(4) Uani 1 1 d . . . . .
C10_6 C 0.22731(14) 0.42667(12) 0.63727(11) 0.0305(5) Uani 1 1 d . . . . .
H10_6 H 0.224603 0.473822 0.655478 0.037 Uiso 1 1 calc R U . . .
C11_6 C 0.30638(14) 0.38865(12) 0.59734(11) 0.0283(5) Uani 1 1 d . . . . .
C12_6 C 0.38432(15) 0.41457(13) 0.59035(12) 0.0364(5) Uani 1 1 d . . . . .
H12_6 H 0.381599 0.462279 0.607601 0.044 Uiso 1 1 calc R U . . .
C13_6 C 0.46222(15) 0.37163(14) 0.55927(12) 0.0381(5) Uani 1 1 d . . . . .
H13_6 H 0.514589 0.386941 0.558172 0.046 Uiso 1 1 calc R U . . .
C14_6 C 0.46596(14) 0.30374(13) 0.52828(11) 0.0299(5) Uani 1 1 d . . . . .
H14_6 H 0.521606 0.274261 0.507142 0.036 Uiso 1 1 calc R U . . .
C1_7 C 0.19732(11) 0.13696(11) 0.61480(10) 0.0199(4) Uani 1 1 d . . . . .
C2_7 C 0.22776(11) 0.09976(10) 0.68362(10) 0.0191(4) Uani 1 1 d . . . . .
C3_7 C 0.30252(12) 0.11569(11) 0.70146(10) 0.0208(4) Uani 1 1 d . . . . .
H3_7 H 0.331621 0.153276 0.666317 0.025 Uiso 1 1 calc R U . . .
C4_7 C 0.33288(13) 0.07867(11) 0.76703(11) 0.0244(4) Uani 1 1 d . . . . .
H4_7 H 0.383035 0.089953 0.777040 0.029 Uiso 1 1 calc R U . . .
C5_7 C 0.28979(13) 0.02303(11) 0.82078(11) 0.0269(4) Uani 1 1 d . . . . .
H5_7 H 0.310648 -0.002154 0.867115 0.032 Uiso 1 1 calc R U . . .
C6_7 C 0.21924(13) 0.00566(11) 0.80642(11) 0.0272(4) Uani 1 1 d . . . . .
H6_7 H 0.191259 -0.031724 0.843110 0.033 Uiso 1 1 calc R U . . .
C7_7 C 0.18572(12) 0.04196(11) 0.73770(11) 0.0228(4) Uani 1 1 d . . . . .
C8_7 C 0.11514(12) 0.02283(11) 0.72086(11) 0.0265(4) Uani 1 1 d . . . . .
H8_7 H 0.086247 -0.014098 0.757275 0.032 Uiso 1 1 calc R U . . .
C9_7 C 0.08569(12) 0.05635(11) 0.65202(11) 0.0243(4) Uani 1 1 d . . . . .
C10_7 C 0.01537(13) 0.03517(12) 0.63213(13) 0.0319(5) Uani 1 1 d . . . . .
H10_7 H -0.013593 -0.002355 0.667542 0.038 Uiso 1 1 calc R U . . .
C11_7 C -0.01076(14) 0.06722(13) 0.56426(13) 0.0354(5) Uani 1 1 d . . . . .
H11_7 H -0.057695 0.052178 0.552482 0.042 Uiso 1 1 calc R U . . .
C12_7 C 0.03139(13) 0.12315(13) 0.51055(13) 0.0335(5) Uani 1 1 d . . . . .
H12_7 H 0.013220 0.145003 0.462559 0.040 Uiso 1 1 calc R U . . .
C13_7 C 0.09786(12) 0.14569(12) 0.52746(11) 0.0276(4) Uani 1 1 d . . . . .
H13_7 H 0.124839 0.183924 0.491039 0.033 Uiso 1 1 calc R U . . .
C14_7 C 0.12819(12) 0.11375(11) 0.59802(11) 0.0228(4) Uani 1 1 d . . . . .
B1_8 B 0.40143(14) 0.21172(13) 0.47726(12) 0.0203(4) Uani 1 1 d . . . . .
H1_8 H 0.4599(12) 0.1623(10) 0.4854(10) 0.018(5) Uiso 1 1 d . . . . .
N1_8 N 0.31870(9) 0.17610(9) 0.50323(8) 0.0190(3) Uani 1 1 d . . . . .
C1_8 C 0.36583(12) 0.01117(11) 0.41178(11) 0.0232(4) Uani 1 1 d . . . . .
B2_8 B 0.24833(13) 0.20177(13) 0.56141(12) 0.0197(4) Uani 1 1 d . . . . .
C2_8 C 0.28504(14) -0.00469(12) 0.41695(12) 0.0319(5) Uani 1 1 d . . . . .
H2_8 H 0.233119 0.030785 0.436798 0.038 Uiso 1 1 calc R U . . .
N3_8 N 0.37635(10) 0.08165(9) 0.43174(9) 0.0224(3) Uani 1 1 d . . . . .
C4_8 C 0.35490(15) -0.12470(13) 0.36526(13) 0.0398(6) Uani 1 1 d . . . . .
H4_8 H 0.351037 -0.171298 0.349656 0.048 Uiso 1 1 calc R U . . .
C5_8 C 0.43493(16) -0.10916(14) 0.36018(15) 0.0480(6) Uani 1 1 d . . . . .
H5_8 H 0.486749 -0.145275 0.341146 0.058 Uiso 1 1 calc R U . . .
C6_8 C 0.44061(14) -0.04111(13) 0.38263(14) 0.0390(6) Uani 1 1 d . . . . .
H6_8 H 0.496287 -0.030266 0.377972 0.047 Uiso 1 1 calc R U . . .
C3_8 C 0.27992(15) -0.07201(13) 0.39327(13) 0.0375(5) Uani 1 1 d . . . . .
H3_8 H 0.224299 -0.082202 0.396271 0.045 Uiso 1 1 calc R U . . .
N2_8 N 0.31596(10) 0.10521(9) 0.48485(9) 0.0214(3) Uani 1 1 d . . . . .
C4_11 C 0.58184(11) 0.22306(11) 0.36288(10) 0.0209(4) Uani 1 1 d . . . . .
N4_11 N 0.49699(9) 0.24791(9) 0.34093(8) 0.0205(3) Uani 1 1 d . . . . .
C5_11 C 0.62600(12) 0.14267(11) 0.37000(11) 0.0243(4) Uani 1 1 d . . . . .
N5_11 N 0.35692(9) 0.28619(9) 0.34192(8) 0.0210(3) Uani 1 1 d . . . . .
C6_11 C 0.70936(13) 0.12212(12) 0.38808(12) 0.0294(5) Uani 1 1 d . . . . .
H6_11 H 0.740029 0.067528 0.393719 0.035 Uiso 1 1 calc R U . . .
C7_11 C 0.74877(13) 0.17829(13) 0.39806(12) 0.0303(5) Uani 1 1 d . . . . .
C8_11 C 0.70352(13) 0.25777(12) 0.38924(11) 0.0269(4) Uani 1 1 d . . . . .
H8_11 H 0.730102 0.296904 0.396205 0.032 Uiso 1 1 calc R U . . .
C9_11 C 0.62043(12) 0.28219(11) 0.37052(10) 0.0220(4) Uani 1 1 d . . . . .
C10_11 C 0.57645(13) 0.36980(11) 0.35846(12) 0.0292(5) Uani 1 1 d . . . . .
H10A_11 H 0.595297 0.396608 0.391092 0.044 Uiso 1 1 calc R U . . .
H10B_11 H 0.512846 0.376156 0.371952 0.044 Uiso 1 1 calc R U . . .
H10C_11 H 0.592539 0.393719 0.304469 0.044 Uiso 1 1 calc R U . . .
C11_11 C 0.58644(13) 0.07987(12) 0.35907(12) 0.0305(5) Uani 1 1 d . . . . .
H11A_11 H 0.623641 0.026904 0.373570 0.046 Uiso 1 1 calc R U . . .
H11B_11 H 0.581459 0.087802 0.305052 0.046 Uiso 1 1 calc R U . . .
H11C_11 H 0.528178 0.083578 0.391377 0.046 Uiso 1 1 calc R U . . .
C12_11 C 0.83933(14) 0.15422(15) 0.41720(15) 0.0460(6) Uani 1 1 d . . . . .
H12A_11 H 0.842079 0.185566 0.454265 0.069 Uiso 1 1 calc R U . . .
H12B_11 H 0.882243 0.164351 0.370304 0.069 Uiso 1 1 calc R U . . .
H12C_11 H 0.852493 0.097119 0.439476 0.069 Uiso 1 1 calc R U . . .
C13_12 C 0.2673(7) 0.3209(8) 0.3701(11) 0.0230(11) Uani 0.551(13) 1 d D U P A 1
C14_12 C 0.2486(4) 0.3937(5) 0.3959(5) 0.0246(11) Uani 0.551(13) 1 d D U P A 1
C15_12 C 0.1614(4) 0.4286(4) 0.4210(4) 0.0262(11) Uani 0.551(13) 1 d D U P A 1
H15_12 H 0.147607 0.477018 0.440490 0.031 Uiso 0.551(13) 1 calc R U P A 1
C16_12 C 0.0934(4) 0.3953(4) 0.4187(3) 0.0272(11) Uani 0.551(13) 1 d D U P A 1
C17_12 C 0.1140(4) 0.3264(4) 0.3883(4) 0.0253(11) Uani 0.551(13) 1 d D U P A 1
H17_12 H 0.068122 0.304150 0.384470 0.030 Uiso 0.551(13) 1 calc R U P A 1
C18_12 C 0.2010(5) 0.2882(5) 0.3626(5) 0.0243(11) Uani 0.551(13) 1 d D U P A 1
C19_12 C 0.2205(4) 0.2162(4) 0.3263(4) 0.0263(13) Uani 0.551(13) 1 d D U P A 1
H19A_12 H 0.172324 0.188710 0.345310 0.039 Uiso 0.551(13) 1 calc R U P A 1
H19B_12 H 0.274813 0.179841 0.339374 0.039 Uiso 0.551(13) 1 calc R U P A 1
H19C_12 H 0.227184 0.232575 0.270448 0.039 Uiso 0.551(13) 1 calc R U P A 1
C20_12 C -0.0011(3) 0.4329(5) 0.4484(3) 0.0319(12) Uani 0.551(13) 1 d D U P A 1
H20A_12 H -0.030188 0.391317 0.480429 0.048 Uiso 0.551(13) 1 calc R U P A 1
H20B_12 H -0.030809 0.459127 0.405008 0.048 Uiso 0.551(13) 1 calc R U P A 1
H20C_12 H -0.003332 0.472639 0.479161 0.048 Uiso 0.551(13) 1 calc R U P A 1
C21_12 C 0.3183(4) 0.4371(4) 0.3928(4) 0.0255(12) Uani 0.551(13) 1 d D U P A 1
H21A_12 H 0.290861 0.488541 0.409752 0.038 Uiso 0.551(13) 1 calc R U P A 1
H21B_12 H 0.350437 0.446438 0.339983 0.038 Uiso 0.551(13) 1 calc R U P A 1
H21C_12 H 0.358766 0.404523 0.426602 0.038 Uiso 0.551(13) 1 calc R U P A 1
C13_13 C 0.2641(9) 0.3158(10) 0.3678(14) 0.0262(13) Uani 0.449(13) 1 d D U P A -1
C14_13 C 0.2341(5) 0.3863(6) 0.3990(6) 0.0270(13) Uani 0.449(13) 1 d D U P A -1
C15_13 C 0.1433(5) 0.4124(5) 0.4239(4) 0.0286(14) Uani 0.449(13) 1 d D U P A -1
H15_13 H 0.122020 0.458848 0.447014 0.034 Uiso 0.449(13) 1 calc R U P A -1
C16_13 C 0.0850(5) 0.3726(5) 0.4155(4) 0.0300(13) Uani 0.449(13) 1 d D U P A -1
C17_13 C 0.1175(5) 0.3060(5) 0.3794(5) 0.0280(13) Uani 0.449(13) 1 d D U P A -1
H17_13 H 0.077160 0.280156 0.370470 0.034 Uiso 0.449(13) 1 calc R U P A -1
C18_13 C 0.2058(6) 0.2762(6) 0.3559(7) 0.0266(12) Uani 0.449(13) 1 d D U P A -1
C19_13 C 0.2367(6) 0.2056(6) 0.3150(5) 0.0271(14) Uani 0.449(13) 1 d D U P A -1
H19A_13 H 0.211245 0.161299 0.345913 0.041 Uiso 0.449(13) 1 calc R U P A -1
H19B_13 H 0.300652 0.188817 0.307415 0.041 Uiso 0.449(13) 1 calc R U P A -1
H19C_13 H 0.218286 0.220843 0.264993 0.041 Uiso 0.449(13) 1 calc R U P A -1
C20_13 C -0.0118(4) 0.4005(6) 0.4442(4) 0.0363(15) Uani 0.449(13) 1 d D U P A -1
H20A_13 H -0.038018 0.353950 0.463409 0.055 Uiso 0.449(13) 1 calc R U P A -1
H20B_13 H -0.039458 0.435253 0.402094 0.055 Uiso 0.449(13) 1 calc R U P A -1
H20C_13 H -0.020871 0.430275 0.485854 0.055 Uiso 0.449(13) 1 calc R U P A -1
C21_13 C 0.2956(6) 0.4340(6) 0.4031(5) 0.0288(15) Uani 0.449(13) 1 d D U P A -1
H21A_13 H 0.267569 0.469485 0.440591 0.043 Uiso 0.449(13) 1 calc R U P A -1
H21B_13 H 0.311010 0.466081 0.352473 0.043 Uiso 0.449(13) 1 calc R U P A -1
H21C_13 H 0.348654 0.397745 0.418838 0.043 Uiso 0.449(13) 1 calc R U P A -1
C1_9 C 0.1204(2) 0.89479(19) 0.18268(19) 0.0593(9) Uani 0.5570(19) 1 d G U P B 1
H1_9 H 0.089414 0.930521 0.217085 0.071 Uiso 0.5570(19) 1 calc R U P B 1
C2_9 C 0.1025(2) 0.8198(2) 0.19365(18) 0.0582(8) Uani 0.5570(19) 1 d G U P B 1
H2_9 H 0.059250 0.804221 0.235561 0.070 Uiso 0.5570(19) 1 calc R U P B 1
C3_9 C 0.1478(2) 0.76748(17) 0.1433(2) 0.0557(8) Uani 0.5570(19) 1 d G U P B 1
H3_9 H 0.135592 0.716204 0.150812 0.067 Uiso 0.5570(19) 1 calc R U P B 1
C4_9 C 0.2111(2) 0.79022(17) 0.08199(19) 0.0530(8) Uani 0.5570(19) 1 d G U P B 1
H4_9 H 0.242098 0.754486 0.047587 0.064 Uiso 0.5570(19) 1 calc R U P B 1
C5_9 C 0.2290(2) 0.86524(18) 0.07102(18) 0.0579(9) Uani 0.5570(19) 1 d G U P B 1
H5_9 H 0.272262 0.880786 0.029109 0.070 Uiso 0.5570(19) 1 calc R U P B 1
C6_9 C 0.1837(2) 0.91753(15) 0.1214(2) 0.0574(8) Uani 0.5570(19) 1 d G U P B 1
H6_9 H 0.195922 0.968804 0.113857 0.069 Uiso 0.5570(19) 1 calc R U P B 1
C1_91 C 0.1492(5) 0.9138(3) 0.0816(4) 0.0598(10) Uani 0.3207(19) 1 d G U P B -1
H1_91 H 0.146309 0.965824 0.051385 0.072 Uiso 0.3207(19) 1 calc R U P B -1
C2_91 C 0.1935(4) 0.8467(4) 0.0488(3) 0.0568(10) Uani 0.3207(19) 1 d G U P B -1
H2_91 H 0.220843 0.852841 -0.003783 0.068 Uiso 0.3207(19) 1 calc R U P B -1
C3_91 C 0.1977(4) 0.7706(3) 0.0929(4) 0.0530(10) Uani 0.3207(19) 1 d G U P B -1
H3_91 H 0.227931 0.724730 0.070531 0.064 Uiso 0.3207(19) 1 calc R U P B -1
C4_91 C 0.1576(5) 0.7616(3) 0.1698(3) 0.0560(9) Uani 0.3207(19) 1 d G U P B -1
H4_91 H 0.160485 0.709598 0.200014 0.067 Uiso 0.3207(19) 1 calc R U P B -1
C5_91 C 0.1133(5) 0.8287(4) 0.2026(3) 0.0600(9) Uani 0.3207(19) 1 d G U P B -1
H5_91 H 0.085950 0.822579 0.255183 0.072 Uiso 0.3207(19) 1 calc R U P B -1
C6_91 C 0.1091(4) 0.9048(3) 0.1585(4) 0.0600(10) Uani 0.3207(19) 1 d G U P B -1
H6_91 H 0.078861 0.950692 0.180870 0.072 Uiso 0.3207(19) 1 calc R U P B -1
C1_10 C 0.1713(2) 0.7387(2) 0.3894(3) 0.0744(9) Uani 0.5570(19) 1 d G U P B 1
H1_10 H 0.127327 0.781614 0.370369 0.089 Uiso 0.5570(19) 1 calc R U P B 1
C2_10 C 0.1550(2) 0.6974(2) 0.4642(2) 0.0781(11) Uani 0.5570(19) 1 d G U P B 1
H2_10 H 0.099813 0.712148 0.496236 0.094 Uiso 0.5570(19) 1 calc R U P B 1
C3_10 C 0.2194(3) 0.6346(2) 0.49206(19) 0.0752(10) Uani 0.5570(19) 1 d G U P B 1
H3_10 H 0.208246 0.606442 0.543160 0.090 Uiso 0.5570(19) 1 calc R U P B 1
C4_10 C 0.3002(2) 0.6131(2) 0.4452(2) 0.0772(10) Uani 0.5570(19) 1 d G U P B 1
H4_10 H 0.344195 0.570200 0.464217 0.093 Uiso 0.5570(19) 1 calc R U P B 1
C5_10 C 0.3165(2) 0.6544(2) 0.3704(2) 0.0767(9) Uani 0.5570(19) 1 d G U P B 1
H5_10 H 0.371711 0.639664 0.338351 0.092 Uiso 0.5570(19) 1 calc R U P B 1
C6_10 C 0.2521(3) 0.7172(2) 0.3425(2) 0.0755(9) Uani 0.5570(19) 1 d G U P B 1
H6_10 H 0.263278 0.745371 0.291425 0.091 Uiso 0.5570(19) 1 calc R U P B 1
C1_101 C 0.3388(4) 0.6892(4) 0.2868(4) 0.0734(11) Uani 0.3207(19) 1 d G U P B -1
H1_101 H 0.381382 0.683448 0.241348 0.088 Uiso 0.3207(19) 1 calc R U P B -1
C2_101 C 0.2627(4) 0.7493(4) 0.2850(4) 0.0727(10) Uani 0.3207(19) 1 d G U P B -1
H2_101 H 0.253371 0.784690 0.238181 0.087 Uiso 0.3207(19) 1 calc R U P B -1
C3_101 C 0.2004(4) 0.7577(4) 0.3515(4) 0.0740(10) Uani 0.3207(19) 1 d G U P B -1
H3_101 H 0.148447 0.798821 0.350233 0.089 Uiso 0.3207(19) 1 calc R U P B -1
C4_101 C 0.2141(4) 0.7060(4) 0.4200(4) 0.0761(9) Uani 0.3207(19) 1 d G U P B -1
H4_101 H 0.171535 0.711710 0.465454 0.091 Uiso 0.3207(19) 1 calc R U P B -1
C5_101 C 0.2902(5) 0.6458(4) 0.4218(4) 0.0779(10) Uani 0.3207(19) 1 d G U P B -1
H5_101 H 0.299546 0.610467 0.468623 0.093 Uiso 0.3207(19) 1 calc R U P B -1
C6_101 C 0.3525(4) 0.6374(4) 0.3553(4) 0.0776(11) Uani 0.3207(19) 1 d G U P B -1
H6_101 H 0.404470 0.596335 0.356571 0.093 Uiso 0.3207(19) 1 calc R U P B -1
C1_14 C 0.1791(16) 0.8742(14) 0.0718(10) 0.0556(16) Uani 0.1222(17) 1 d D U P C -2
H1A_14 H 0.125073 0.901742 0.052249 0.083 Uiso 0.1222(17) 1 calc R U P C -2
H1B_14 H 0.200091 0.821019 0.057489 0.083 Uiso 0.1222(17) 1 calc R U P C -2
H1C_14 H 0.223646 0.905385 0.049660 0.083 Uiso 0.1222(17) 1 calc R U P C -2
C2_14 C 0.1603(14) 0.8653(11) 0.1620(10) 0.0590(9) Uani 0.1222(17) 1 d D U P C -2
H2A_14 H 0.179326 0.908464 0.175389 0.071 Uiso 0.1222(17) 1 calc R U P C -2
H2AB_14 H 0.096286 0.873735 0.180304 0.071 Uiso 0.1222(17) 1 calc R U P C -2
C3_14 C 0.2028(15) 0.7879(11) 0.2045(9) 0.0624(10) Uani 0.1222(17) 1 d D U P C -2
H3A_14 H 0.266825 0.778881 0.186056 0.075 Uiso 0.1222(17) 1 calc R U P C -2
H3AB_14 H 0.183097 0.744545 0.192077 0.075 Uiso 0.1222(17) 1 calc R U P C -2
C4_14 C 0.1839(16) 0.7815(11) 0.2935(10) 0.0727(11) Uani 0.1222(17) 1 d D U P C -2
H4A_14 H 0.204689 0.823860 0.306486 0.087 Uiso 0.1222(17) 1 calc R U P C -2
H4AB_14 H 0.119923 0.790759 0.312394 0.087 Uiso 0.1222(17) 1 calc R U P C -2
C5_14 C 0.2284(17) 0.7001(12) 0.3338(11) 0.0748(10) Uani 0.1222(17) 1 d D U P C -2
H5A_14 H 0.208372 0.659205 0.317540 0.090 Uiso 0.1222(17) 1 calc R U P C -2
H5AB_14 H 0.291864 0.692495 0.312961 0.090 Uiso 0.1222(17) 1 calc R U P C -2
C6_14 C 0.2183(18) 0.6799(14) 0.4196(11) 0.0774(15) Uani 0.1222(17) 1 d D U P C -2
H6A_14 H 0.209003 0.625521 0.437368 0.116 Uiso 0.1222(17) 1 calc R U P C -2
H6B_14 H 0.167874 0.717952 0.442619 0.116 Uiso 0.1222(17) 1 calc R U P C -2
H6C_14 H 0.271293 0.683225 0.434856 0.116 Uiso 0.1222(17) 1 calc R U P C -2
C4_111 C 0.41781(11) 0.25040(10) 0.38528(10) 0.0187(4) Uani 1 1 d . . . . .
C5_111 C 0.49229(12) 0.27887(12) 0.25938(10) 0.0258(4) Uani 1 1 d . . . . .
H5A_111 H 0.516304 0.235653 0.228516 0.031 Uiso 1 1 calc R U . . .
H5AB_111 H 0.524614 0.321809 0.238238 0.031 Uiso 1 1 calc R U . . .
C6_111 C 0.39477(12) 0.31127(12) 0.26067(10) 0.0261(4) Uani 1 1 d . . . . .
H6A_111 H 0.380305 0.370287 0.245504 0.031 Uiso 1 1 calc R U . . .
H6AB_111 H 0.374000 0.287331 0.226244 0.031 Uiso 1 1 calc R U . . .
C4_51 C 0.87682(12) 0.74315(10) 0.04020(10) 0.0218(4) Uani 1 1 d . . . . .
C5_51 C 0.95070(14) 0.77535(13) 0.12050(12) 0.0335(5) Uani 1 1 d . . . . .
H5A_51 H 0.970013 0.826132 0.109996 0.040 Uiso 1 1 calc R U . . .
H5AB_51 H 0.987341 0.734421 0.154039 0.040 Uiso 1 1 calc R U . . .
C6_51 C 0.85486(13) 0.78702(13) 0.15656(11) 0.0313(5) Uani 1 1 d . . . . .
H6A_51 H 0.845984 0.749940 0.206080 0.038 Uiso 1 1 calc R U . . .
H6AB_51 H 0.829489 0.842752 0.165148 0.038 Uiso 1 1 calc R U . . .

loop_
_atom_site_aniso_label
_atom_site_aniso_U_11
_atom_site_aniso_U_22
_atom_site_aniso_U_33
_atom_site_aniso_U_23
_atom_site_aniso_U_13
_atom_site_aniso_U_12
C1_1 0.0317(11) 0.0205(10) 0.0208(10) -0.0056(8) 0.0012(8) -0.0077(8)
C2_1 0.0329(11) 0.0200(10) 0.0176(9) -0.0036(8) -0.0009(8) -0.0049(8)
C3_1 0.0289(11) 0.0217(10) 0.0181(9) -0.0055(8) -0.0002(8) -0.0047(8)
C4_1 0.0318(11) 0.0191(10) 0.0202(10) -0.0049(8) -0.0044(8) -0.0011(8)
C5_1 0.0311(11) 0.0205(10) 0.0293(11) -0.0029(8) -0.0042(9) -0.0013(8)
C6_1 0.0298(11) 0.0248(11) 0.0390(12) -0.0057(9) -0.0057(10) -0.0030(9)
C7_1 0.0325(12) 0.0282(11) 0.0416(13) -0.0085(10) -0.0124(10) 0.0012(9)
C8_1 0.0395(13) 0.0232(11) 0.0337(12) -0.0028(9) -0.0142(10) 0.0021(9)
C9_1 0.0385(12) 0.0207(10) 0.0233(10) -0.0044(8) -0.0069(9) -0.0016(9)
C10_1 0.0462(13) 0.0199(10) 0.0255(11) 0.0028(8) -0.0084(10) -0.0021(9)
C11_1 0.0405(13) 0.0235(10) 0.0219(10) 0.0001(8) -0.0036(9) -0.0083(9)
C12_1 0.0519(15) 0.0275(11) 0.0273(11) 0.0068(9) -0.0059(10) -0.0143(10)
C13_1 0.0461(14) 0.0355(12) 0.0245(11) 0.0031(9) 0.0035(10) -0.0221(10)
C14_1 0.0360(12) 0.0287(11) 0.0236(10) -0.0028(9) 0.0016(9) -0.0128(9)
C1_2 0.0189(9) 0.0196(9) 0.0210(10) 0.0013(8) -0.0050(8) -0.0008(7)
C2_2 0.0188(10) 0.0224(10) 0.0220(10) 0.0002(8) -0.0038(8) -0.0019(8)
C3_2 0.0275(11) 0.0260(10) 0.0255(11) -0.0034(8) 0.0003(9) -0.0056(8)
C4_2 0.0284(11) 0.0340(12) 0.0228(10) -0.0012(9) 0.0010(9) -0.0032(9)
C5_2 0.0215(10) 0.0358(12) 0.0268(11) 0.0072(9) -0.0006(9) -0.0071(9)
C6_2 0.0233(10) 0.0278(11) 0.0309(11) 0.0046(9) -0.0062(9) -0.0085(8)
C7_2 0.0165(9) 0.0243(10) 0.0252(10) 0.0018(8) -0.0052(8) -0.0026(8)
C8_2 0.0217(10) 0.0219(10) 0.0333(11) -0.0018(8) -0.0071(9) -0.0070(8)
C9_2 0.0188(10) 0.0236(10) 0.0260(10) -0.0020(8) -0.0074(8) -0.0010(8)
C10_2 0.0268(11) 0.0293(11) 0.0318(11) -0.0090(9) -0.0092(9) -0.0035(9)
C11_2 0.0291(11) 0.0340(12) 0.0257(11) -0.0106(9) -0.0051(9) 0.0018(9)
C12_2 0.0221(10) 0.0277(11) 0.0223(10) -0.0010(8) -0.0021(8) 0.0026(8)
C13_2 0.0187(10) 0.0199(9) 0.0234(10) 0.0007(8) -0.0036(8) -0.0003(7)
C14_2 0.0164(9) 0.0208(9) 0.0215(10) -0.0009(8) -0.0058(8) 0.0013(7)
B1_3 0.0225(11) 0.0203(11) 0.0201(11) -0.0044(9) 0.0031(9) -0.0054(9)
B2_3 0.0237(11) 0.0229(11) 0.0143(10) -0.0030(9) 0.0056(9) -0.0048(9)
N1_4 0.0233(8) 0.0163(8) 0.0193(8) -0.0019(6) 0.0007(7) -0.0024(6)
C1_4 0.0299(11) 0.0178(9) 0.0186(9) -0.0042(8) -0.0025(8) -0.0051(8)
N2_4 0.0253(9) 0.0189(8) 0.0178(8) -0.0025(6) 0.0006(7) -0.0038(6)
C2_4 0.0306(11) 0.0235(10) 0.0263(11) -0.0049(8) -0.0009(9) -0.0030(8)
N3_4 0.0222(9) 0.0195(8) 0.0216(8) -0.0034(7) -0.0008(7) -0.0023(6)
C4_4 0.0506(14) 0.0234(11) 0.0279(11) 0.0028(9) -0.0070(10) -0.0075(10)
C5_4 0.0409(13) 0.0285(11) 0.0250(11) -0.0004(9) -0.0013(9) -0.0123(9)
C6_4 0.0310(11) 0.0250(10) 0.0240(10) -0.0035(8) -0.0039(9) -0.0066(8)
C3_4 0.0376(12) 0.0235(11) 0.0304(11) -0.0015(9) -0.0074(10) 0.0016(9)
C4_5 0.0236(10) 0.0274(10) 0.0234(10) -0.0076(8) 0.0005(8) -0.0078(8)
N4_5 0.0249(9) 0.0244(9) 0.0229(9) -0.0078(7) 0.0003(7) -0.0042(7)
C5_5 0.0298(11) 0.0267(11) 0.0372(12) -0.0069(9) -0.0042(10) -0.0105(9)
N5_5 0.0276(9) 0.0231(8) 0.0186(8) -0.0055(7) 0.0007(7) -0.0019(7)
C6_5 0.0312(12) 0.0325(12) 0.0371(12) -0.0017(10) -0.0009(10) -0.0166(9)
C7_5 0.0247(11) 0.0396(12) 0.0305(11) -0.0093(10) -0.0022(9) -0.0136(9)
C8_5 0.0213(10) 0.0325(11) 0.0293(11) -0.0095(9) -0.0054(9) -0.0060(8)
C9_5 0.0240(10) 0.0264(10) 0.0259(10) -0.0065(8) -0.0050(8) -0.0070(8)
C10_5 0.0265(11) 0.0281(11) 0.0312(11) -0.0023(9) -0.0023(9) -0.0014(8)
C11_5 0.0400(13) 0.0252(11) 0.0524(15) -0.0027(10) -0.0012(11) -0.0105(10)
C12_5 0.0276(12) 0.0530(15) 0.0410(13) -0.0113(11) 0.0015(10) -0.0176(10)
C13_5 0.0254(10) 0.0240(10) 0.0210(10) -0.0078(8) -0.0003(8) -0.0005(8)
C14_5 0.0304(11) 0.0232(10) 0.0224(10) -0.0090(8) 0.0001(9) -0.0018(8)
C15_5 0.0300(11) 0.0295(11) 0.0310(11) -0.0119(9) 0.0039(9) -0.0054(9)
C16_5 0.0292(11) 0.0324(12) 0.0354(12) -0.0164(10) -0.0020(10) 0.0001(9)
C17_5 0.0382(12) 0.0267(11) 0.0288(11) -0.0083(9) -0.0085(10) 0.0039(9)
C18_5 0.0362(12) 0.0235(10) 0.0207(10) -0.0069(8) -0.0029(9) -0.0023(9)
C19_5 0.0411(13) 0.0246(11) 0.0269(11) -0.0025(9) -0.0020(10) -0.0037(9)
C20_5 0.0337(12) 0.0280(11) 0.0254(11) -0.0037(9) 0.0034(9) -0.0038(9)
C21_5 0.0321(13) 0.0495(15) 0.0588(16) -0.0181(13) -0.0067(12) 0.0012(11)
C1_6 0.0252(10) 0.0268(10) 0.0166(9) -0.0014(8) -0.0009(8) -0.0099(8)
C2_6 0.0280(11) 0.0232(10) 0.0154(9) -0.0019(8) -0.0019(8) -0.0073(8)
C3_6 0.0240(10) 0.0225(10) 0.0144(9) -0.0016(7) -0.0011(8) -0.0047(8)
C4_6 0.0261(10) 0.0227(10) 0.0170(9) -0.0012(8) -0.0020(8) -0.0012(8)
C5_6 0.0251(11) 0.0267(11) 0.0271(11) -0.0055(9) 0.0006(9) -0.0017(8)
C6_6 0.0265(11) 0.0353(12) 0.0368(12) -0.0062(10) 0.0032(10) -0.0012(9)
C7_6 0.0343(13) 0.0381(13) 0.0307(12) -0.0106(10) 0.0049(10) 0.0077(10)
C8_6 0.0415(13) 0.0318(12) 0.0266(11) -0.0118(9) -0.0032(10) 0.0051(10)
C9_6 0.0331(11) 0.0243(10) 0.0191(10) -0.0041(8) -0.0037(9) -0.0004(8)
C10_6 0.0445(13) 0.0235(10) 0.0230(10) -0.0085(8) -0.0035(9) -0.0056(9)
C11_6 0.0385(12) 0.0281(11) 0.0196(10) -0.0054(8) -0.0027(9) -0.0112(9)
C12_6 0.0512(14) 0.0370(12) 0.0290(11) -0.0137(10) 0.0010(10) -0.0236(11)
C13_6 0.0382(13) 0.0541(15) 0.0320(12) -0.0159(11) 0.0017(10) -0.0272(11)
C14_6 0.0293(11) 0.0421(12) 0.0215(10) -0.0104(9) 0.0023(9) -0.0154(9)
C1_7 0.0160(9) 0.0209(9) 0.0200(9) -0.0072(8) 0.0019(7) -0.0012(7)
C2_7 0.0179(9) 0.0162(9) 0.0211(10) -0.0070(7) 0.0013(8) -0.0014(7)
C3_7 0.0200(10) 0.0184(9) 0.0228(10) -0.0074(8) -0.0011(8) -0.0018(7)
C4_7 0.0248(10) 0.0209(10) 0.0273(11) -0.0093(8) -0.0054(8) -0.0005(8)
C5_7 0.0332(11) 0.0201(10) 0.0248(10) -0.0048(8) -0.0079(9) 0.0009(8)
C6_7 0.0334(11) 0.0192(10) 0.0245(10) -0.0010(8) -0.0008(9) -0.0046(8)
C7_7 0.0253(10) 0.0177(9) 0.0226(10) -0.0046(8) -0.0001(8) -0.0031(8)
C8_7 0.0254(11) 0.0220(10) 0.0291(11) -0.0010(8) 0.0018(9) -0.0093(8)
C9_7 0.0201(10) 0.0217(10) 0.0294(11) -0.0065(8) 0.0005(8) -0.0049(8)
C10_7 0.0224(11) 0.0311(11) 0.0431(13) -0.0063(10) -0.0010(10) -0.0123(9)
C11_7 0.0240(11) 0.0390(13) 0.0478(14) -0.0112(11) -0.0094(10) -0.0097(9)
C12_7 0.0257(11) 0.0389(12) 0.0371(12) -0.0055(10) -0.0112(10) -0.0057(9)
C13_7 0.0225(10) 0.0308(11) 0.0275(11) -0.0037(9) -0.0033(9) -0.0054(8)
C14_7 0.0181(10) 0.0225(10) 0.0255(10) -0.0075(8) 0.0012(8) -0.0027(8)
B1_8 0.0178(11) 0.0231(11) 0.0186(11) -0.0032(9) -0.0006(9) -0.0053(9)
N1_8 0.0197(8) 0.0187(8) 0.0187(8) -0.0050(6) -0.0014(6) -0.0050(6)
C1_8 0.0275(11) 0.0212(10) 0.0199(10) -0.0043(8) -0.0007(8) -0.0063(8)
B2_8 0.0172(10) 0.0256(11) 0.0163(10) -0.0025(9) -0.0040(8) -0.0049(8)
C2_8 0.0288(11) 0.0336(12) 0.0343(12) -0.0125(10) -0.0013(9) -0.0071(9)
N3_8 0.0222(8) 0.0225(8) 0.0208(8) -0.0057(7) -0.0008(7) -0.0037(6)
C4_8 0.0473(14) 0.0309(12) 0.0465(14) -0.0169(11) -0.0020(11) -0.0151(10)
C5_8 0.0380(14) 0.0367(13) 0.0713(18) -0.0306(13) 0.0062(12) -0.0085(11)
C6_8 0.0291(12) 0.0338(12) 0.0559(15) -0.0209(11) 0.0040(11) -0.0097(9)
C3_8 0.0355(13) 0.0397(13) 0.0429(13) -0.0127(11) -0.0039(10) -0.0164(10)
N2_8 0.0217(8) 0.0220(8) 0.0189(8) -0.0043(7) -0.0018(7) -0.0034(6)
C4_11 0.0149(9) 0.0280(10) 0.0169(9) -0.0038(8) 0.0014(7) -0.0040(7)
N4_11 0.0188(8) 0.0234(8) 0.0170(8) -0.0027(6) 0.0002(6) -0.0048(6)
C5_11 0.0204(10) 0.0275(10) 0.0213(10) -0.0047(8) 0.0023(8) -0.0043(8)
N5_11 0.0156(8) 0.0268(8) 0.0163(8) -0.0034(7) 0.0013(6) -0.0017(6)
C6_11 0.0228(10) 0.0286(11) 0.0307(11) -0.0034(9) -0.0020(9) 0.0000(8)
C7_11 0.0220(10) 0.0367(12) 0.0293(11) -0.0007(9) -0.0047(9) -0.0062(9)
C8_11 0.0254(11) 0.0341(11) 0.0231(10) -0.0024(9) -0.0028(8) -0.0139(9)
C9_11 0.0220(10) 0.0257(10) 0.0162(9) -0.0024(8) 0.0021(8) -0.0076(8)
C10_11 0.0283(11) 0.0275(11) 0.0320(11) -0.0038(9) -0.0027(9) -0.0104(9)
C11_11 0.0244(11) 0.0271(11) 0.0380(12) -0.0108(9) -0.0015(9) -0.0020(8)
C12_11 0.0286(12) 0.0495(15) 0.0595(16) 0.0008(12) -0.0192(12) -0.0075(10)
C13_12 0.0169(16) 0.0301(19) 0.0164(17) -0.0002(15) -0.0015(14) -0.0007(14)
C14_12 0.0191(17) 0.0295(16) 0.0188(15) -0.0016(13) 0.0001(14) -0.0003(14)
C15_12 0.0205(17) 0.0314(18) 0.0198(15) -0.0005(14) -0.0003(14) -0.0007(14)
C16_12 0.0203(15) 0.0344(19) 0.0197(14) -0.0008(14) -0.0014(12) 0.0004(14)
C17_12 0.0180(15) 0.033(2) 0.0188(16) 0.0004(15) -0.0023(13) -0.0003(15)
C18_12 0.0180(16) 0.0313(19) 0.0172(17) 0.0000(14) -0.0018(13) 0.0000(13)
C19_12 0.018(2) 0.034(2) 0.021(2) -0.0016(18) -0.0001(16) -0.0015(16)
C20_12 0.0232(18) 0.042(2) 0.0218(17) -0.0035(17) 0.0009(14) 0.0003(17)
C21_12 0.021(2) 0.0272(18) 0.022(2) -0.0053(16) 0.0029(16) -0.0018(18)
C13_13 0.023(2) 0.034(2) 0.0154(19) -0.0024(18) -0.0004(17) -0.0004(17)
C14_13 0.024(2) 0.034(2) 0.0166(17) -0.0037(16) 0.0005(16) -0.0006(17)
C15_13 0.024(2) 0.036(2) 0.0177(17) -0.0038(17) 0.0013(16) 0.0013(17)
C16_13 0.0238(18) 0.037(2) 0.0197(16) -0.0011(17) 0.0018(14) -0.0001(16)
C17_13 0.0233(19) 0.036(2) 0.0179(18) -0.0014(17) -0.0012(15) -0.0013(17)
C18_13 0.0230(19) 0.035(2) 0.0164(18) -0.0017(17) -0.0022(15) -0.0016(16)
C19_13 0.024(2) 0.036(3) 0.020(2) -0.005(2) -0.0034(19) -0.004(2)
C20_13 0.027(2) 0.040(3) 0.026(2) 0.002(2) 0.0091(17) 0.001(2)
C21_13 0.026(3) 0.033(2) 0.019(2) -0.0059(19) 0.003(2) 0.000(2)
C1_9 0.0535(15) 0.0422(14) 0.0752(17) -0.0186(14) 0.0120(14) -0.0129(12)
C2_9 0.0519(14) 0.0437(13) 0.0778(16) -0.0205(13) 0.0065(13) -0.0169(12)
C3_9 0.0485(14) 0.0428(13) 0.0773(17) -0.0220(13) 0.0020(13) -0.0151(12)
C4_9 0.0471(15) 0.0420(15) 0.0720(17) -0.0248(14) 0.0010(14) -0.0118(13)
C5_9 0.0523(15) 0.0436(14) 0.0732(16) -0.0200(13) 0.0094(14) -0.0131(13)
C6_9 0.0551(15) 0.0404(14) 0.0718(17) -0.0194(13) 0.0114(14) -0.0145(13)
C1_91 0.0524(16) 0.0431(15) 0.0777(18) -0.0168(15) 0.0092(15) -0.0135(14)
C2_91 0.0504(17) 0.0436(16) 0.0730(18) -0.0192(16) 0.0070(16) -0.0134(15)
C3_91 0.0468(17) 0.0416(16) 0.0721(18) -0.0214(15) 0.0025(15) -0.0150(15)
C4_91 0.0498(15) 0.0431(14) 0.0759(17) -0.0220(14) 0.0028(14) -0.0148(13)
C5_91 0.0532(15) 0.0445(14) 0.0788(17) -0.0198(14) 0.0075(14) -0.0147(13)
C6_91 0.0537(16) 0.0431(15) 0.0775(18) -0.0192(15) 0.0092(15) -0.0127(14)
C1_10 0.0674(17) 0.0626(17) 0.107(2) -0.0306(16) -0.0222(16) -0.0202(15)
C2_10 0.070(2) 0.066(2) 0.111(2) -0.0324(18) -0.0216(19) -0.0185(17)
C3_10 0.0696(18) 0.0645(19) 0.109(2) -0.0334(17) -0.0265(17) -0.0201(16)
C4_10 0.0709(18) 0.0653(18) 0.111(2) -0.0311(17) -0.0258(17) -0.0198(16)
C5_10 0.0686(17) 0.0662(17) 0.110(2) -0.0321(16) -0.0224(16) -0.0198(14)
C6_10 0.0692(16) 0.0648(16) 0.1068(19) -0.0303(15) -0.0225(15) -0.0213(13)
C1_101 0.0676(19) 0.0636(19) 0.105(2) -0.0329(18) -0.0244(18) -0.0194(17)
C2_101 0.0655(18) 0.0625(18) 0.101(2) -0.0286(17) -0.0186(17) -0.0185(16)
C3_101 0.0667(18) 0.0635(18) 0.105(2) -0.0309(17) -0.0206(17) -0.0202(16)
C4_101 0.0699(17) 0.0649(17) 0.1082(19) -0.0325(16) -0.0223(16) -0.0207(14)
C5_101 0.0716(18) 0.0661(18) 0.110(2) -0.0308(17) -0.0241(17) -0.0194(16)
C6_101 0.0710(19) 0.0664(19) 0.109(2) -0.0319(18) -0.0243(18) -0.0186(17)
C1_14 0.051(2) 0.042(2) 0.074(2) -0.022(2) 0.006(2) -0.015(2)
C2_14 0.0528(14) 0.0439(13) 0.0774(16) -0.0200(13) 0.0068(13) -0.0144(12)
C3_14 0.0554(15) 0.0494(15) 0.0846(17) -0.0229(15) -0.0015(15) -0.0163(14)
C4_14 0.0655(18) 0.0617(18) 0.102(2) -0.0289(17) -0.0175(17) -0.0194(16)
C5_14 0.0678(17) 0.0642(17) 0.106(2) -0.0307(16) -0.0215(17) -0.0201(15)
C6_14 0.070(2) 0.066(2) 0.109(3) -0.031(2) -0.021(2) -0.020(2)
C4_111 0.0174(9) 0.0186(9) 0.0204(9) -0.0076(8) -0.0008(8) -0.0036(7)
C5_111 0.0229(10) 0.0327(11) 0.0176(10) -0.0021(8) -0.0005(8) -0.0042(8)
C6_111 0.0215(10) 0.0356(11) 0.0165(9) -0.0026(8) 0.0020(8) -0.0052(8)
C4_51 0.0238(10) 0.0149(9) 0.0208(10) 0.0007(7) 0.0011(8) -0.0022(7)
C5_51 0.0345(12) 0.0381(12) 0.0299(12) -0.0140(10) -0.0053(10) -0.0052(10)
C6_51 0.0356(12) 0.0337(12) 0.0227(10) -0.0084(9) -0.0050(9) -0.0023(9)

loop_
_atom_type_symbol
_atom_type_description
_atom_type_scat_dispersion_real
_atom_type_scat_dispersion_imag
_atom_type_scat_source
C C 0.0033 0.0016 'International Tables Vol C Tables 4.2.6.8 and 6.1.1.4'
H H 0.0000 0.0000 'International Tables Vol C Tables 4.2.6.8 and 6.1.1.4'
B B 0.0013 0.0007 'International Tables Vol C Tables 4.2.6.8 and 6.1.1.4'
N N 0.0061 0.0033 'International Tables Vol C Tables 4.2.6.8 and 6.1.1.4'

loop_
_geom_angle_atom_site_label_1
_geom_angle_atom_site_label_2
_geom_angle_atom_site_label_3
_geom_angle
_geom_angle_site_symmetry_1
_geom_angle_site_symmetry_3
_geom_angle_publ_flag
C14_1 C1_1 C2_1 117.68(18) . . ?
C14_1 C1_1 B1_3 119.34(18) . . ?
C2_1 C1_1 B1_3 122.75(16) . . ?
C3_1 C2_1 C1_1 120.96(17) . . ?
C3_1 C2_1 C11_1 120.04(18) . . ?
C1_1 C2_1 C11_1 118.97(17) . . ?
C2_1 C3_1 C4_1 118.74(17) . . ?
C2_1 C3_1 B2_3 117.60(17) . . ?
C4_1 C3_1 B2_3 123.49(17) . . ?
C3_1 C4_1 C5_1 123.25(17) . . ?
C3_1 C4_1 C9_1 120.46(18) . . ?
C5_1 C4_1 C9_1 116.26(18) . . ?
C6_1 C5_1 C4_1 122.29(19) . . ?
C6_1 C5_1 H5_1 118.9 . . ?
C4_1 C5_1 H5_1 118.9 . . ?
C5_1 C6_1 C7_1 120.8(2) . . ?
C5_1 C6_1 H6_1 119.6 . . ?
C7_1 C6_1 H6_1 119.6 . . ?
C8_1 C7_1 C6_1 119.5(2) . . ?
C8_1 C7_1 H7_1 120.2 . . ?
C6_1 C7_1 H7_1 120.2 . . ?
C7_1 C8_1 C9_1 121.46(19) . . ?
C7_1 C8_1 H8_1 119.3 . . ?
C9_1 C8_1 H8_1 119.3 . . ?
C10_1 C9_1 C8_1 120.99(18) . . ?
C10_1 C9_1 C4_1 119.34(19) . . ?
C8_1 C9_1 C4_1 119.65(19) . . ?
C9_1 C10_1 C11_1 121.80(18) . . ?
C9_1 C10_1 H10_1 119.1 . . ?
C11_1 C10_1 H10_1 119.1 . . ?
C10_1 C11_1 C12_1 121.06(19) . . ?
C10_1 C11_1 C2_1 119.42(18) . . ?
C12_1 C11_1 C2_1 119.48(19) . . ?
C13_1 C12_1 C11_1 119.88(19) . . ?
C13_1 C12_1 H12_1 120.1 . . ?
C11_1 C12_1 H12_1 120.1 . . ?
C12_1 C13_1 C14_1 120.66(19) . . ?
C12_1 C13_1 H13_1 119.7 . . ?
C14_1 C13_1 H13_1 119.7 . . ?
C1_1 C14_1 C13_1 122.6(2) . . ?
C1_1 C14_1 H14_1 118.7 . . ?
C13_1 C14_1 H14_1 118.7 . . ?
C14_2 C1_2 C2_2 118.43(17) . . ?
C14_2 C1_2 B2_3 116.70(16) . . ?
C2_2 C1_2 B2_3 124.77(17) . . ?
C1_2 C2_2 C3_2 121.19(17) . . ?
C1_2 C2_2 C7_2 120.86(17) . . ?
C3_2 C2_2 C7_2 117.94(17) . . ?
C4_2 C3_2 C2_2 121.63(19) . . ?
C4_2 C3_2 H3_2 119.2 . . ?
C2_2 C3_2 H3_2 119.2 . . ?
C3_2 C4_2 C5_2 120.10(19) . . ?
C3_2 C4_2 H4_2 120.0 . . ?
C5_2 C4_2 H4_2 120.0 . . ?
C6_2 C5_2 C4_2 120.50(18) . . ?
C6_2 C5_2 H5_2 119.7 . . ?
C4_2 C5_2 H5_2 119.7 . . ?
C5_2 C6_2 C7_2 121.20(19) . . ?
C5_2 C6_2 H6_2 119.4 . . ?
C7_2 C6_2 H6_2 119.4 . . ?
C8_2 C7_2 C6_2 122.16(18) . . ?
C8_2 C7_2 C2_2 119.23(17) . . ?
C6_2 C7_2 C2_2 118.61(18) . . ?
C7_2 C8_2 C9_2 121.38(18) . . ?
C7_2 C8_2 H8_2 119.3 . . ?
C9_2 C8_2 H8_2 119.3 . . ?
C8_2 C9_2 C10_2 121.84(18) . . ?
C8_2 C9_2 C14_2 119.27(17) . . ?
C10_2 C9_2 C14_2 118.88(17) . . ?
C11_2 C10_2 C9_2 120.99(19) . . ?
C11_2 C10_2 H10_2 119.5 . . ?
C9_2 C10_2 H10_2 119.5 . . ?
C10_2 C11_2 C12_2 120.63(19) . . ?
C10_2 C11_2 H11_2 119.7 . . ?
C12_2 C11_2 H11_2 119.7 . . ?
C13_2 C12_2 C11_2 120.19(18) . . ?
C13_2 C12_2 H12_2 119.9 . . ?
C11_2 C12_2 H12_2 119.9 . . ?
C12_2 C13_2 C14_2 121.59(18) . . ?
C12_2 C13_2 H13_2 119.2 . . ?
C14_2 C13_2 H13_2 119.2 . . ?
C1_2 C14_2 C9_2 120.78(17) . . ?
C1_2 C14_2 C13_2 121.54(17) . . ?
C9_2 C14_2 C13_2 117.66(17) . . ?
N1_4 B1_3 C1_1 109.21(16) . . ?
N1_4 B1_3 C4_51 111.17(15) . . ?
C1_1 B1_3 C4_51 111.62(15) . . ?
N1_4 B1_3 H1_3 110.1(9) . . ?
C1_1 B1_3 H1_3 111.0(9) . . ?
C4_51 B1_3 H1_3 103.7(10) . . ?
N1_4 B2_3 C3_1 118.00(17) . . ?
N1_4 B2_3 C1_2 117.11(16) . . ?
C3_1 B2_3 C1_2 124.20(17) . . ?
N2_4 N1_4 B2_3 112.16(15) . . ?
N2_4 N1_4 B1_3 122.87(15) . . ?
B2_3 N1_4 B1_3 123.92(15) . . ?
C2_4 C1_4 C6_4 119.88(18) . . ?
C2_4 C1_4 N3_4 118.17(17) . . ?
C6_4 C1_4 N3_4 121.85(17) . . ?
N3_4 N2_4 N1_4 114.62(15) . . ?
C1_4 C2_4 C3_4 120.07(19) . . ?
C1_4 C2_4 H2_4 120.0 . . ?
C3_4 C2_4 H2_4 120.0 . . ?
N2_4 N3_4 C1_4 110.46(15) . . ?
C5_4 C4_4 C3_4 119.66(19) . . ?
C5_4 C4_4 H4_4 120.2 . . ?
C3_4 C4_4 H4_4 120.2 . . ?
C4_4 C5_4 C6_4 120.8(2) . . ?
C4_4 C5_4 H5_4 119.6 . . ?
C6_4 C5_4 H5_4 119.6 . . ?
C5_4 C6_4 C1_4 119.38(19) . . ?
C5_4 C6_4 H6_4 120.3 . . ?
C1_4 C6_4 H6_4 120.3 . . ?
C4_4 C3_4 C2_4 120.2(2) . . ?
C4_4 C3_4 H3_4 119.9 . . ?
C2_4 C3_4 H3_4 119.9 . . ?
C9_5 C4_5 C5_5 121.35(18) . . ?
C9_5 C4_5 N4_5 120.13(17) . . ?
C5_5 C4_5 N4_5 118.34(17) . . ?
C4_51 N4_5 C4_5 128.21(16) . . ?
C4_51 N4_5 C5_51 112.49(15) . . ?
C4_5 N4_5 C5_51 118.87(16) . . ?
C6_5 C5_5 C4_5 117.65(19) . . ?
C6_5 C5_5 C11_5 119.84(19) . . ?
C4_5 C5_5 C11_5 122.51(19) . . ?
C4_51 N5_5 C13_5 126.57(16) . . ?
C4_51 N5_5 C6_51 111.98(16) . . ?
C13_5 N5_5 C6_51 119.79(15) . . ?
C7_5 C6_5 C5_5 122.63(19) . . ?
C7_5 C6_5 H6_5 118.7 . . ?
C5_5 C6_5 H6_5 118.7 . . ?
C6_5 C7_5 C8_5 118.06(19) . . ?
C6_5 C7_5 C12_5 120.75(19) . . ?
C8_5 C7_5 C12_5 121.17(19) . . ?
C7_5 C8_5 C9_5 121.77(19) . . ?
C7_5 C8_5 H8_5 119.1 . . ?
C9_5 C8_5 H8_5 119.1 . . ?
C8_5 C9_5 C4_5 118.40(18) . . ?
C8_5 C9_5 C10_5 119.99(18) . . ?
C4_5 C9_5 C10_5 121.61(17) . . ?
C9_5 C10_5 H10A_5 109.5 . . ?
C9_5 C10_5 H10B_5 109.5 . . ?
H10A_5 C10_5 H10B_5 109.5 . . ?
C9_5 C10_5 H10C_5 109.5 . . ?
H10A_5 C10_5 H10C_5 109.5 . . ?
H10B_5 C10_5 H10C_5 109.5 . . ?
C5_5 C11_5 H11A_5 109.5 . . ?
C5_5 C11_5 H11B_5 109.5 . . ?
H11A_5 C11_5 H11B_5 109.5 . . ?
C5_5 C11_5 H11C_5 109.5 . . ?
H11A_5 C11_5 H11C_5 109.5 . . ?
H11B_5 C11_5 H11C_5 109.5 . . ?
C7_5 C12_5 H12A_5 109.5 . . ?
C7_5 C12_5 H12B_5 109.5 . . ?
H12A_5 C12_5 H12B_5 109.5 . . ?
C7_5 C12_5 H12C_5 109.5 . . ?
H12A_5 C12_5 H12C_5 109.5 . . ?
H12B_5 C12_5 H12C_5 109.5 . . ?
C14_5 C13_5 C18_5 120.87(18) . . ?
C14_5 C13_5 N5_5 119.23(17) . . ?
C18_5 C13_5 N5_5 119.43(17) . . ?
C15_5 C14_5 C13_5 118.27(18) . . ?
C15_5 C14_5 C20_5 120.34(18) . . ?
C13_5 C14_5 C20_5 121.29(18) . . ?
C16_5 C15_5 C14_5 122.4(2) . . ?
C16_5 C15_5 H15_5 118.8 . . ?
C14_5 C15_5 H15_5 118.8 . . ?
C15_5 C16_5 C17_5 117.78(19) . . ?
C15_5 C16_5 C21_5 121.5(2) . . ?
C17_5 C16_5 C21_5 120.7(2) . . ?
C16_5 C17_5 C18_5 122.13(19) . . ?
C16_5 C17_5 H17_5 118.9 . . ?
C18_5 C17_5 H17_5 118.9 . . ?
C17_5 C18_5 C13_5 118.32(19) . . ?
C17_5 C18_5 C19_5 119.65(18) . . ?
C13_5 C18_5 C19_5 121.93(18) . . ?
C18_5 C19_5 H19A_5 109.5 . . ?
C18_5 C19_5 H19B_5 109.5 . . ?
H19A_5 C19_5 H19B_5 109.5 . . ?
C18_5 C19_5 H19C_5 109.5 . . ?
H19A_5 C19_5 H19C_5 109.5 . . ?
H19B_5 C19_5 H19C_5 109.5 . . ?
C14_5 C20_5 H20A_5 109.5 . . ?
C14_5 C20_5 H20B_5 109.5 . . ?
H20A_5 C20_5 H20B_5 109.5 . . ?
C14_5 C20_5 H20C_5 109.5 . . ?
H20A_5 C20_5 H20C_5 109.5 . . ?
H20B_5 C20_5 H20C_5 109.5 . . ?
C16_5 C21_5 H21A_5 109.5 . . ?
C16_5 C21_5 H21B_5 109.5 . . ?
H21A_5 C21_5 H21B_5 109.5 . . ?
C16_5 C21_5 H21C_5 109.5 . . ?
H21A_5 C21_5 H21C_5 109.5 . . ?
H21B_5 C21_5 H21C_5 109.5 . . ?
C14_6 C1_6 C2_6 117.34(17) . . ?
C14_6 C1_6 B1_8 119.49(17) . . ?
C2_6 C1_6 B1_8 123.01(16) . . ?
C3_6 C2_6 C11_6 120.33(17) . . ?
C3_6 C2_6 C1_6 120.61(17) . . ?
C11_6 C2_6 C1_6 119.00(17) . . ?
C2_6 C3_6 C4_6 118.55(17) . . ?
C2_6 C3_6 B2_8 117.29(16) . . ?
C4_6 C3_6 B2_8 123.58(17) . . ?
C5_6 C4_6 C3_6 123.15(18) . . ?
C5_6 C4_6 C9_6 116.58(17) . . ?
C3_6 C4_6 C9_6 120.26(18) . . ?
C6_6 C5_6 C4_6 121.7(2) . . ?
C6_6 C5_6 H5_6 119.2 . . ?
C4_6 C5_6 H5_6 119.2 . . ?
C5_6 C6_6 C7_6 120.9(2) . . ?
C5_6 C6_6 H6_6 119.6 . . ?
C7_6 C6_6 H6_6 119.6 . . ?
C8_6 C7_6 C6_6 119.77(19) . . ?
C8_6 C7_6 H7_6 120.1 . . ?
C6_6 C7_6 H7_6 120.1 . . ?
C7_6 C8_6 C9_6 121.2(2) . . ?
C7_6 C8_6 H8_6 119.4 . . ?
C9_6 C8_6 H8_6 119.4 . . ?
C10_6 C9_6 C8_6 120.85(19) . . ?
C10_6 C9_6 C4_6 119.56(18) . . ?
C8_6 C9_6 C4_6 119.50(19) . . ?
C9_6 C10_6 C11_6 121.94(19) . . ?
C9_6 C10_6 H10_6 119.0 . . ?
C11_6 C10_6 H10_6 119.0 . . ?
C10_6 C11_6 C12_6 120.90(19) . . ?
C10_6 C11_6 C2_6 119.29(18) . . ?
C12_6 C11_6 C2_6 119.64(19) . . ?
C13_6 C12_6 C11_6 120.23(19) . . ?
C13_6 C12_6 H12_6 119.9 . . ?
C11_6 C12_6 H12_6 119.9 . . ?
C12_6 C13_6 C14_6 120.1(2) . . ?
C12_6 C13_6 H13_6 120.0 . . ?
C14_6 C13_6 H13_6 120.0 . . ?
C1_6 C14_6 C13_6 123.1(2) . . ?
C1_6 C14_6 H14_6 118.5 . . ?
C13_6 C14_6 H14_6 118.5 . . ?
C14_7 C1_7 C2_7 118.89(17) . . ?
C14_7 C1_7 B2_8 126.06(16) . . ?
C2_7 C1_7 B2_8 115.03(16) . . ?
C1_7 C2_7 C3_7 121.86(16) . . ?
C1_7 C2_7 C7_7 120.45(17) . . ?
C3_7 C2_7 C7_7 117.66(17) . . ?
C4_7 C3_7 C2_7 121.86(18) . . ?
C4_7 C3_7 H3_7 119.1 . . ?
C2_7 C3_7 H3_7 119.1 . . ?
C3_7 C4_7 C5_7 120.02(18) . . ?
C3_7 C4_7 H4_7 120.0 . . ?
C5_7 C4_7 H4_7 120.0 . . ?
C6_7 C5_7 C4_7 120.37(18) . . ?
C6_7 C5_7 H5_7 119.8 . . ?
C4_7 C5_7 H5_7 119.8 . . ?
C5_7 C6_7 C7_7 121.73(18) . . ?
C5_7 C6_7 H6_7 119.1 . . ?
C7_7 C6_7 H6_7 119.1 . . ?
C8_7 C7_7 C6_7 122.48(17) . . ?
C8_7 C7_7 C2_7 119.18(17) . . ?
C6_7 C7_7 C2_7 118.33(17) . . ?
C7_7 C8_7 C9_7 121.66(17) . . ?
C7_7 C8_7 H8_7 119.2 . . ?
C9_7 C8_7 H8_7 119.2 . . ?
C8_7 C9_7 C10_7 122.63(18) . . ?
C8_7 C9_7 C14_7 118.92(17) . . ?
C10_7 C9_7 C14_7 118.44(18) . . ?
C11_7 C10_7 C9_7 121.53(19) . . ?
C11_7 C10_7 H10_7 119.2 . . ?
C9_7 C10_7 H10_7 119.2 . . ?
C10_7 C11_7 C12_7 120.3(2) . . ?
C10_7 C11_7 H11_7 119.9 . . ?
C12_7 C11_7 H11_7 119.9 . . ?
C13_7 C12_7 C11_7 120.1(2) . . ?
C13_7 C12_7 H12_7 119.9 . . ?
C11_7 C12_7 H12_7 119.9 . . ?
C12_7 C13_7 C14_7 121.97(19) . . ?
C12_7 C13_7 H13_7 119.0 . . ?
C14_7 C13_7 H13_7 119.0 . . ?
C1_7 C14_7 C13_7 121.59(17) . . ?
C1_7 C14_7 C9_7 120.78(17) . . ?
C13_7 C14_7 C9_7 117.63(17) . . ?
N1_8 B1_8 C1_6 109.50(15) . . ?
N1_8 B1_8 C4_111 112.87(15) . . ?
C1_6 B1_8 C4_111 109.86(15) . . ?
N1_8 B1_8 H1_8 108.5(9) . . ?
C1_6 B1_8 H1_8 110.7(9) . . ?
C4_111 B1_8 H1_8 105.4(9) . . ?
N2_8 N1_8 B2_8 112.62(14) . . ?
N2_8 N1_8 B1_8 122.62(14) . . ?
B2_8 N1_8 B1_8 123.18(15) . . ?
C6_8 C1_8 C2_8 119.11(18) . . ?
C6_8 C1_8 N3_8 117.49(17) . . ?
C2_8 C1_8 N3_8 123.33(17) . . ?
N1_8 B2_8 C3_6 119.03(16) . . ?
N1_8 B2_8 C1_7 117.98(16) . . ?
C3_6 B2_8 C1_7 121.87(16) . . ?
C3_8 C2_8 C1_8 120.04(19) . . ?
C3_8 C2_8 H2_8 120.0 . . ?
C1_8 C2_8 H2_8 120.0 . . ?
N2_8 N3_8 C1_8 111.40(15) . . ?
C5_8 C4_8 C3_8 119.4(2) . . ?
C5_8 C4_8 H4_8 120.3 . . ?
C3_8 C4_8 H4_8 120.3 . . ?
C4_8 C5_8 C6_8 120.3(2) . . ?
C4_8 C5_8 H5_8 119.8 . . ?
C6_8 C5_8 H5_8 119.8 . . ?
C1_8 C6_8 C5_8 120.4(2) . . ?
C1_8 C6_8 H6_8 119.8 . . ?
C5_8 C6_8 H6_8 119.8 . . ?
C2_8 C3_8 C4_8 120.6(2) . . ?
C2_8 C3_8 H3_8 119.7 . . ?
C4_8 C3_8 H3_8 119.7 . . ?
N3_8 N2_8 N1_8 114.38(14) . . ?
C5_11 C4_11 C9_11 121.70(17) . . ?
C5_11 C4_11 N4_11 119.97(17) . . ?
C9_11 C4_11 N4_11 118.13(16) . . ?
C4_111 N4_11 C4_11 129.16(15) . . ?
C4_111 N4_11 C5_111 112.37(15) . . ?
C4_11 N4_11 C5_111 118.40(14) . . ?
C6_11 C5_11 C4_11 117.86(18) . . ?
C6_11 C5_11 C11_11 120.24(18) . . ?
C4_11 C5_11 C11_11 121.90(17) . . ?
C4_111 N5_11 C13_12 125.4(8) . . ?
C4_111 N5_11 C13_13 127.5(10) . . ?
C13_12 N5_11 C13_13 5.2(8) . . ?
C4_111 N5_11 C6_111 112.81(14) . . ?
C13_12 N5_11 C6_111 119.0(8) . . ?
C13_13 N5_11 C6_111 118.4(10) . . ?
C7_11 C6_11 C5_11 122.20(19) . . ?
C7_11 C6_11 H6_11 118.9 . . ?
C5_11 C6_11 H6_11 118.9 . . ?
C6_11 C7_11 C8_11 118.31(18) . . ?
C6_11 C7_11 C12_11 120.96(19) . . ?
C8_11 C7_11 C12_11 120.72(19) . . ?
C7_11 C8_11 C9_11 122.22(19) . . ?
C7_11 C8_11 H8_11 118.9 . . ?
C9_11 C8_11 H8_11 118.9 . . ?
C8_11 C9_11 C4_11 117.65(17) . . ?
C8_11 C9_11 C10_11 119.57(17) . . ?
C4_11 C9_11 C10_11 122.78(17) . . ?
C9_11 C10_11 H10A_11 109.5 . . ?
C9_11 C10_11 H10B_11 109.5 . . ?
H10A_11 C10_11 H10B_11 109.5 . . ?
C9_11 C10_11 H10C_11 109.5 . . ?
H10A_11 C10_11 H10C_11 109.5 . . ?
H10B_11 C10_11 H10C_11 109.5 . . ?
C5_11 C11_11 H11A_11 109.5 . . ?
C5_11 C11_11 H11B_11 109.5 . . ?
H11A_11 C11_11 H11B_11 109.5 . . ?
C5_11 C11_11 H11C_11 109.5 . . ?
H11A_11 C11_11 H11C_11 109.5 . . ?
H11B_11 C11_11 H11C_11 109.5 . . ?
C7_11 C12_11 H12A_11 109.5 . . ?
C7_11 C12_11 H12B_11 109.5 . . ?
H12A_11 C12_11 H12B_11 109.5 . . ?
C7_11 C12_11 H12C_11 109.5 . . ?
H12A_11 C12_11 H12C_11 109.5 . . ?
H12B_11 C12_11 H12C_11 109.5 . . ?
C14_13 C13_12 C18_12 110.3(8) . . ?
C14_13 C13_12 C14_12 11.5(5) . . ?
C18_12 C13_12 C14_12 121.4(7) . . ?
C14_13 C13_12 N5_11 129.1(9) . . ?
C18_12 C13_12 N5_11 120.4(7) . . ?
C14_12 C13_12 N5_11 117.7(7) . . ?
C14_13 C13_12 C18_13 118.9(9) . . ?
C18_12 C13_12 C18_13 8.6(5) . . ?
C14_12 C13_12 C18_13 129.9(8) . . ?
N5_11 C13_12 C18_13 111.8(7) . . ?
C21_13 C14_12 C15_12 110.4(8) . . ?
C21_13 C14_12 C13_12 132.0(8) . . ?
C15_12 C14_12 C13_12 117.6(6) . . ?
C21_13 C14_12 C21_12 10.5(6) . . ?
C15_12 C14_12 C21_12 119.6(5) . . ?
C13_12 C14_12 C21_12 122.6(5) . . ?
C21_13 C14_12 C13_13 134.7(9) . . ?
C15_12 C14_12 C13_13 114.9(7) . . ?
C13_12 C14_12 C13_13 2.8(10) . . ?
C21_12 C14_12 C13_13 125.3(7) . . ?
C21_13 C14_12 C15_13 124.6(9) . . ?
C15_12 C14_12 C15_13 14.6(4) . . ?
C13_12 C14_12 C15_13 103.2(6) . . ?
C21_12 C14_12 C15_13 134.1(6) . . ?
C13_13 C14_12 C15_13 100.6(8) . . ?
C14_13 C15_12 C14_12 10.7(7) . . ?
C14_13 C15_12 C16_12 112.0(7) . . ?
C14_12 C15_12 C16_12 122.5(5) . . ?
C14_13 C15_12 C16_13 104.0(7) . . ?
C14_12 C15_12 C16_13 114.5(5) . . ?
C16_12 C15_12 C16_13 8.2(4) . . ?
C14_13 C15_12 H15_12 129.1 . . ?
C14_12 C15_12 H15_12 118.8 . . ?
C16_12 C15_12 H15_12 118.8 . . ?
C16_13 C15_12 H15_12 126.7 . . ?
C15_13 C16_12 C17_12 114.5(7) . . ?
C15_13 C16_12 C15_12 6.7(7) . . ?
C17_12 C16_12 C15_12 118.2(5) . . ?
C15_13 C16_12 C20_12 125.0(7) . . ?
C17_12 C16_12 C20_12 120.2(5) . . ?
C15_12 C16_12 C20_12 121.7(4) . . ?
C15_13 C16_12 C20_13 147.7(8) . . ?
C17_12 C16_12 C20_13 96.4(5) . . ?
C15_12 C16_12 C20_13 145.2(5) . . ?
C20_12 C16_12 C20_13 24.0(3) . . ?
C15_13 C16_12 C17_13 115.8(7) . . ?
C17_12 C16_12 C17_13 1.4(5) . . ?
C15_12 C16_12 C17_13 119.5(5) . . ?
C20_12 C16_12 C17_13 118.8(5) . . ?
C20_13 C16_12 C17_13 95.1(5) . . ?
C16_13 C17_12 C16_12 14.1(5) . . ?
C16_13 C17_12 C18_12 135.0(7) . . ?
C16_12 C17_12 C18_12 121.8(5) . . ?
C16_13 C17_12 C18_13 142.6(10) . . ?
C16_12 C17_12 C18_13 129.3(7) . . ?
C18_12 C17_12 C18_13 7.6(7) . . ?
C16_13 C17_12 C15_13 39.7(5) . . ?
C16_12 C17_12 C15_13 26.3(3) . . ?
C18_12 C17_12 C15_13 95.5(4) . . ?
C18_13 C17_12 C15_13 103.1(6) . . ?
C16_13 C17_12 H17_12 105.7 . . ?
C16_12 C17_12 H17_12 119.1 . . ?
C18_12 C17_12 H17_12 119.1 . . ?
C18_13 C17_12 H17_12 111.6 . . ?
C15_13 C17_12 H17_12 145.3 . . ?
C13_13 C18_12 C17_13 137.6(10) . . ?
C13_13 C18_12 C13_12 2.5(10) . . ?
C17_13 C18_12 C13_12 135.1(7) . . ?
C13_13 C18_12 C17_12 120.7(8) . . ?
C17_13 C18_12 C17_12 16.9(5) . . ?
C13_12 C18_12 C17_12 118.2(6) . . ?
C13_13 C18_12 C19_12 119.0(8) . . ?
C17_13 C18_12 C19_12 103.3(7) . . ?
C13_12 C18_12 C19_12 121.6(6) . . ?
C17_12 C18_12 C19_12 120.2(5) . . ?
C13_13 C18_12 C19_13 112.3(8) . . ?
C17_13 C18_12 C19_13 109.9(9) . . ?
C13_12 C18_12 C19_13 114.9(7) . . ?
C17_12 C18_12 C19_13 126.8(7) . . ?
C19_12 C18_12 C19_13 7.0(5) . . ?
C18_13 C19_12 C18_12 1.2(8) . . ?
C18_13 C19_12 H19A_12 110.6 . . ?
C18_12 C19_12 H19A_12 109.5 . . ?
C18_13 C19_12 H19B_12 108.7 . . ?
C18_12 C19_12 H19B_12 109.5 . . ?
H19A_12 C19_12 H19B_12 109.5 . . ?
C18_13 C19_12 H19C_12 109.1 . . ?
C18_12 C19_12 H19C_12 109.5 . . ?
H19A_12 C19_12 H19C_12 109.5 . . ?
H19B_12 C19_12 H19C_12 109.5 . . ?
C20_13 C20_12 C16_12 88.4(8) . . ?
C20_13 C20_12 C16_13 71.0(7) . . ?
C16_12 C20_12 C16_13 17.4(3) . . ?
C20_13 C20_12 H20A_12 42.0 . . ?
C16_12 C20_12 H20A_12 109.5 . . ?
C16_13 C20_12 H20A_12 95.5 . . ?
C20_13 C20_12 H20B_12 83.9 . . ?
C16_12 C20_12 H20B_12 109.5 . . ?
C16_13 C20_12 H20B_12 106.2 . . ?
H20A_12 C20_12 H20B_12 109.5 . . ?
C20_13 C20_12 H20C_12 151.2 . . ?
C16_12 C20_12 H20C_12 109.5 . . ?
C16_13 C20_12 H20C_12 125.4 . . ?
H20A_12 C20_12 H20C_12 109.5 . . ?
H20B_12 C20_12 H20C_12 109.5 . . ?
C14_12 C21_12 C14_13 1.6(6) . . ?
C14_12 C21_12 H21A_12 109.5 . . ?
C14_13 C21_12 H21A_12 108.3 . . ?
C14_12 C21_12 H21B_12 109.5 . . ?
C14_13 C21_12 H21B_12 111.0 . . ?
H21A_12 C21_12 H21B_12 109.5 . . ?
C14_12 C21_12 H21C_12 109.5 . . ?
C14_13 C21_12 H21C_12 109.1 . . ?
H21A_12 C21_12 H21C_12 109.5 . . ?
H21B_12 C21_12 H21C_12 109.5 . . ?
C18_12 C13_13 C18_13 9.6(6) . . ?
C18_12 C13_13 C14_13 111.6(10) . . ?
C18_13 C13_13 C14_13 121.2(9) . . ?
C18_12 C13_13 N5_11 128.1(10) . . ?
C18_13 C13_13 N5_11 118.5(8) . . ?
C14_13 C13_13 N5_11 120.1(9) . . ?
C18_12 C13_13 C14_12 121.7(11) . . ?
C18_13 C13_13 C14_12 131.2(10) . . ?
C14_13 C13_13 C14_12 10.5(4) . . ?
N5_11 C13_13 C14_12 109.9(9) . . ?
C15_12 C14_13 C13_12 139.2(10) . . ?
C15_12 C14_13 C13_13 135.4(8) . . ?
C13_12 C14_13 C13_13 3.8(10) . . ?
C15_12 C14_13 C15_13 18.0(4) . . ?
C13_12 C14_13 C15_13 121.8(8) . . ?
C13_13 C14_13 C15_13 118.0(7) . . ?
C15_12 C14_13 C21_13 103.0(7) . . ?
C13_12 C14_13 C21_13 117.5(8) . . ?
C13_13 C14_13 C21_13 121.2(7) . . ?
C15_13 C14_13 C21_13 120.7(6) . . ?
C15_12 C14_13 C21_12 110.1(9) . . ?
C13_12 C14_13 C21_12 109.9(7) . . ?
C13_13 C14_13 C21_12 113.6(8) . . ?
C15_13 C14_13 C21_12 128.0(7) . . ?
C21_13 C14_13 C21_12 8.2(5) . . ?
C16_12 C15_13 C16_13 12.3(5) . . ?
C16_12 C15_13 C14_13 132.9(8) . . ?
C16_13 C15_13 C14_13 121.6(6) . . ?
C16_12 C15_13 C14_12 139.5(9) . . ?
C16_13 C15_13 C14_12 128.6(7) . . ?
C14_13 C15_13 C14_12 7.4(6) . . ?
C16_12 C15_13 C17_12 39.2(5) . . ?
C16_13 C15_13 C17_12 27.7(4) . . ?
C14_13 C15_13 C17_12 93.9(5) . . ?
C14_12 C15_13 C17_12 100.9(5) . . ?
C16_12 C15_13 H15_13 107.7 . . ?
C16_13 C15_13 H15_13 119.2 . . ?
C14_13 C15_13 H15_13 119.2 . . ?
C14_12 C15_13 H15_13 112.1 . . ?
C17_12 C15_13 H15_13 146.8 . . ?
C17_12 C16_13 C15_13 112.6(8) . . ?
C17_12 C16_13 C17_13 5.7(7) . . ?
C15_13 C16_13 C17_13 118.2(6) . . ?
C17_12 C16_13 C20_13 126.6(8) . . ?
C15_13 C16_13 C20_13 120.8(6) . . ?
C17_13 C16_13 C20_13 121.0(6) . . ?
C17_12 C16_13 C20_12 150.3(9) . . ?
C15_13 C16_13 C20_12 96.5(5) . . ?
C17_13 C16_13 C20_12 144.9(6) . . ?
C20_13 C16_13 C20_12 24.7(3) . . ?
C17_12 C16_13 C15_12 112.3(7) . . ?
C15_13 C16_13 C15_12 3.4(5) . . ?
C17_13 C16_13 C15_12 118.0(6) . . ?
C20_13 C16_13 C15_12 120.9(5) . . ?
C20_12 C16_13 C15_12 96.4(5) . . ?
C18_12 C17_13 C18_13 10.0(7) . . ?
C18_12 C17_13 C16_13 112.6(8) . . ?
C18_13 C17_13 C16_13 122.7(6) . . ?
C18_12 C17_13 C16_12 103.6(7) . . ?
C18_13 C17_13 C16_12 113.5(6) . . ?
C16_13 C17_13 C16_12 9.7(4) . . ?
C18_12 C17_13 H17_13 128.7 . . ?
C18_13 C17_13 H17_13 118.7 . . ?
C16_13 C17_13 H17_13 118.7 . . ?
C16_12 C17_13 H17_13 127.7 . . ?
C19_12 C18_13 C17_13 112.2(9) . . ?
C19_12 C18_13 C13_13 129.8(9) . . ?
C17_13 C18_13 C13_13 118.0(7) . . ?
C19_12 C18_13 C19_13 8.4(6) . . ?
C17_13 C18_13 C19_13 120.1(7) . . ?
C13_13 C18_13 C19_13 121.8(8) . . ?
C19_12 C18_13 C13_12 131.3(9) . . ?
C17_13 C18_13 C13_12 116.5(7) . . ?
C13_13 C18_13 C13_12 1.6(9) . . ?
C19_13 C18_13 C13_12 123.3(8) . . ?
C19_12 C18_13 C17_12 126.6(11) . . ?
C17_13 C18_13 C17_12 14.4(5) . . ?
C13_13 C18_13 C17_12 103.6(8) . . ?
C19_13 C18_13 C17_12 134.5(8) . . ?
C13_12 C18_13 C17_12 102.0(7) . . ?
C18_13 C19_13 C18_12 0.2(8) . . ?
C18_13 C19_13 H19A_13 109.5 . . ?
C18_12 C19_13 H19A_13 109.7 . . ?
C18_13 C19_13 H19B_13 109.5 . . ?
C18_12 C19_13 H19B_13 109.3 . . ?
H19A_13 C19_13 H19B_13 109.5 . . ?
C18_13 C19_13 H19C_13 109.5 . . ?
C18_12 C19_13 H19C_13 109.4 . . ?
H19A_13 C19_13 H19C_13 109.5 . . ?
H19B_13 C19_13 H19C_13 109.5 . . ?
C20_12 C20_13 C16_13 84.3(8) . . ?
C20_12 C20_13 C16_12 67.6(8) . . ?
C16_13 C20_13 C16_12 16.7(3) . . ?
C20_12 C20_13 H20A_13 153.1 . . ?
C16_13 C20_13 H20A_13 109.5 . . ?
C16_12 C20_13 H20A_13 124.5 . . ?
C20_12 C20_13 H20B_13 86.1 . . ?
C16_13 C20_13 H20B_13 109.5 . . ?
C16_12 C20_13 H20B_13 107.1 . . ?
H20A_13 C20_13 H20B_13 109.5 . . ?
C20_12 C20_13 H20C_13 43.6 . . ?
C16_13 C20_13 H20C_13 109.5 . . ?
C16_12 C20_13 H20C_13 95.6 . . ?
H20A_13 C20_13 H20C_13 109.5 . . ?
H20B_13 C20_13 H20C_13 109.5 . . ?
C14_12 C21_13 C14_13 3.8(7) . . ?
C14_12 C21_13 H21A_13 113.2 . . ?
C14_13 C21_13 H21A_13 109.5 . . ?
C14_12 C21_13 H21B_13 106.9 . . ?
C14_13 C21_13 H21B_13 109.5 . . ?
H21A_13 C21_13 H21B_13 109.5 . . ?
C14_12 C21_13 H21C_13 108.3 . . ?
C14_13 C21_13 H21C_13 109.5 . . ?
H21A_13 C21_13 H21C_13 109.5 . . ?
H21B_13 C21_13 H21C_13 109.5 . . ?
C5_91 C1_9 C2_9 12.1(5) . . ?
C5_91 C1_9 C6_9 122.7(4) . . ?
C2_9 C1_9 C6_9 120.0 . . ?
C5_91 C1_9 C1_91 108.7(4) . . ?
C2_9 C1_9 C1_91 99.8(2) . . ?
C6_9 C1_9 C1_91 35.9(3) . . ?
C5_91 C1_9 H1_9 116.0 . . ?
C2_9 C1_9 H1_9 120.0 . . ?
C6_9 C1_9 H1_9 120.0 . . ?
C1_91 C1_9 H1_9 129.8 . . ?
C4_91 C2_9 C3_9 22.0(4) . . ?
C4_91 C2_9 C1_9 122.3(3) . . ?
C3_9 C2_9 C1_9 120.0 . . ?
C4_91 C2_9 C6_91 121.1(4) . . ?
C3_9 C2_9 C6_91 111.2(2) . . ?
C1_9 C2_9 C6_91 19.0(3) . . ?
C4_91 C2_9 H2_9 113.1 . . ?
C3_9 C2_9 H2_9 120.0 . . ?
C1_9 C2_9 H2_9 120.0 . . ?
C6_91 C2_9 H2_9 125.8 . . ?
C4_91 C3_9 C3_91 117.3(13) . . ?
C4_91 C3_9 C2_9 63.6(10) . . ?
C3_91 C3_9 C2_9 134.4(3) . . ?
C4_91 C3_9 C4_9 113.1(10) . . ?
C3_91 C3_9 C4_9 14.4(3) . . ?
C2_9 C3_9 C4_9 120.0 . . ?
C4_91 C3_9 C5_91 57.2(7) . . ?
C3_91 C3_9 C5_91 127.4(5) . . ?
C2_9 C3_9 C5_91 10.7(4) . . ?
C4_9 C3_9 C5_91 113.1(3) . . ?
C4_91 C3_9 H3_9 92.9 . . ?
C3_91 C3_9 H3_9 105.6 . . ?
C2_9 C3_9 H3_9 120.0 . . ?
C4_9 C3_9 H3_9 120.0 . . ?
C5_91 C3_9 H3_9 126.1 . . ?
C2_91 C4_9 C5_9 42.2(4) . . ?
C2_91 C4_9 C3_9 116.5(4) . . ?
C5_9 C4_9 C3_9 120.0 . . ?
C2_91 C4_9 C4_91 123.7(5) . . ?
C5_9 C4_9 C4_91 113.6(3) . . ?
C3_9 C4_9 C4_91 16.8(3) . . ?
C2_91 C4_9 H4_9 107.2 . . ?
C5_9 C4_9 H4_9 120.0 . . ?
C3_9 C4_9 H4_9 120.0 . . ?
C4_91 C4_9 H4_9 123.8 . . ?
C2_91 C5_9 C1_91 72.9(5) . . ?
C2_91 C5_9 C4_9 48.7(4) . . ?
C1_91 C5_9 C4_9 103.0(3) . . ?
C2_91 C5_9 C6_9 114.5(5) . . ?
C1_91 C5_9 C6_9 44.5(3) . . ?
C4_9 C5_9 C6_9 120.0 . . ?
C2_91 C5_9 C3_91 49.3(3) . . ?
C1_91 C5_9 C3_91 98.9(3) . . ?
C4_9 C5_9 C3_91 5.5(2) . . ?
C6_9 C5_9 C3_91 114.5(2) . . ?
C2_91 C5_9 H5_9 104.3 . . ?
C1_91 C5_9 H5_9 119.2 . . ?
C4_9 C5_9 H5_9 120.0 . . ?
C6_9 C5_9 H5_9 120.0 . . ?
C3_91 C5_9 H5_9 125.5 . . ?
C1_91 C6_9 C6_91 72.7(5) . . ?
C1_91 C6_9 C5_9 65.2(4) . . ?
C6_91 C6_9 C5_9 115.1(3) . . ?
C1_91 C6_9 C1_9 92.2(4) . . ?
C6_91 C6_9 C1_9 20.8(4) . . ?
C5_9 C6_9 C1_9 120.0 . . ?
C1_91 C6_9 C2_91 42.2(3) . . ?
C6_91 C6_9 C2_91 93.0(3) . . ?
C5_9 C6_9 C2_91 25.6(2) . . ?
C1_9 C6_9 C2_91 103.65(19) . . ?
C1_91 C6_9 H6_9 112.4 . . ?
C6_91 C6_9 H6_9 120.7 . . ?
C5_9 C6_9 H6_9 120.0 . . ?
C1_9 C6_9 H6_9 120.0 . . ?
C2_91 C6_9 H6_9 131.8 . . ?
C6_9 C1_91 C5_9 70.3(4) . . ?
C6_9 C1_91 C2_91 107.8(4) . . ?
C5_9 C1_91 C2_91 40.0(3) . . ?
C6_9 C1_91 C6_91 62.0(5) . . ?
C5_9 C1_91 C6_91 111.7(3) . . ?
C2_91 C1_91 C6_91 120.0 . . ?
C6_9 C1_91 C1_9 51.9(3) . . ?
C5_9 C1_91 C1_9 100.8(4) . . ?
C2_91 C1_91 C1_9 114.8(3) . . ?
C6_91 C1_91 C1_9 11.7(3) . . ?
C6_9 C1_91 H1_91 99.5 . . ?
C5_9 C1_91 H1_91 113.4 . . ?
C2_91 C1_91 H1_91 120.0 . . ?
C6_91 C1_91 H1_91 120.0 . . ?
C1_9 C1_91 H1_91 124.0 . . ?
C5_9 C2_91 C4_9 89.1(7) . . ?
C5_9 C2_91 C3_91 100.1(5) . . ?
C4_9 C2_91 C3_91 13.1(4) . . ?
C5_9 C2_91 C1_91 67.1(5) . . ?
C4_9 C2_91 C1_91 122.1(4) . . ?
C3_91 C2_91 C1_91 120.0 . . ?
C5_9 C2_91 C6_9 40.0(3) . . ?
C4_9 C2_91 C6_9 101.6(5) . . ?
C3_91 C2_91 C6_9 105.4(2) . . ?
C1_91 C2_91 C6_9 30.0(3) . . ?
C5_9 C2_91 H2_91 102.4 . . ?
C4_9 C2_91 H2_91 116.3 . . ?
C3_91 C2_91 H2_91 120.0 . . ?
C1_91 C2_91 H2_91 120.0 . . ?
C6_9 C2_91 H2_91 126.8 . . ?
C3_9 C3_91 C2_91 114.5(4) . . ?
C3_9 C3_91 C4_91 19.5(5) . . ?
C2_91 C3_91 C4_91 120.0 . . ?
C3_9 C3_91 C5_9 111.1(4) . . ?
C2_91 C3_91 C5_9 30.6(3) . . ?
C4_91 C3_91 C5_9 105.9(3) . . ?
C3_9 C3_91 H3_91 121.8 . . ?
C2_91 C3_91 H3_91 120.0 . . ?
C4_91 C3_91 H3_91 120.0 . . ?
C5_9 C3_91 H3_91 125.9 . . ?
C3_9 C4_91 C2_9 94.4(11) . . ?
C3_9 C4_91 C5_91 104.4(9) . . ?
C2_9 C4_91 C5_91 14.0(4) . . ?
C3_9 C4_91 C3_91 43.2(9) . . ?
C2_9 C4_91 C3_91 118.7(3) . . ?
C5_91 C4_91 C3_91 120.0 . . ?
C3_9 C4_91 C4_9 50.1(7) . . ?
C2_9 C4_91 C4_9 110.6(4) . . ?
C5_91 C4_91 C4_9 109.4(2) . . ?
C3_91 C4_91 C4_9 13.0(2) . . ?
C3_9 C4_91 H4_91 118.7 . . ?
C2_9 C4_91 H4_91 119.4 . . ?
C5_91 C4_91 H4_91 120.0 . . ?
C3_91 C4_91 H4_91 120.0 . . ?
C4_9 C4_91 H4_91 129.9 . . ?
C1_9 C5_91 C6_91 19.9(4) . . ?
C1_9 C5_91 C4_91 129.4(3) . . ?
C6_91 C5_91 C4_91 120.0 . . ?
C1_9 C5_91 C3_9 120.0(4) . . ?
C6_91 C5_91 C3_9 106.1(2) . . ?
C4_91 C5_91 C3_9 18.4(3) . . ?
C1_9 C5_91 H5_91 107.8 . . ?
C6_91 C5_91 H5_91 120.0 . . ?
C4_91 C5_91 H5_91 120.0 . . ?
C3_9 C5_91 H5_91 132.2 . . ?
C6_9 C6_91 C5_91 114.1(4) . . ?
C6_9 C6_91 C1_91 45.3(4) . . ?
C5_91 C6_91 C1_91 120.0 . . ?
C6_9 C6_91 C2_9 118.6(5) . . ?
C5_91 C6_91 C2_9 13.0(4) . . ?
C1_91 C6_91 C2_9 113.4(3) . . ?
C6_9 C6_91 H6_91 107.2 . . ?
C5_91 C6_91 H6_91 120.0 . . ?
C1_91 C6_91 H6_91 120.0 . . ?
C2_9 C6_91 H6_91 125.3 . . ?
C3_101 C1_10 C4_101 103.5(7) . . ?
C3_101 C1_10 C2_10 155.8(5) . . ?
C4_101 C1_10 C2_10 52.9(4) . . ?
C3_101 C1_10 C6_10 41.2(5) . . ?
C4_101 C1_10 C6_10 69.7(3) . . ?
C2_10 C1_10 C6_10 120.0 . . ?
C3_101 C1_10 H1_10 80.8 . . ?
C4_101 C1_10 H1_10 162.1 . . ?
C2_10 C1_10 H1_10 120.0 . . ?
C6_10 C1_10 H1_10 120.0 . . ?
C4_101 C2_10 C3_10 78.3(4) . . ?
C4_101 C2_10 C1_10 43.8(4) . . ?
C3_10 C2_10 C1_10 120.0 . . ?
C4_101 C2_10 H2_10 157.6 . . ?
C3_10 C2_10 H2_10 120.0 . . ?
C1_10 C2_10 H2_10 120.0 . . ?
C2_10 C3_10 C4_10 120.0 . . ?
C2_10 C3_10 C5_101 95.6(3) . . ?
C4_10 C3_10 C5_101 24.9(3) . . ?
C2_10 C3_10 C4_101 43.2(2) . . ?
C4_10 C3_10 C4_101 77.8(2) . . ?
C5_101 C3_10 C4_101 53.0(2) . . ?
C2_10 C3_10 H3_10 120.0 . . ?
C4_10 C3_10 H3_10 120.0 . . ?
C5_101 C3_10 H3_10 144.0 . . ?
C4_101 C3_10 H3_10 160.0 . . ?
C5_101 C4_10 C5_10 33.8(7) . . ?
C5_101 C4_10 C3_10 88.7(7) . . ?
C5_10 C4_10 C3_10 120.0 . . ?
C5_101 C4_10 C6_101 53.4(7) . . ?
C5_10 C4_10 C6_101 20.4(2) . . ?
C3_10 C4_10 C6_101 140.3(2) . . ?
C5_101 C4_10 C4_101 32.9(7) . . ?
C5_10 C4_10 C4_101 64.67(18) . . ?
C3_10 C4_10 C4_101 55.98(18) . . ?
C6_101 C4_10 C4_101 85.0(3) . . ?
C5_101 C4_10 H4_10 148.7 . . ?
C5_10 C4_10 H4_10 120.0 . . ?
C3_10 C4_10 H4_10 120.0 . . ?
C6_101 C4_10 H4_10 99.7 . . ?
C4_101 C4_10 H4_10 170.9 . . ?
C6_101 C5_10 C5_101 128.0(10) . . ?
C6_101 C5_10 C4_10 107.0(9) . . ?
C5_101 C5_10 C4_10 22.5(4) . . ?
C6_101 C5_10 C6_10 132.7(9) . . ?
C5_101 C5_10 C6_10 99.2(4) . . ?
C4_10 C5_10 C6_10 120.0 . . ?
C6_101 C5_10 C1_101 67.7(7) . . ?
C5_101 C5_10 C1_101 163.8(6) . . ?
C4_10 C5_10 C1_101 173.1(4) . . ?
C6_10 C5_10 C1_101 65.0(3) . . ?
C6_101 C5_10 C4_101 175.8(11) . . ?
C5_101 C5_10 C4_101 49.6(3) . . ?
C4_10 C5_10 C4_101 71.0(2) . . ?
C6_10 C5_10 C4_101 49.7(2) . . ?
C1_101 C5_10 C4_101 114.5(4) . . ?
C6_101 C5_10 H5_10 13.7 . . ?
C5_101 C5_10 H5_10 139.8 . . ?
C4_10 C5_10 H5_10 120.0 . . ?
C6_10 C5_10 H5_10 120.0 . . ?
C1_101 C5_10 H5_10 55.3 . . ?
C4_101 C5_10 H5_10 166.3 . . ?
C3_101 C6_10 C2_101 86.8(5) . . ?
C3_101 C6_10 C5_10 150.0(5) . . ?
C2_101 C6_10 C5_10 121.4(5) . . ?
C3_101 C6_10 C1_10 33.6(5) . . ?
C2_101 C6_10 C1_10 118.6(5) . . ?
C5_10 C6_10 C1_10 120.0 . . ?
C3_101 C6_10 C4_101 70.0(4) . . ?
C2_101 C6_10 C4_101 156.0(6) . . ?
C5_10 C6_10 C4_101 80.7(3) . . ?
C1_10 C6_10 C4_101 40.7(3) . . ?
C3_101 C6_10 C1_101 146.9(6) . . ?
C2_101 C6_10 C1_101 60.6(3) . . ?
C5_10 C6_10 C1_101 61.0(4) . . ?
C1_10 C6_10 C1_101 175.1(4) . . ?
C4_101 C6_10 C1_101 141.3(5) . . ?
C3_101 C6_10 C5_101 119.7(5) . . ?
C2_101 C6_10 C5_101 151.7(5) . . ?
C5_10 C6_10 C5_101 30.8(3) . . ?
C1_10 C6_10 C5_101 89.5(3) . . ?
C4_101 C6_10 C5_101 49.9(2) . . ?
C1_101 C6_10 C5_101 91.7(3) . . ?
C3_101 C6_10 C6_101 163.0(6) . . ?
C2_101 C6_10 C6_101 107.6(4) . . ?
C5_10 C6_10 C6_101 13.9(3) . . ?
C1_10 C6_10 C6_101 133.8(3) . . ?
C4_101 C6_10 C6_101 94.5(3) . . ?
C1_101 C6_10 C6_101 47.03(17) . . ?
C5_101 C6_10 C6_101 44.73(16) . . ?
C3_101 C6_10 H6_10 88.1 . . ?
C2_101 C6_10 H6_10 1.6 . . ?
C5_10 C6_10 H6_10 120.0 . . ?
C1_10 C6_10 H6_10 120.0 . . ?
C4_101 C6_10 H6_10 156.9 . . ?
C1_101 C6_10 H6_10 59.3 . . ?
C5_101 C6_10 H6_10 150.1 . . ?
C6_101 C6_10 H6_10 106.1 . . ?
C2_101 C1_101 C6_101 120.0 . . ?
C2_101 C1_101 C5_10 96.1(2) . . ?
C6_101 C1_101 C5_10 23.9(2) . . ?
C2_101 C1_101 C6_10 42.1(2) . . ?
C6_101 C1_101 C6_10 78.0(2) . . ?
C5_10 C1_101 C6_10 54.1(2) . . ?
C2_101 C1_101 H1_101 120.0 . . ?
C6_101 C1_101 H1_101 120.0 . . ?
C5_10 C1_101 H1_101 143.9 . . ?
C6_10 C1_101 H1_101 161.8 . . ?
C6_10 C2_101 C1_101 77.2(3) . . ?
C6_10 C2_101 C3_101 43.0(3) . . ?
C1_101 C2_101 C3_101 120.0 . . ?
C6_10 C2_101 H2_101 162.2 . . ?
C1_101 C2_101 H2_101 120.0 . . ?
C3_101 C2_101 H2_101 120.0 . . ?
C1_10 C3_101 C6_10 105.1(7) . . ?
C1_10 C3_101 C2_101 150.5(6) . . ?
C6_10 C3_101 C2_101 50.2(4) . . ?
C1_10 C3_101 C4_101 42.6(5) . . ?
C6_10 C3_101 C4_101 70.1(4) . . ?
C2_101 C3_101 C4_101 120.0 . . ?
C1_10 C3_101 H3_101 82.2 . . ?
C6_10 C3_101 H3_101 168.7 . . ?
C2_101 C3_101 H3_101 120.0 . . ?
C4_101 C3_101 H3_101 120.0 . . ?
C1_10 C4_101 C2_10 83.4(5) . . ?
C1_10 C4_101 C5_101 146.0(5) . . ?
C2_10 C4_101 C5_101 118.3(6) . . ?
C1_10 C4_101 C3_101 33.9(4) . . ?
C2_10 C4_101 C3_101 117.1(6) . . ?
C5_101 C4_101 C3_101 120.0 . . ?
C1_10 C4_101 C6_10 69.6(4) . . ?
C2_10 C4_101 C6_10 147.6(8) . . ?
C5_101 C4_101 C6_10 80.2(3) . . ?
C3_101 C4_101 C6_10 39.9(3) . . ?
C1_10 C4_101 C3_10 138.4(6) . . ?
C2_10 C4_101 C3_10 58.5(3) . . ?
C5_101 C4_101 C3_10 60.6(4) . . ?
C3_101 C4_101 C3_10 167.2(5) . . ?
C6_10 C4_101 C3_10 137.0(5) . . ?
C1_10 C4_101 C5_10 117.7(5) . . ?
C2_10 C4_101 C5_10 144.0(6) . . ?
C5_101 C4_101 C5_10 30.6(2) . . ?
C3_101 C4_101 C5_10 89.4(2) . . ?
C6_10 C4_101 C5_10 49.66(19) . . ?
C3_10 C4_101 C5_10 90.1(4) . . ?
C1_10 C4_101 C4_10 153.0(7) . . ?
C2_10 C4_101 C4_10 103.9(5) . . ?
C5_101 C4_101 C4_10 14.4(3) . . ?
C3_101 C4_101 C4_10 133.4(3) . . ?
C6_10 C4_101 C4_10 93.5(3) . . ?
C3_10 C4_101 C4_10 46.2(2) . . ?
C5_10 C4_101 C4_10 44.28(17) . . ?
C1_10 C4_101 H4_101 90.0 . . ?
C2_10 C4_101 H4_101 21.7 . . ?
C5_101 C4_101 H4_101 120.0 . . ?
C3_101 C4_101 H4_101 120.0 . . ?
C6_10 C4_101 H4_101 159.5 . . ?
C3_10 C4_101 H4_101 61.1 . . ?
C5_10 C4_101 H4_101 150.6 . . ?
C4_10 C4_101 H4_101 106.3 . . ?
C4_10 C5_101 C5_10 123.8(11) . . ?
C4_10 C5_101 C6_101 105.0(9) . . ?
C5_10 C5_101 C6_101 20.2(4) . . ?
C4_10 C5_101 C4_101 132.7(9) . . ?
C5_10 C5_101 C4_101 99.9(4) . . ?
C6_101 C5_101 C4_101 120.0 . . ?
C4_10 C5_101 C3_10 66.4(6) . . ?
C5_10 C5_101 C3_10 159.1(9) . . ?
C6_101 C5_101 C3_10 165.4(5) . . ?
C4_101 C5_101 C3_10 66.5(4) . . ?
C4_10 C5_101 C6_10 162.1(12) . . ?
C5_10 C5_101 C6_10 50.0(3) . . ?
C6_101 C5_101 C6_10 70.2(2) . . ?
C4_101 C5_101 C6_10 49.9(2) . . ?
C3_10 C5_101 C6_10 114.1(5) . . ?
C4_10 C5_101 H5_101 20.5 . . ?
C5_10 C5_101 H5_101 140.1 . . ?
C6_101 C5_101 H5_101 120.0 . . ?
C4_101 C5_101 H5_101 120.0 . . ?
C3_10 C5_101 H5_101 55.4 . . ?
C6_10 C5_101 H5_101 169.5 . . ?
C5_10 C6_101 C5_101 31.8(7) . . ?
C5_10 C6_101 C1_101 88.3(7) . . ?
C5_101 C6_101 C1_101 120.0 . . ?
C5_10 C6_101 C4_10 52.6(7) . . ?
C5_101 C6_101 C4_10 21.6(3) . . ?
C1_101 C6_101 C4_10 140.6(3) . . ?
C5_10 C6_101 C6_10 33.3(6) . . ?
C5_101 C6_101 C6_10 65.09(19) . . ?
C1_101 C6_101 C6_10 54.98(19) . . ?
C4_10 C6_101 C6_10 85.8(3) . . ?
C5_10 C6_101 H6_101 151.6 . . ?
C5_101 C6_101 H6_101 120.0 . . ?
C1_101 C6_101 H6_101 120.0 . . ?
C4_10 C6_101 H6_101 99.0 . . ?
C6_10 C6_101 H6_101 174.3 . . ?
C2_14 C1_14 H1A_14 109.5 . . ?
C2_14 C1_14 H1B_14 109.5 . . ?
H1A_14 C1_14 H1B_14 109.5 . . ?
C2_14 C1_14 H1C_14 109.5 . . ?
H1A_14 C1_14 H1C_14 109.5 . . ?
H1B_14 C1_14 H1C_14 109.5 . . ?
C3_14 C2_14 C1_14 116.1(15) . . ?
C3_14 C2_14 H2A_14 108.3 . . ?
C1_14 C2_14 H2A_14 108.3 . . ?
C3_14 C2_14 H2AB_14 108.3 . . ?
C1_14 C2_14 H2AB_14 108.3 . . ?
H2A_14 C2_14 H2AB_14 107.4 . . ?
C2_14 C3_14 C4_14 114.7(14) . . ?
C2_14 C3_14 H3A_14 108.6 . . ?
C4_14 C3_14 H3A_14 108.6 . . ?
C2_14 C3_14 H3AB_14 108.6 . . ?
C4_14 C3_14 H3AB_14 108.6 . . ?
H3A_14 C3_14 H3AB_14 107.6 . . ?
C5_14 C4_14 C3_14 112.1(14) . . ?
C5_14 C4_14 H4A_14 109.2 . . ?
C3_14 C4_14 H4A_14 109.2 . . ?
C5_14 C4_14 H4AB_14 109.2 . . ?
C3_14 C4_14 H4AB_14 109.2 . . ?
H4A_14 C4_14 H4AB_14 107.9 . . ?
C6_14 C5_14 C4_14 121.5(17) . . ?
C6_14 C5_14 H5A_14 107.0 . . ?
C4_14 C5_14 H5A_14 107.0 . . ?
C6_14 C5_14 H5AB_14 107.0 . . ?
C4_14 C5_14 H5AB_14 107.0 . . ?
H5A_14 C5_14 H5AB_14 106.7 . . ?
C5_14 C6_14 H6A_14 109.5 . . ?
C5_14 C6_14 H6B_14 109.5 . . ?
H6A_14 C6_14 H6B_14 109.5 . . ?
C5_14 C6_14 H6C_14 109.5 . . ?
H6A_14 C6_14 H6C_14 109.5 . . ?
H6B_14 C6_14 H6C_14 109.5 . . ?
N5_11 C4_111 N4_11 108.85(15) . . ?
N5_11 C4_111 B1_8 127.11(15) . . ?
N4_11 C4_111 B1_8 124.01(16) . . ?
N4_11 C5_111 C6_111 103.15(14) . . ?
N4_11 C5_111 H5A_111 111.1 . . ?
C6_111 C5_111 H5A_111 111.1 . . ?
N4_11 C5_111 H5AB_111 111.1 . . ?
C6_111 C5_111 H5AB_111 111.1 . . ?
H5A_111 C5_111 H5AB_111 109.1 . . ?
N5_11 C6_111 C5_111 102.38(15) . . ?
N5_11 C6_111 H6A_111 111.3 . . ?
C5_111 C6_111 H6A_111 111.3 . . ?
N5_11 C6_111 H6AB_111 111.3 . . ?
C5_111 C6_111 H6AB_111 111.3 . . ?
H6A_111 C6_111 H6AB_111 109.2 . . ?
N4_5 C4_51 N5_5 109.09(17) . . ?
N4_5 C4_51 B1_3 123.77(16) . . ?
N5_5 C4_51 B1_3 126.88(17) . . ?
N4_5 C5_51 C6_51 103.15(16) . . ?
N4_5 C5_51 H5A_51 111.1 . . ?
C6_51 C5_51 H5A_51 111.1 . . ?
N4_5 C5_51 H5AB_51 111.1 . . ?
C6_51 C5_51 H5AB_51 111.1 . . ?
H5A_51 C5_51 H5AB_51 109.1 . . ?
N5_5 C6_51 C5_51 103.07(15) . . ?
N5_5 C6_51 H6A_51 111.2 . . ?
C5_51 C6_51 H6A_51 111.2 . . ?
N5_5 C6_51 H6AB_51 111.2 . . ?
C5_51 C6_51 H6AB_51 111.2 . . ?
H6A_51 C6_51 H6AB_51 109.1 . . ?

loop_
_geom_bond_atom_site_label_1
_geom_bond_atom_site_label_2
_geom_bond_distance
_geom_bond_site_symmetry_2
_geom_bond_publ_flag
C1_1 C14_1 1.373(3) . ?
C1_1 C2_1 1.440(3) . ?
C1_1 B1_3 1.608(3) . ?
C2_1 C3_1 1.418(3) . ?
C2_1 C11_1 1.444(3) . ?
C3_1 C4_1 1.423(3) . ?
C3_1 B2_3 1.573(3) . ?
C4_1 C5_1 1.427(3) . ?
C4_1 C9_1 1.437(3) . ?
C5_1 C6_1 1.358(3) . ?
C5_1 H5_1 0.9500 . ?
C6_1 C7_1 1.413(3) . ?
C6_1 H6_1 0.9500 . ?
C7_1 C8_1 1.352(3) . ?
C7_1 H7_1 0.9500 . ?
C8_1 C9_1 1.425(3) . ?
C8_1 H8_1 0.9500 . ?
C9_1 C10_1 1.388(3) . ?
C10_1 C11_1 1.391(3) . ?
C10_1 H10_1 0.9500 . ?
C11_1 C12_1 1.425(3) . ?
C12_1 C13_1 1.351(3) . ?
C12_1 H12_1 0.9500 . ?
C13_1 C14_1 1.417(3) . ?
C13_1 H13_1 0.9500 . ?
C14_1 H14_1 0.9500 . ?
C1_2 C14_2 1.408(3) . ?
C1_2 C2_2 1.413(3) . ?
C1_2 B2_3 1.593(3) . ?
C2_2 C3_2 1.421(3) . ?
C2_2 C7_2 1.432(3) . ?
C3_2 C4_2 1.363(3) . ?
C3_2 H3_2 0.9500 . ?
C4_2 C5_2 1.411(3) . ?
C4_2 H4_2 0.9500 . ?
C5_2 C6_2 1.353(3) . ?
C5_2 H5_2 0.9500 . ?
C6_2 C7_2 1.428(3) . ?
C6_2 H6_2 0.9500 . ?
C7_2 C8_2 1.388(3) . ?
C8_2 C9_2 1.395(3) . ?
C8_2 H8_2 0.9500 . ?
C9_2 C10_2 1.427(3) . ?
C9_2 C14_2 1.432(3) . ?
C10_2 C11_2 1.352(3) . ?
C10_2 H10_2 0.9500 . ?
C11_2 C12_2 1.417(3) . ?
C11_2 H11_2 0.9500 . ?
C12_2 C13_2 1.354(3) . ?
C12_2 H12_2 0.9500 . ?
C13_2 C14_2 1.432(3) . ?
C13_2 H13_2 0.9500 . ?
B1_3 N1_4 1.557(3) . ?
B1_3 C4_51 1.645(3) . ?
B1_3 H1_3 1.120(19) . ?
B2_3 N1_4 1.417(3) . ?
N1_4 N2_4 1.382(2) . ?
C1_4 C2_4 1.383(3) . ?
C1_4 C6_4 1.393(3) . ?
C1_4 N3_4 1.440(2) . ?
N2_4 N3_4 1.258(2) . ?
C2_4 C3_4 1.387(3) . ?
C2_4 H2_4 0.9500 . ?
C4_4 C5_4 1.380(3) . ?
C4_4 C3_4 1.380(3) . ?
C4_4 H4_4 0.9500 . ?
C5_4 C6_4 1.386(3) . ?
C5_4 H5_4 0.9500 . ?
C6_4 H6_4 0.9500 . ?
C3_4 H3_4 0.9500 . ?
C4_5 C9_5 1.395(3) . ?
C4_5 C5_5 1.398(3) . ?
C4_5 N4_5 1.444(2) . ?
N4_5 C4_51 1.337(2) . ?
N4_5 C5_51 1.469(2) . ?
C5_5 C6_5 1.387(3) . ?
C5_5 C11_5 1.503(3) . ?
N5_5 C4_51 1.339(2) . ?
N5_5 C13_5 1.440(2) . ?
N5_5 C6_51 1.478(3) . ?
C6_5 C7_5 1.384(3) . ?
C6_5 H6_5 0.9500 . ?
C7_5 C8_5 1.387(3) . ?
C7_5 C12_5 1.506(3) . ?
C8_5 C9_5 1.389(3) . ?
C8_5 H8_5 0.9500 . ?
C9_5 C10_5 1.493(3) . ?
C10_5 H10A_5 0.9800 . ?
C10_5 H10B_5 0.9800 . ?
C10_5 H10C_5 0.9800 . ?
C11_5 H11A_5 0.9800 . ?
C11_5 H11B_5 0.9800 . ?
C11_5 H11C_5 0.9800 . ?
C12_5 H12A_5 0.9800 . ?
C12_5 H12B_5 0.9800 . ?
C12_5 H12C_5 0.9800 . ?
C13_5 C14_5 1.393(3) . ?
C13_5 C18_5 1.398(3) . ?
C14_5 C15_5 1.393(3) . ?
C14_5 C20_5 1.498(3) . ?
C15_5 C16_5 1.381(3) . ?
C15_5 H15_5 0.9500 . ?
C16_5 C17_5 1.388(3) . ?
C16_5 C21_5 1.507(3) . ?
C17_5 C18_5 1.390(3) . ?
C17_5 H17_5 0.9500 . ?
C18_5 C19_5 1.502(3) . ?
C19_5 H19A_5 0.9800 . ?
C19_5 H19B_5 0.9800 . ?
C19_5 H19C_5 0.9800 . ?
C20_5 H20A_5 0.9800 . ?
C20_5 H20B_5 0.9800 . ?
C20_5 H20C_5 0.9800 . ?
C21_5 H21A_5 0.9800 . ?
C21_5 H21B_5 0.9800 . ?
C21_5 H21C_5 0.9800 . ?
C1_6 C14_6 1.371(3) . ?
C1_6 C2_6 1.446(3) . ?
C1_6 B1_8 1.610(3) . ?
C2_6 C3_6 1.421(3) . ?
C2_6 C11_6 1.437(3) . ?
C3_6 C4_6 1.424(3) . ?
C3_6 B2_8 1.572(3) . ?
C4_6 C5_6 1.424(3) . ?
C4_6 C9_6 1.434(3) . ?
C5_6 C6_6 1.363(3) . ?
C5_6 H5_6 0.9500 . ?
C6_6 C7_6 1.406(3) . ?
C6_6 H6_6 0.9500 . ?
C7_6 C8_6 1.349(3) . ?
C7_6 H7_6 0.9500 . ?
C8_6 C9_6 1.424(3) . ?
C8_6 H8_6 0.9500 . ?
C9_6 C10_6 1.384(3) . ?
C10_6 C11_6 1.390(3) . ?
C10_6 H10_6 0.9500 . ?
C11_6 C12_6 1.421(3) . ?
C12_6 C13_6 1.350(3) . ?
C12_6 H12_6 0.9500 . ?
C13_6 C14_6 1.417(3) . ?
C13_6 H13_6 0.9500 . ?
C14_6 H14_6 0.9500 . ?
C1_7 C14_7 1.405(3) . ?
C1_7 C2_7 1.407(3) . ?
C1_7 B2_8 1.598(3) . ?
C2_7 C3_7 1.433(3) . ?
C2_7 C7_7 1.439(3) . ?
C3_7 C4_7 1.355(3) . ?
C3_7 H3_7 0.9500 . ?
C4_7 C5_7 1.419(3) . ?
C4_7 H4_7 0.9500 . ?
C5_7 C6_7 1.351(3) . ?
C5_7 H5_7 0.9500 . ?
C6_7 C7_7 1.425(3) . ?
C6_7 H6_7 0.9500 . ?
C7_7 C8_7 1.388(3) . ?
C8_7 C9_7 1.390(3) . ?
C8_7 H8_7 0.9500 . ?
C9_7 C10_7 1.430(3) . ?
C9_7 C14_7 1.437(3) . ?
C10_7 C11_7 1.349(3) . ?
C10_7 H10_7 0.9500 . ?
C11_7 C12_7 1.414(3) . ?
C11_7 H11_7 0.9500 . ?
C12_7 C13_7 1.359(3) . ?
C12_7 H12_7 0.9500 . ?
C13_7 C14_7 1.421(3) . ?
C13_7 H13_7 0.9500 . ?
B1_8 N1_8 1.557(3) . ?
B1_8 C4_111 1.644(3) . ?
B1_8 H1_8 1.111(18) . ?
N1_8 N2_8 1.380(2) . ?
N1_8 B2_8 1.412(3) . ?
C1_8 C6_8 1.382(3) . ?
C1_8 C2_8 1.385(3) . ?
C1_8 N3_8 1.434(2) . ?
C2_8 C3_8 1.380(3) . ?
C2_8 H2_8 0.9500 . ?
N3_8 N2_8 1.257(2) . ?
C4_8 C5_8 1.371(3) . ?
C4_8 C3_8 1.381(3) . ?
C4_8 H4_8 0.9500 . ?
C5_8 C6_8 1.385(3) . ?
C5_8 H5_8 0.9500 . ?
C6_8 H6_8 0.9500 . ?
C3_8 H3_8 0.9500 . ?
C4_11 C5_11 1.395(3) . ?
C4_11 C9_11 1.398(3) . ?
C4_11 N4_11 1.443(2) . ?
N4_11 C4_111 1.338(2) . ?
N4_11 C5_111 1.472(2) . ?
C5_11 C6_11 1.394(3) . ?
C5_11 C11_11 1.489(3) . ?
N5_11 C4_111 1.337(2) . ?
N5_11 C13_12 1.431(10) . ?
N5_11 C13_13 1.449(13) . ?
N5_11 C6_111 1.476(2) . ?
C6_11 C7_11 1.377(3) . ?
C6_11 H6_11 0.9500 . ?
C7_11 C8_11 1.386(3) . ?
C7_11 C12_11 1.509(3) . ?
C8_11 C9_11 1.392(3) . ?
C8_11 H8_11 0.9500 . ?
C9_11 C10_11 1.504(3) . ?
C10_11 H10A_11 0.9800 . ?
C10_11 H10B_11 0.9800 . ?
C10_11 H10C_11 0.9800 . ?
C11_11 H11A_11 0.9800 . ?
C11_11 H11B_11 0.9800 . ?
C11_11 H11C_11 0.9800 . ?
C12_11 H12A_11 0.9800 . ?
C12_11 H12B_11 0.9800 . ?
C12_11 H12C_11 0.9800 . ?
C13_12 C14_13 1.306(17) . ?
C13_12 C18_12 1.392(8) . ?
C13_12 C14_12 1.400(8) . ?
C13_12 C18_13 1.521(18) . ?
C14_12 C21_13 1.215(14) . ?
C14_12 C15_12 1.389(6) . ?
C14_12 C21_12 1.506(6) . ?
C14_12 C13_13 1.512(18) . ?
C14_12 C15_13 1.621(10) . ?
C15_12 C14_13 1.240(12) . ?
C15_12 C16_12 1.391(6) . ?
C15_12 C16_13 1.808(9) . ?
C15_12 H15_12 0.9500 . ?
C16_12 C15_13 0.966(9) . ?
C16_12 C17_12 1.376(6) . ?
C16_12 C20_12 1.513(6) . ?
C16_12 C20_13 1.637(9) . ?
C16_12 C17_13 1.787(9) . ?
C17_12 C16_13 0.998(8) . ?
C17_12 C18_12 1.403(6) . ?
C17_12 C18_13 1.565(11) . ?
C17_12 C15_13 1.982(10) . ?
C17_12 H17_12 0.9500 . ?
C18_12 C13_13 1.274(19) . ?
C18_12 C17_13 1.277(13) . ?
C18_12 C19_12 1.490(7) . ?
C18_12 C19_13 1.759(13) . ?
C19_12 C18_13 1.238(14) . ?
C19_12 H19A_12 0.9800 . ?
C19_12 H19B_12 0.9800 . ?
C19_12 H19C_12 0.9800 . ?
C20_12 C20_13 0.666(7) . ?
C20_12 C16_13 1.589(9) . ?
C20_12 H20A_12 0.9800 . ?
C20_12 H20B_12 0.9800 . ?
C20_12 H20C_12 0.9800 . ?
C21_12 C14_13 1.790(12) . ?
C21_12 H21A_12 0.9800 . ?
C21_12 H21B_12 0.9800 . ?
C21_12 H21C_12 0.9800 . ?
C13_13 C18_13 1.394(10) . ?
C13_13 C14_13 1.403(10) . ?
C14_13 C15_13 1.409(8) . ?
C14_13 C21_13 1.488(8) . ?
C15_13 C16_13 1.371(8) . ?
C15_13 H15_13 0.9500 . ?
C16_13 C17_13 1.394(7) . ?
C16_13 C20_13 1.510(7) . ?
C17_13 C18_13 1.381(8) . ?
C17_13 H17_13 0.9500 . ?
C18_13 C19_13 1.505(8) . ?
C19_13 H19A_13 0.9800 . ?
C19_13 H19B_13 0.9800 . ?
C19_13 H19C_13 0.9800 . ?
C20_13 H20A_13 0.9800 . ?
C20_13 H20B_13 0.9800 . ?
C20_13 H20C_13 0.9800 . ?
C21_13 H21A_13 0.9800 . ?
C21_13 H21B_13 0.9800 . ?
C21_13 H21C_13 0.9800 . ?
C1_9 C5_91 1.166(8) . ?
C1_9 C2_9 1.3900 . ?
C1_9 C6_9 1.3900 . ?
C1_9 C1_91 1.765(7) . ?
C1_9 H1_9 0.9500 . ?
C2_9 C4_91 1.249(9) . ?
C2_9 C3_9 1.3900 . ?
C2_9 C6_91 1.512(8) . ?
C2_9 H2_9 0.9500 . ?
C3_9 C4_91 0.522(9) . ?
C3_9 C3_91 1.071(8) . ?
C3_9 C4_9 1.3900 . ?
C3_9 C5_91 1.602(8) . ?
C3_9 H3_9 0.9500 . ?
C4_9 C2_91 1.044(7) . ?
C4_9 C5_9 1.3900 . ?
C4_9 C4_91 1.666(7) . ?
C4_9 H4_9 0.9500 . ?
C5_9 C2_91 0.934(8) . ?
C5_9 C1_91 1.340(8) . ?
C5_9 C6_9 1.3900 . ?
C5_9 C3_91 1.805(6) . ?
C5_9 H5_9 0.9500 . ?
C6_9 C1_91 1.035(8) . ?
C6_9 C6_91 1.285(8) . ?
C6_9 C2_91 1.970(7) . ?
C6_9 H6_9 0.9500 . ?
C1_91 C2_91 1.3900 . ?
C1_91 C6_91 1.3900 . ?
C1_91 H1_91 0.9500 . ?
C2_91 C3_91 1.3900 . ?
C2_91 H2_91 0.9500 . ?
C3_91 C4_91 1.3900 . ?
C3_91 H3_91 0.9500 . ?
C4_91 C5_91 1.3900 . ?
C4_91 H4_91 0.9500 . ?
C5_91 C6_91 1.3900 . ?
C5_91 H5_91 0.9500 . ?
C6_91 H6_91 0.9500 . ?
C1_10 C3_101 0.797(8) . ?
C1_10 C4_101 0.968(8) . ?
C1_10 C2_10 1.3900 . ?
C1_10 C6_10 1.3900 . ?
C1_10 H1_10 0.9500 . ?
C2_10 C4_101 1.115(6) . ?
C2_10 C3_10 1.3900 . ?
C2_10 H2_10 0.9500 . ?
C3_10 C4_10 1.3900 . ?
C3_10 C5_101 1.516(8) . ?
C3_10 C4_101 1.596(7) . ?
C3_10 H3_10 0.9500 . ?
C4_10 C5_101 0.639(7) . ?
C4_10 C5_10 1.3900 . ?
C4_10 C6_101 1.673(9) . ?
C4_10 C4_101 1.883(8) . ?
C4_10 H4_10 0.9500 . ?
C5_10 C6_101 0.609(6) . ?
C5_10 C5_101 0.929(8) . ?
C5_10 C6_10 1.3900 . ?
C5_10 C1_101 1.501(8) . ?
C5_10 C4_101 1.799(6) . ?
C5_10 H5_10 0.9500 . ?
C6_10 C3_101 0.949(6) . ?
C6_10 C2_101 1.070(6) . ?
C6_10 C4_101 1.391(6) . ?
C6_10 C1_101 1.556(6) . ?
C6_10 C5_101 1.791(7) . ?
C6_10 C6_101 1.858(6) . ?
C6_10 H6_10 0.9500 . ?
C1_101 C2_101 1.3900 . ?
C1_101 C6_101 1.3900 . ?
C1_101 H1_101 0.9500 . ?
C2_101 C3_101 1.3900 . ?
C2_101 H2_101 0.9500 . ?
C3_101 C4_101 1.3900 . ?
C3_101 H3_101 0.9500 . ?
C4_101 C5_101 1.3900 . ?
C4_101 H4_101 0.9500 . ?
C5_101 C6_101 1.3900 . ?
C5_101 H5_101 0.9500 . ?
C6_101 H6_101 0.9500 . ?
C1_14 C2_14 1.577(16) . ?
C1_14 H1A_14 0.9800 . ?
C1_14 H1B_14 0.9800 . ?
C1_14 H1C_14 0.9800 . ?
C2_14 C3_14 1.479(16) . ?
C2_14 H2A_14 0.9900 . ?
C2_14 H2AB_14 0.9900 . ?
C3_14 C4_14 1.560(16) . ?
C3_14 H3A_14 0.9900 . ?
C3_14 H3AB_14 0.9900 . ?
C4_14 C5_14 1.525(17) . ?
C4_14 H4A_14 0.9900 . ?
C4_14 H4AB_14 0.9900 . ?
C5_14 C6_14 1.499(17) . ?
C5_14 H5A_14 0.9900 . ?
C5_14 H5AB_14 0.9900 . ?
C6_14 H6A_14 0.9800 . ?
C6_14 H6B_14 0.9800 . ?
C6_14 H6C_14 0.9800 . ?
C5_111 C6_111 1.520(3) . ?
C5_111 H5A_111 0.9900 . ?
C5_111 H5AB_111 0.9900 . ?
C6_111 H6A_111 0.9900 . ?
C6_111 H6AB_111 0.9900 . ?
C5_51 C6_51 1.511(3) . ?
C5_51 H5A_51 0.9900 . ?
C5_51 H5AB_51 0.9900 . ?
C6_51 H6A_51 0.9900 . ?
C6_51 H6AB_51 0.9900 . ?

loop_
_geom_torsion_atom_site_label_1
_geom_torsion_atom_site_label_2
_geom_torsion_atom_site_label_3
_geom_torsion_atom_site_label_4
_geom_torsion
_geom_torsion_site_symmetry_1
_geom_torsion_site_symmetry_2
_geom_torsion_site_symmetry_3
_geom_torsion_site_symmetry_4
_geom_torsion_publ_flag
C14_1 C1_1 C2_1 C3_1 168.09(18) . . . . ?
B1_3 C1_1 C2_1 C3_1 -17.5(3) . . . . ?
C14_1 C1_1 C2_1 C11_1 -9.9(3) . . . . ?
B1_3 C1_1 C2_1 C11_1 164.60(17) . . . . ?
C1_1 C2_1 C3_1 C4_1 177.23(17) . . . . ?
C11_1 C2_1 C3_1 C4_1 -4.8(3) . . . . ?
C1_1 C2_1 C3_1 B2_3 -7.2(3) . . . . ?
C11_1 C2_1 C3_1 B2_3 170.75(17) . . . . ?
C2_1 C3_1 C4_1 C5_1 -176.27(18) . . . . ?
B2_3 C3_1 C4_1 C5_1 8.4(3) . . . . ?
C2_1 C3_1 C4_1 C9_1 1.8(3) . . . . ?
B2_3 C3_1 C4_1 C9_1 -173.54(17) . . . . ?
C3_1 C4_1 C5_1 C6_1 179.49(19) . . . . ?
C9_1 C4_1 C5_1 C6_1 1.4(3) . . . . ?
C4_1 C5_1 C6_1 C7_1 -0.3(3) . . . . ?
C5_1 C6_1 C7_1 C8_1 -0.7(3) . . . . ?
C6_1 C7_1 C8_1 C9_1 0.6(3) . . . . ?
C7_1 C8_1 C9_1 C10_1 179.4(2) . . . . ?
C7_1 C8_1 C9_1 C4_1 0.5(3) . . . . ?
C3_1 C4_1 C9_1 C10_1 1.5(3) . . . . ?
C5_1 C4_1 C9_1 C10_1 179.65(18) . . . . ?
C3_1 C4_1 C9_1 C8_1 -179.60(18) . . . . ?
C5_1 C4_1 C9_1 C8_1 -1.4(3) . . . . ?
C8_1 C9_1 C10_1 C11_1 179.46(19) . . . . ?
C4_1 C9_1 C10_1 C11_1 -1.6(3) . . . . ?
C9_1 C10_1 C11_1 C12_1 176.2(2) . . . . ?
C9_1 C10_1 C11_1 C2_1 -1.4(3) . . . . ?
C3_1 C2_1 C11_1 C10_1 4.7(3) . . . . ?
C1_1 C2_1 C11_1 C10_1 -177.29(18) . . . . ?
C3_1 C2_1 C11_1 C12_1 -172.91(18) . . . . ?
C1_1 C2_1 C11_1 C12_1 5.1(3) . . . . ?
C10_1 C11_1 C12_1 C13_1 -175.2(2) . . . . ?
C2_1 C11_1 C12_1 C13_1 2.4(3) . . . . ?
C11_1 C12_1 C13_1 C14_1 -5.0(3) . . . . ?
C2_1 C1_1 C14_1 C13_1 7.6(3) . . . . ?
B1_3 C1_1 C14_1 C13_1 -167.02(18) . . . . ?
C12_1 C13_1 C14_1 C1_1 -0.1(3) . . . . ?
C14_2 C1_2 C2_2 C3_2 178.42(17) . . . . ?
B2_3 C1_2 C2_2 C3_2 2.2(3) . . . . ?
C14_2 C1_2 C2_2 C7_2 -2.4(3) . . . . ?
B2_3 C1_2 C2_2 C7_2 -178.62(17) . . . . ?
C1_2 C2_2 C3_2 C4_2 178.72(18) . . . . ?
C7_2 C2_2 C3_2 C4_2 -0.5(3) . . . . ?
C2_2 C3_2 C4_2 C5_2 -0.5(3) . . . . ?
C3_2 C4_2 C5_2 C6_2 1.0(3) . . . . ?
C4_2 C5_2 C6_2 C7_2 -0.4(3) . . . . ?
C5_2 C6_2 C7_2 C8_2 -179.55(18) . . . . ?
C5_2 C6_2 C7_2 C2_2 -0.7(3) . . . . ?
C1_2 C2_2 C7_2 C8_2 0.8(3) . . . . ?
C3_2 C2_2 C7_2 C8_2 180.00(17) . . . . ?
C1_2 C2_2 C7_2 C6_2 -178.14(17) . . . . ?
C3_2 C2_2 C7_2 C6_2 1.1(3) . . . . ?
C6_2 C7_2 C8_2 C9_2 -179.99(18) . . . . ?
C2_2 C7_2 C8_2 C9_2 1.2(3) . . . . ?
C7_2 C8_2 C9_2 C10_2 179.62(18) . . . . ?
C7_2 C8_2 C9_2 C14_2 -1.4(3) . . . . ?
C8_2 C9_2 C10_2 C11_2 -178.95(18) . . . . ?
C14_2 C9_2 C10_2 C11_2 2.1(3) . . . . ?
C9_2 C10_2 C11_2 C12_2 -0.2(3) . . . . ?
C10_2 C11_2 C12_2 C13_2 -1.3(3) . . . . ?
C11_2 C12_2 C13_2 C14_2 0.8(3) . . . . ?
C2_2 C1_2 C14_2 C9_2 2.1(3) . . . . ?
B2_3 C1_2 C14_2 C9_2 178.68(16) . . . . ?
C2_2 C1_2 C14_2 C13_2 -176.59(16) . . . . ?
B2_3 C1_2 C14_2 C13_2 0.0(3) . . . . ?
C8_2 C9_2 C14_2 C1_2 -0.3(3) . . . . ?
C10_2 C9_2 C14_2 C1_2 178.72(17) . . . . ?
C8_2 C9_2 C14_2 C13_2 178.47(16) . . . . ?
C10_2 C9_2 C14_2 C13_2 -2.5(3) . . . . ?
C12_2 C13_2 C14_2 C1_2 179.91(17) . . . . ?
C12_2 C13_2 C14_2 C9_2 1.1(3) . . . . ?
C14_1 C1_1 B1_3 N1_4 -164.12(17) . . . . ?
C2_1 C1_1 B1_3 N1_4 21.5(2) . . . . ?
C14_1 C1_1 B1_3 C4_51 72.6(2) . . . . ?
C2_1 C1_1 B1_3 C4_51 -101.8(2) . . . . ?
C2_1 C3_1 B2_3 N1_4 26.6(3) . . . . ?
C4_1 C3_1 B2_3 N1_4 -158.08(17) . . . . ?
C2_1 C3_1 B2_3 C1_2 -143.59(18) . . . . ?
C4_1 C3_1 B2_3 C1_2 31.8(3) . . . . ?
C14_2 C1_2 B2_3 N1_4 -92.1(2) . . . . ?
C2_2 C1_2 B2_3 N1_4 84.2(2) . . . . ?
C14_2 C1_2 B2_3 C3_1 78.1(2) . . . . ?
C2_2 C1_2 B2_3 C3_1 -105.6(2) . . . . ?
C3_1 B2_3 N1_4 N2_4 170.02(15) . . . . ?
C1_2 B2_3 N1_4 N2_4 -19.1(2) . . . . ?
C3_1 B2_3 N1_4 B1_3 -21.4(3) . . . . ?
C1_2 B2_3 N1_4 B1_3 149.43(16) . . . . ?
C1_1 B1_3 N1_4 N2_4 166.17(15) . . . . ?
C4_51 B1_3 N1_4 N2_4 -70.2(2) . . . . ?
C1_1 B1_3 N1_4 B2_3 -1.2(2) . . . . ?
C4_51 B1_3 N1_4 B2_3 122.39(18) . . . . ?
B2_3 N1_4 N2_4 N3_4 -177.94(15) . . . . ?
B1_3 N1_4 N2_4 N3_4 13.4(2) . . . . ?
C6_4 C1_4 C2_4 C3_4 0.8(3) . . . . ?
N3_4 C1_4 C2_4 C3_4 177.31(17) . . . . ?
N1_4 N2_4 N3_4 C1_4 174.67(14) . . . . ?
C2_4 C1_4 N3_4 N2_4 147.57(17) . . . . ?
C6_4 C1_4 N3_4 N2_4 -36.0(2) . . . . ?
C3_4 C4_4 C5_4 C6_4 0.3(3) . . . . ?
C4_4 C5_4 C6_4 C1_4 -0.5(3) . . . . ?
C2_4 C1_4 C6_4 C5_4 -0.1(3) . . . . ?
N3_4 C1_4 C6_4 C5_4 -176.42(17) . . . . ?
C5_4 C4_4 C3_4 C2_4 0.5(3) . . . . ?
C1_4 C2_4 C3_4 C4_4 -1.0(3) . . . . ?
C9_5 C4_5 N4_5 C4_51 -93.9(2) . . . . ?
C5_5 C4_5 N4_5 C4_51 91.0(2) . . . . ?
C9_5 C4_5 N4_5 C5_51 94.3(2) . . . . ?
C5_5 C4_5 N4_5 C5_51 -80.9(2) . . . . ?
C9_5 C4_5 C5_5 C6_5 4.3(3) . . . . ?
N4_5 C4_5 C5_5 C6_5 179.35(18) . . . . ?
C9_5 C4_5 C5_5 C11_5 -174.8(2) . . . . ?
N4_5 C4_5 C5_5 C11_5 0.3(3) . . . . ?
C4_5 C5_5 C6_5 C7_5 -2.1(3) . . . . ?
C11_5 C5_5 C6_5 C7_5 177.0(2) . . . . ?
C5_5 C6_5 C7_5 C8_5 -0.8(3) . . . . ?
C5_5 C6_5 C7_5 C12_5 -179.4(2) . . . . ?
C6_5 C7_5 C8_5 C9_5 1.5(3) . . . . ?
C12_5 C7_5 C8_5 C9_5 -179.81(19) . . . . ?
C7_5 C8_5 C9_5 C4_5 0.6(3) . . . . ?
C7_5 C8_5 C9_5 C10_5 -179.80(19) . . . . ?
C5_5 C4_5 C9_5 C8_5 -3.6(3) . . . . ?
N4_5 C4_5 C9_5 C8_5 -178.57(17) . . . . ?
C5_5 C4_5 C9_5 C10_5 176.83(19) . . . . ?
N4_5 C4_5 C9_5 C10_5 1.8(3) . . . . ?
C4_51 N5_5 C13_5 C14_5 118.7(2) . . . . ?
C6_51 N5_5 C13_5 C14_5 -77.2(2) . . . . ?
C4_51 N5_5 C13_5 C18_5 -69.1(3) . . . . ?
C6_51 N5_5 C13_5 C18_5 95.0(2) . . . . ?
C18_5 C13_5 C14_5 C15_5 4.7(3) . . . . ?
N5_5 C13_5 C14_5 C15_5 176.80(17) . . . . ?
C18_5 C13_5 C14_5 C20_5 -171.59(18) . . . . ?
N5_5 C13_5 C14_5 C20_5 0.5(3) . . . . ?
C13_5 C14_5 C15_5 C16_5 -0.7(3) . . . . ?
C20_5 C14_5 C15_5 C16_5 175.65(19) . . . . ?
C14_5 C15_5 C16_5 C17_5 -2.6(3) . . . . ?
C14_5 C15_5 C16_5 C21_5 178.3(2) . . . . ?
C15_5 C16_5 C17_5 C18_5 1.9(3) . . . . ?
C21_5 C16_5 C17_5 C18_5 -179.0(2) . . . . ?
C16_5 C17_5 C18_5 C13_5 2.0(3) . . . . ?
C16_5 C17_5 C18_5 C19_5 -174.60(19) . . . . ?
C14_5 C13_5 C18_5 C17_5 -5.3(3) . . . . ?
N5_5 C13_5 C18_5 C17_5 -177.40(17) . . . . ?
C14_5 C13_5 C18_5 C19_5 171.14(18) . . . . ?
N5_5 C13_5 C18_5 C19_5 -0.9(3) . . . . ?
C14_6 C1_6 C2_6 C3_6 -168.32(18) . . . . ?
B1_8 C1_6 C2_6 C3_6 16.2(3) . . . . ?
C14_6 C1_6 C2_6 C11_6 8.7(3) . . . . ?
B1_8 C1_6 C2_6 C11_6 -166.87(17) . . . . ?
C11_6 C2_6 C3_6 C4_6 2.6(3) . . . . ?
C1_6 C2_6 C3_6 C4_6 179.57(17) . . . . ?
C11_6 C2_6 C3_6 B2_8 -168.93(17) . . . . ?
C1_6 C2_6 C3_6 B2_8 8.0(3) . . . . ?
C2_6 C3_6 C4_6 C5_6 176.15(17) . . . . ?
B2_8 C3_6 C4_6 C5_6 -12.9(3) . . . . ?
C2_6 C3_6 C4_6 C9_6 -2.6(3) . . . . ?
B2_8 C3_6 C4_6 C9_6 168.41(17) . . . . ?
C3_6 C4_6 C5_6 C6_6 176.42(19) . . . . ?
C9_6 C4_6 C5_6 C6_6 -4.8(3) . . . . ?
C4_6 C5_6 C6_6 C7_6 -0.1(3) . . . . ?
C5_6 C6_6 C7_6 C8_6 3.3(3) . . . . ?
C6_6 C7_6 C8_6 C9_6 -1.4(3) . . . . ?
C7_6 C8_6 C9_6 C10_6 179.7(2) . . . . ?
C7_6 C8_6 C9_6 C4_6 -3.6(3) . . . . ?
C5_6 C4_6 C9_6 C10_6 -176.76(18) . . . . ?
C3_6 C4_6 C9_6 C10_6 2.1(3) . . . . ?
C5_6 C4_6 C9_6 C8_6 6.6(3) . . . . ?
C3_6 C4_6 C9_6 C8_6 -174.63(18) . . . . ?
C8_6 C9_6 C10_6 C11_6 175.07(19) . . . . ?
C4_6 C9_6 C10_6 C11_6 -1.6(3) . . . . ?
C9_6 C10_6 C11_6 C12_6 -173.58(19) . . . . ?
C9_6 C10_6 C11_6 C2_6 1.6(3) . . . . ?
C3_6 C2_6 C11_6 C10_6 -2.2(3) . . . . ?
C1_6 C2_6 C11_6 C10_6 -179.14(18) . . . . ?
C3_6 C2_6 C11_6 C12_6 173.11(18) . . . . ?
C1_6 C2_6 C11_6 C12_6 -3.9(3) . . . . ?
C10_6 C11_6 C12_6 C13_6 172.3(2) . . . . ?
C2_6 C11_6 C12_6 C13_6 -2.9(3) . . . . ?
C11_6 C12_6 C13_6 C14_6 4.7(3) . . . . ?
C2_6 C1_6 C14_6 C13_6 -7.2(3) . . . . ?
B1_8 C1_6 C14_6 C13_6 168.49(19) . . . . ?
C12_6 C13_6 C14_6 C1_6 0.5(3) . . . . ?
C14_7 C1_7 C2_7 C3_7 174.80(16) . . . . ?
B2_8 C1_7 C2_7 C3_7 -3.8(2) . . . . ?
C14_7 C1_7 C2_7 C7_7 -3.2(2) . . . . ?
B2_8 C1_7 C2_7 C7_7 178.22(16) . . . . ?
C1_7 C2_7 C3_7 C4_7 -178.65(17) . . . . ?
C7_7 C2_7 C3_7 C4_7 -0.6(3) . . . . ?
C2_7 C3_7 C4_7 C5_7 -0.8(3) . . . . ?
C3_7 C4_7 C5_7 C6_7 1.1(3) . . . . ?
C4_7 C5_7 C6_7 C7_7 0.0(3) . . . . ?
C5_7 C6_7 C7_7 C8_7 177.79(19) . . . . ?
C5_7 C6_7 C7_7 C2_7 -1.4(3) . . . . ?
C1_7 C2_7 C7_7 C8_7 0.5(3) . . . . ?
C3_7 C2_7 C7_7 C8_7 -177.57(16) . . . . ?
C1_7 C2_7 C7_7 C6_7 179.71(16) . . . . ?
C3_7 C2_7 C7_7 C6_7 1.6(2) . . . . ?
C6_7 C7_7 C8_7 C9_7 -177.22(18) . . . . ?
C2_7 C7_7 C8_7 C9_7 1.9(3) . . . . ?
C7_7 C8_7 C9_7 C10_7 177.46(18) . . . . ?
C7_7 C8_7 C9_7 C14_7 -1.6(3) . . . . ?
C8_7 C9_7 C10_7 C11_7 -178.5(2) . . . . ?
C14_7 C9_7 C10_7 C11_7 0.6(3) . . . . ?
C9_7 C10_7 C11_7 C12_7 0.1(3) . . . . ?
C10_7 C11_7 C12_7 C13_7 -0.8(3) . . . . ?
C11_7 C12_7 C13_7 C14_7 1.0(3) . . . . ?
C2_7 C1_7 C14_7 C13_7 -176.31(17) . . . . ?
B2_8 C1_7 C14_7 C13_7 2.1(3) . . . . ?
C2_7 C1_7 C14_7 C9_7 3.6(3) . . . . ?
B2_8 C1_7 C14_7 C9_7 -178.05(17) . . . . ?
C12_7 C13_7 C14_7 C1_7 179.55(19) . . . . ?
C12_7 C13_7 C14_7 C9_7 -0.3(3) . . . . ?
C8_7 C9_7 C14_7 C1_7 -1.2(3) . . . . ?
C10_7 C9_7 C14_7 C1_7 179.70(17) . . . . ?
C8_7 C9_7 C14_7 C13_7 178.68(17) . . . . ?
C10_7 C9_7 C14_7 C13_7 -0.4(3) . . . . ?
C14_6 C1_6 B1_8 N1_8 163.93(17) . . . . ?
C2_6 C1_6 B1_8 N1_8 -20.6(2) . . . . ?
C14_6 C1_6 B1_8 C4_111 -71.6(2) . . . . ?
C2_6 C1_6 B1_8 C4_111 103.86(19) . . . . ?
C1_6 B1_8 N1_8 N2_8 -163.69(15) . . . . ?
C4_111 B1_8 N1_8 N2_8 73.6(2) . . . . ?
C1_6 B1_8 N1_8 B2_8 0.9(2) . . . . ?
C4_111 B1_8 N1_8 B2_8 -121.82(18) . . . . ?
N2_8 N1_8 B2_8 C3_6 -172.32(15) . . . . ?
B1_8 N1_8 B2_8 C3_6 21.7(3) . . . . ?
N2_8 N1_8 B2_8 C1_7 19.6(2) . . . . ?
B1_8 N1_8 B2_8 C1_7 -146.42(17) . . . . ?
C2_6 C3_6 B2_8 N1_8 -27.1(3) . . . . ?
C4_6 C3_6 B2_8 N1_8 161.76(17) . . . . ?
C2_6 C3_6 B2_8 C1_7 140.51(18) . . . . ?
C4_6 C3_6 B2_8 C1_7 -30.6(3) . . . . ?
C14_7 C1_7 B2_8 N1_8 -84.9(2) . . . . ?
C2_7 C1_7 B2_8 N1_8 93.5(2) . . . . ?
C14_7 C1_7 B2_8 C3_6 107.3(2) . . . . ?
C2_7 C1_7 B2_8 C3_6 -74.3(2) . . . . ?
C6_8 C1_8 C2_8 C3_8 0.1(3) . . . . ?
N3_8 C1_8 C2_8 C3_8 176.95(19) . . . . ?
C6_8 C1_8 N3_8 N2_8 -151.50(19) . . . . ?
C2_8 C1_8 N3_8 N2_8 31.6(2) . . . . ?
C3_8 C4_8 C5_8 C6_8 -0.2(4) . . . . ?
C2_8 C1_8 C6_8 C5_8 -1.1(3) . . . . ?
N3_8 C1_8 C6_8 C5_8 -178.2(2) . . . . ?
C4_8 C5_8 C6_8 C1_8 1.2(4) . . . . ?
C1_8 C2_8 C3_8 C4_8 0.9(3) . . . . ?
C5_8 C4_8 C3_8 C2_8 -0.8(4) . . . . ?
C1_8 N3_8 N2_8 N1_8 -175.68(14) . . . . ?
B2_8 N1_8 N2_8 N3_8 178.16(16) . . . . ?
B1_8 N1_8 N2_8 N3_8 -15.8(2) . . . . ?
C5_11 C4_11 N4_11 C4_111 87.5(2) . . . . ?
C9_11 C4_11 N4_11 C4_111 -97.4(2) . . . . ?
C5_11 C4_11 N4_11 C5_111 -95.5(2) . . . . ?
C9_11 C4_11 N4_11 C5_111 79.5(2) . . . . ?
C9_11 C4_11 C5_11 C6_11 2.5(3) . . . . ?
N4_11 C4_11 C5_11 C6_11 177.28(16) . . . . ?
C9_11 C4_11 C5_11 C11_11 -177.70(18) . . . . ?
N4_11 C4_11 C5_11 C11_11 -2.9(3) . . . . ?
C4_11 C5_11 C6_11 C7_11 -0.7(3) . . . . ?
C11_11 C5_11 C6_11 C7_11 179.44(19) . . . . ?
C5_11 C6_11 C7_11 C8_11 -0.4(3) . . . . ?
C5_11 C6_11 C7_11 C12_11 -179.7(2) . . . . ?
C6_11 C7_11 C8_11 C9_11 -0.2(3) . . . . ?
C12_11 C7_11 C8_11 C9_11 179.07(19) . . . . ?
C7_11 C8_11 C9_11 C4_11 1.9(3) . . . . ?
C7_11 C8_11 C9_11 C10_11 -177.39(18) . . . . ?
C5_11 C4_11 C9_11 C8_11 -3.0(3) . . . . ?
N4_11 C4_11 C9_11 C8_11 -177.93(16) . . . . ?
C5_11 C4_11 C9_11 C10_11 176.23(17) . . . . ?
N4_11 C4_11 C9_11 C10_11 1.3(3) . . . . ?
C4_111 N5_11 C13_12 C14_13 72(2) . . . . ?
C13_13 N5_11 C13_12 C14_13 -173(22) . . . . ?
C6_111 N5_11 C13_12 C14_13 -88(2) . . . . ?
C4_111 N5_11 C13_12 C18_12 -114.2(12) . . . . ?
C13_13 N5_11 C13_12 C18_12 1(19) . . . . ?
C6_111 N5_11 C13_12 C18_12 86.1(14) . . . . ?
C4_111 N5_11 C13_12 C14_12 73.7(15) . . . . ?
C13_13 N5_11 C13_12 C14_12 -171(21) . . . . ?
C6_111 N5_11 C13_12 C14_12 -85.9(13) . . . . ?
C4_111 N5_11 C13_12 C18_13 -114.4(12) . . . . ?
C13_13 N5_11 C13_12 C18_13 1(19) . . . . ?
C6_111 N5_11 C13_12 C18_13 86.0(14) . . . . ?
C14_13 C13_12 C14_12 C21_13 167(5) . . . . ?
C18_12 C13_12 C14_12 C21_13 -176.1(13) . . . . ?
N5_11 C13_12 C14_12 C21_13 -4(2) . . . . ?
C18_13 C13_12 C14_12 C21_13 -174.3(17) . . . . ?
C14_13 C13_12 C14_12 C15_12 -11(4) . . . . ?
C18_12 C13_12 C14_12 C15_12 6.1(18) . . . . ?
N5_11 C13_12 C14_12 C15_12 178.1(10) . . . . ?
C18_13 C13_12 C14_12 C15_12 8(2) . . . . ?
C14_13 C13_12 C14_12 C21_12 173(5) . . . . ?
C18_12 C13_12 C14_12 C21_12 -170.1(11) . . . . ?
N5_11 C13_12 C14_12 C21_12 1.9(18) . . . . ?
C18_13 C13_12 C14_12 C21_12 -168.3(15) . . . . ?
C14_13 C13_12 C14_12 C13_13 -25(35) . . . . ?
C18_12 C13_12 C14_12 C13_13 -8(35) . . . . ?
N5_11 C13_12 C14_12 C13_13 163(37) . . . . ?
C18_13 C13_12 C14_12 C13_13 -7(34) . . . . ?
C14_13 C13_12 C14_12 C15_13 -8(4) . . . . ?
C18_12 C13_12 C14_12 C15_13 9.0(16) . . . . ?
N5_11 C13_12 C14_12 C15_13 -179.1(13) . . . . ?
C18_13 C13_12 C14_12 C15_13 11(2) . . . . ?
C21_13 C14_12 C15_12 C14_13 -166(5) . . . . ?
C13_12 C14_12 C15_12 C14_13 12(5) . . . . ?
C21_12 C14_12 C15_12 C14_13 -172(5) . . . . ?
C13_13 C14_12 C15_12 C14_13 13(4) . . . . ?
C15_13 C14_12 C15_12 C14_13 1(5) . . . . ?
C21_13 C14_12 C15_12 C16_12 179.5(8) . . . . ?
C13_12 C14_12 C15_12 C16_12 -2.3(12) . . . . ?
C21_12 C14_12 C15_12 C16_12 174.0(6) . . . . ?
C13_13 C14_12 C15_12 C16_12 -1.5(15) . . . . ?
C15_13 C14_12 C15_12 C16_12 -13.3(17) . . . . ?
C21_13 C14_12 C15_12 C16_13 -178.5(9) . . . . ?
C13_12 C14_12 C15_12 C16_13 -0.2(12) . . . . ?
C21_12 C14_12 C15_12 C16_13 176.1(6) . . . . ?
C13_13 C14_12 C15_12 C16_13 0.5(14) . . . . ?
C15_13 C14_12 C15_12 C16_13 -11.3(17) . . . . ?
C14_13 C15_12 C16_12 C15_13 53(6) . . . . ?
C14_12 C15_12 C16_12 C15_13 56(6) . . . . ?
C16_13 C15_12 C16_12 C15_13 43(6) . . . . ?
C14_13 C15_12 C16_12 C17_12 -4.8(9) . . . . ?
C14_12 C15_12 C16_12 C17_12 -1.9(8) . . . . ?
C16_13 C15_12 C16_12 C17_12 -15(3) . . . . ?
C14_13 C15_12 C16_12 C20_12 175.4(8) . . . . ?
C14_12 C15_12 C16_12 C20_12 178.2(5) . . . . ?
C16_13 C15_12 C16_12 C20_12 165(3) . . . . ?
C14_13 C15_12 C16_12 C20_13 169.0(10) . . . . ?
C14_12 C15_12 C16_12 C20_13 171.9(8) . . . . ?
C16_13 C15_12 C16_12 C20_13 159(4) . . . . ?
C14_13 C15_12 C16_12 C17_13 -4.9(9) . . . . ?
C14_12 C15_12 C16_12 C17_13 -2.1(8) . . . . ?
C16_13 C15_12 C16_12 C17_13 -15(3) . . . . ?
C15_13 C16_12 C17_12 C16_13 158(3) . . . . ?
C15_12 C16_12 C17_12 C16_13 164(3) . . . . ?
C20_12 C16_12 C17_12 C16_13 -16(3) . . . . ?
C20_13 C16_12 C17_12 C16_13 -12(3) . . . . ?
C17_13 C16_12 C17_12 C16_13 -22(20) . . . . ?
C15_13 C16_12 C17_12 C18_12 -3.9(10) . . . . ?
C15_12 C16_12 C17_12 C18_12 2.4(8) . . . . ?
C20_12 C16_12 C17_12 C18_12 -177.7(5) . . . . ?
C20_13 C16_12 C17_12 C18_12 -174.0(6) . . . . ?
C17_13 C16_12 C17_12 C18_12 176(100) . . . . ?
C15_13 C16_12 C17_12 C18_13 -4.7(12) . . . . ?
C15_12 C16_12 C17_12 C18_13 1.6(10) . . . . ?
C20_12 C16_12 C17_12 C18_13 -178.6(8) . . . . ?
C20_13 C16_12 C17_12 C18_13 -174.9(9) . . . . ?
C17_13 C16_12 C17_12 C18_13 175(100) . . . . ?
C15_12 C16_12 C17_12 C15_13 6.3(8) . . . . ?
C20_12 C16_12 C17_12 C15_13 -173.9(10) . . . . ?
C20_13 C16_12 C17_12 C15_13 -170.1(10) . . . . ?
C17_13 C16_12 C17_12 C15_13 180(100) . . . . ?
C14_13 C13_12 C18_12 C13_13 172(47) . . . . ?
C14_12 C13_12 C18_12 C13_13 169(47) . . . . ?
N5_11 C13_12 C18_12 C13_13 -3(45) . . . . ?
C18_13 C13_12 C18_12 C13_13 -2(45) . . . . ?
C14_13 C13_12 C18_12 C17_13 -2(2) . . . . ?
C14_12 C13_12 C18_12 C17_13 -6(2) . . . . ?
N5_11 C13_12 C18_12 C17_13 -177.7(13) . . . . ?
C18_13 C13_12 C18_12 C17_13 -177(6) . . . . ?
C14_13 C13_12 C18_12 C17_12 -2.1(18) . . . . ?
C14_12 C13_12 C18_12 C17_12 -5.7(18) . . . . ?
N5_11 C13_12 C18_12 C17_12 -177.4(11) . . . . ?
C18_13 C13_12 C18_12 C17_12 -176(6) . . . . ?
C14_13 C13_12 C18_12 C19_12 176.0(12) . . . . ?
C14_12 C13_12 C18_12 C19_12 172.4(11) . . . . ?
N5_11 C13_12 C18_12 C19_12 0.7(19) . . . . ?
C18_13 C13_12 C18_12 C19_12 2(5) . . . . ?
C14_13 C13_12 C18_12 C19_13 173.6(14) . . . . ?
C14_12 C13_12 C18_12 C19_13 170.1(13) . . . . ?
N5_11 C13_12 C18_12 C19_13 -1.6(17) . . . . ?
C18_13 C13_12 C18_12 C19_13 -1(5) . . . . ?
C16_13 C17_12 C18_12 C13_13 -5(2) . . . . ?
C16_12 C17_12 C18_12 C13_13 1.0(18) . . . . ?
C18_13 C17_12 C18_12 C13_13 176(7) . . . . ?
C15_13 C17_12 C18_12 C13_13 -0.7(16) . . . . ?
C16_13 C17_12 C18_12 C17_13 174(3) . . . . ?
C16_12 C17_12 C18_12 C17_13 -180(2) . . . . ?
C18_13 C17_12 C18_12 C17_13 -5(6) . . . . ?
C15_13 C17_12 C18_12 C17_13 179(2) . . . . ?
C16_13 C17_12 C18_12 C13_12 -5.0(16) . . . . ?
C16_12 C17_12 C18_12 C13_12 1.3(12) . . . . ?
C18_13 C17_12 C18_12 C13_12 176(6) . . . . ?
C15_13 C17_12 C18_12 C13_12 -0.5(11) . . . . ?
C16_13 C17_12 C18_12 C19_12 176.9(10) . . . . ?
C16_12 C17_12 C18_12 C19_12 -176.9(6) . . . . ?
C18_13 C17_12 C18_12 C19_12 -2(6) . . . . ?
C15_13 C17_12 C18_12 C19_12 -178.6(6) . . . . ?
C16_13 C17_12 C18_12 C19_13 179.8(12) . . . . ?
C16_12 C17_12 C18_12 C19_13 -174.0(8) . . . . ?
C18_13 C17_12 C18_12 C19_13 1(5) . . . . ?
C15_13 C17_12 C18_12 C19_13 -175.7(9) . . . . ?
C13_13 C18_12 C19_12 C18_13 -15(44) . . . . ?
C17_13 C18_12 C19_12 C18_13 164(45) . . . . ?
C13_12 C18_12 C19_12 C18_13 -15(45) . . . . ?
C17_12 C18_12 C19_12 C18_13 163(45) . . . . ?
C19_13 C18_12 C19_12 C18_13 3(44) . . . . ?
C15_13 C16_12 C20_12 C20_13 -164.1(13) . . . . ?
C17_12 C16_12 C20_12 C20_13 9.1(10) . . . . ?
C15_12 C16_12 C20_12 C20_13 -171.1(10) . . . . ?
C17_13 C16_12 C20_12 C20_13 9.2(10) . . . . ?
C15_13 C16_12 C20_12 C16_13 -165(2) . . . . ?
C17_12 C16_12 C20_12 C16_13 8.1(13) . . . . ?
C15_12 C16_12 C20_12 C16_13 -172.0(18) . . . . ?
C20_13 C16_12 C20_12 C16_13 -1.0(15) . . . . ?
C17_13 C16_12 C20_12 C16_13 8.3(12) . . . . ?
C21_13 C14_12 C21_12 C14_13 14(22) . . . . ?
C15_12 C14_12 C21_12 C14_13 43(23) . . . . ?
C13_12 C14_12 C21_12 C14_13 -140(24) . . . . ?
C13_13 C14_12 C21_12 C14_13 -142(24) . . . . ?
C15_13 C14_12 C21_12 C14_13 41(23) . . . . ?
C17_13 C18_12 C13_13 C18_13 -176(7) . . . . ?
C13_12 C18_12 C13_13 C18_13 178(100) . . . . ?
C17_12 C18_12 C13_13 C18_13 -176(6) . . . . ?
C19_12 C18_12 C13_13 C18_13 2(5) . . . . ?
C19_13 C18_12 C13_13 C18_13 -1(5) . . . . ?
C17_13 C18_12 C13_13 C14_13 -2(3) . . . . ?
C13_12 C18_12 C13_13 C14_13 -7(44) . . . . ?
C17_12 C18_12 C13_13 C14_13 -2(3) . . . . ?
C19_12 C18_12 C13_13 C14_13 176.3(10) . . . . ?
C19_13 C18_12 C13_13 C14_13 174.1(11) . . . . ?
C17_13 C18_12 C13_13 N5_11 -177.7(12) . . . . ?
C13_12 C18_12 C13_13 N5_11 177(100) . . . . ?
C17_12 C18_12 C13_13 N5_11 -177.5(15) . . . . ?
C19_12 C18_12 C13_13 N5_11 0(3) . . . . ?
C19_13 C18_12 C13_13 N5_11 -2(3) . . . . ?
C17_13 C18_12 C13_13 C14_12 -5(4) . . . . ?
C13_12 C18_12 C13_13 C14_12 -10(44) . . . . ?
C17_12 C18_12 C13_13 C14_12 -5(3) . . . . ?
C19_12 C18_12 C13_13 C14_12 173.2(13) . . . . ?
C19_13 C18_12 C13_13 C14_12 170.9(15) . . . . ?
C4_111 N5_11 C13_13 C18_12 -110(2) . . . . ?
C13_12 N5_11 C13_13 C18_12 -178(100) . . . . ?
C6_111 N5_11 C13_13 C18_12 84(3) . . . . ?
C4_111 N5_11 C13_13 C18_13 -110.7(15) . . . . ?
C13_12 N5_11 C13_13 C18_13 -179(100) . . . . ?
C6_111 N5_11 C13_13 C18_13 83.3(17) . . . . ?
C4_111 N5_11 C13_13 C14_13 74(2) . . . . ?
C13_12 N5_11 C13_13 C14_13 6(18) . . . . ?
C6_111 N5_11 C13_13 C14_13 -92.1(17) . . . . ?
C4_111 N5_11 C13_13 C14_12 76.1(18) . . . . ?
C13_12 N5_11 C13_13 C14_12 8(19) . . . . ?
C6_111 N5_11 C13_13 C14_12 -89.9(15) . . . . ?
C21_13 C14_12 C13_13 C18_12 -176.3(14) . . . . ?
C15_12 C14_12 C13_13 C18_12 5(3) . . . . ?
C13_12 C14_12 C13_13 C18_12 171(38) . . . . ?
C21_12 C14_12 C13_13 C18_12 -170.3(15) . . . . ?
C15_13 C14_12 C13_13 C18_12 8(3) . . . . ?
C21_13 C14_12 C13_13 C18_13 -174.5(15) . . . . ?
C15_12 C14_12 C13_13 C18_13 7(3) . . . . ?
C13_12 C14_12 C13_13 C18_13 173(38) . . . . ?
C21_12 C14_12 C13_13 C18_13 -168.4(15) . . . . ?
C15_13 C14_12 C13_13 C18_13 10(3) . . . . ?
C21_13 C14_12 C13_13 C14_13 167(5) . . . . ?
C15_12 C14_12 C13_13 C14_13 -12(4) . . . . ?
C13_12 C14_12 C13_13 C14_13 154(36) . . . . ?
C21_12 C14_12 C13_13 C14_13 173(5) . . . . ?
C15_13 C14_12 C13_13 C14_13 -9(4) . . . . ?
C21_13 C14_12 C13_13 N5_11 -2(3) . . . . ?
C15_12 C14_12 C13_13 N5_11 178.9(10) . . . . ?
C13_12 C14_12 C13_13 N5_11 -15(34) . . . . ?
C21_12 C14_12 C13_13 N5_11 4(2) . . . . ?
C15_13 C14_12 C13_13 N5_11 -178.1(12) . . . . ?
C14_12 C15_12 C14_13 C13_12 -162(7) . . . . ?
C16_12 C15_12 C14_13 C13_12 5(3) . . . . ?
C16_13 C15_12 C14_13 C13_12 6(3) . . . . ?
C14_12 C15_12 C14_13 C13_13 -162(6) . . . . ?
C16_12 C15_12 C14_13 C13_13 5.0(19) . . . . ?
C16_13 C15_12 C14_13 C13_13 6.5(19) . . . . ?
C14_12 C15_12 C14_13 C15_13 -179(4) . . . . ?
C16_12 C15_12 C14_13 C15_13 -12.1(16) . . . . ?
C16_13 C15_12 C14_13 C15_13 -10.6(16) . . . . ?
C14_12 C15_12 C14_13 C21_13 11(4) . . . . ?
C16_12 C15_12 C14_13 C21_13 177.8(5) . . . . ?
C16_13 C15_12 C14_13 C21_13 179.3(5) . . . . ?
C14_12 C15_12 C14_13 C21_12 6(4) . . . . ?
C16_12 C15_12 C14_13 C21_12 173.5(6) . . . . ?
C16_13 C15_12 C14_13 C21_12 175.0(6) . . . . ?
C18_12 C13_12 C14_13 C15_12 -1(3) . . . . ?
C14_12 C13_12 C14_13 C15_12 164(6) . . . . ?
N5_11 C13_12 C14_13 C15_12 173.6(12) . . . . ?
C18_13 C13_12 C14_13 C15_12 0(3) . . . . ?
C18_12 C13_12 C14_13 C13_13 -5(28) . . . . ?
C14_12 C13_12 C14_13 C13_13 160(28) . . . . ?
N5_11 C13_12 C14_13 C13_13 170(31) . . . . ?
C18_13 C13_12 C14_13 C13_13 -4(27) . . . . ?
C18_12 C13_12 C14_13 C15_13 5(2) . . . . ?
C14_12 C13_12 C14_13 C15_13 170(5) . . . . ?
N5_11 C13_12 C14_13 C15_13 179.6(12) . . . . ?
C18_13 C13_12 C14_13 C15_13 6(3) . . . . ?
C18_12 C13_12 C14_13 C21_13 -173.5(9) . . . . ?
C14_12 C13_12 C14_13 C21_13 -9(4) . . . . ?
N5_11 C13_12 C14_13 C21_13 1(3) . . . . ?
C18_13 C13_12 C14_13 C21_13 -172.6(12) . . . . ?
C18_12 C13_12 C14_13 C21_12 -169.9(9) . . . . ?
C14_12 C13_12 C14_13 C21_12 -5(4) . . . . ?
N5_11 C13_12 C14_13 C21_12 5(3) . . . . ?
C18_13 C13_12 C14_13 C21_12 -168.9(13) . . . . ?
C18_12 C13_13 C14_13 C15_12 -2(3) . . . . ?
C18_13 C13_13 C14_13 C15_12 -1(3) . . . . ?
N5_11 C13_13 C14_13 C15_12 174.5(15) . . . . ?
C14_12 C13_13 C14_13 C15_12 163(5) . . . . ?
C18_12 C13_13 C14_13 C13_12 175(31) . . . . ?
C18_13 C13_13 C14_13 C13_12 176(31) . . . . ?
N5_11 C13_13 C14_13 C13_12 -9(27) . . . . ?
C14_12 C13_13 C14_13 C13_12 -20(29) . . . . ?
C18_12 C13_13 C14_13 C15_13 4(2) . . . . ?
C18_13 C13_13 C14_13 C15_13 5(2) . . . . ?
N5_11 C13_13 C14_13 C15_13 -179.6(14) . . . . ?
C14_12 C13_13 C14_13 C15_13 169(5) . . . . ?
C18_12 C13_13 C14_13 C21_13 -173.6(15) . . . . ?
C18_13 C13_13 C14_13 C21_13 -172.6(14) . . . . ?
N5_11 C13_13 C14_13 C21_13 3(2) . . . . ?
C14_12 C13_13 C14_13 C21_13 -9(4) . . . . ?
C18_12 C13_13 C14_13 C21_12 -170.0(16) . . . . ?
C18_13 C13_13 C14_13 C21_12 -169.0(15) . . . . ?
N5_11 C13_13 C14_13 C21_12 6(2) . . . . ?
C14_12 C13_13 C14_13 C21_12 -5(4) . . . . ?
C14_12 C21_12 C14_13 C15_12 -135(24) . . . . ?
C14_12 C21_12 C14_13 C13_12 38(23) . . . . ?
C14_12 C21_12 C14_13 C13_13 37(23) . . . . ?
C14_12 C21_12 C14_13 C15_13 -137(24) . . . . ?
C14_12 C21_12 C14_13 C21_13 -165(23) . . . . ?
C17_12 C16_12 C15_13 C16_13 -18(3) . . . . ?
C15_12 C16_12 C15_13 C16_13 -143(5) . . . . ?
C20_12 C16_12 C15_13 C16_13 155(4) . . . . ?
C20_13 C16_12 C15_13 C16_13 143(4) . . . . ?
C17_13 C16_12 C15_13 C16_13 -18(3) . . . . ?
C17_12 C16_12 C15_13 C14_13 8.0(13) . . . . ?
C15_12 C16_12 C15_13 C14_13 -117(6) . . . . ?
C20_12 C16_12 C15_13 C14_13 -178.5(7) . . . . ?
C20_13 C16_12 C15_13 C14_13 169.5(10) . . . . ?
C17_13 C16_12 C15_13 C14_13 8.0(14) . . . . ?
C17_12 C16_12 C15_13 C14_12 12.5(17) . . . . ?
C15_12 C16_12 C15_13 C14_12 -112(7) . . . . ?
C20_12 C16_12 C15_13 C14_12 -174.0(9) . . . . ?
C20_13 C16_12 C15_13 C14_12 174.0(8) . . . . ?
C17_13 C16_12 C15_13 C14_12 12.5(18) . . . . ?
C15_12 C16_12 C15_13 C17_12 -125(6) . . . . ?
C20_12 C16_12 C15_13 C17_12 173.5(11) . . . . ?
C20_13 C16_12 C15_13 C17_12 161.5(18) . . . . ?
C17_13 C16_12 C15_13 C17_12 0.0(5) . . . . ?
C15_12 C14_13 C15_13 C16_12 158(3) . . . . ?
C13_12 C14_13 C15_13 C16_12 -9.6(19) . . . . ?
C13_13 C14_13 C15_13 C16_12 -8.9(18) . . . . ?
C21_13 C14_13 C15_13 C16_12 168.8(11) . . . . ?
C21_12 C14_13 C15_13 C16_12 164.2(12) . . . . ?
C15_12 C14_13 C15_13 C16_13 164(2) . . . . ?
C13_12 C14_13 C15_13 C16_13 -3.2(17) . . . . ?
C13_13 C14_13 C15_13 C16_13 -2.5(15) . . . . ?
C21_13 C14_13 C15_13 C16_13 175.2(7) . . . . ?
C21_12 C14_13 C15_13 C16_13 170.6(8) . . . . ?
C15_12 C14_13 C15_13 C14_12 1(5) . . . . ?
C13_12 C14_13 C15_13 C14_12 -166(7) . . . . ?
C13_13 C14_13 C15_13 C14_12 -165(6) . . . . ?
C21_13 C14_13 C15_13 C14_12 12(5) . . . . ?
C21_12 C14_13 C15_13 C14_12 8(5) . . . . ?
C15_12 C14_13 C15_13 C17_12 163(2) . . . . ?
C13_12 C14_13 C15_13 C17_12 -4.5(14) . . . . ?
C13_13 C14_13 C15_13 C17_12 -3.8(13) . . . . ?
C21_13 C14_13 C15_13 C17_12 173.9(8) . . . . ?
C21_12 C14_13 C15_13 C17_12 169.3(9) . . . . ?
C21_13 C14_12 C15_13 C16_12 169.1(11) . . . . ?
C15_12 C14_12 C15_13 C16_12 154(3) . . . . ?
C13_12 C14_12 C15_13 C16_12 -15.5(17) . . . . ?
C21_12 C14_12 C15_13 C16_12 163.4(10) . . . . ?
C13_13 C14_12 C15_13 C16_12 -15(2) . . . . ?
C21_13 C14_12 C15_13 C16_13 177.1(9) . . . . ?
C15_12 C14_12 C15_13 C16_13 163(3) . . . . ?
C13_12 C14_12 C15_13 C16_13 -7.5(12) . . . . ?
C21_12 C14_12 C15_13 C16_13 171.4(7) . . . . ?
C13_13 C14_12 C15_13 C16_13 -6.6(15) . . . . ?
C21_13 C14_12 C15_13 C14_13 -164(7) . . . . ?
C15_12 C14_12 C15_13 C14_13 -179(100) . . . . ?
C13_12 C14_12 C15_13 C14_13 11(6) . . . . ?
C21_12 C14_12 C15_13 C14_13 -170(7) . . . . ?
C13_13 C14_12 C15_13 C14_13 12(5) . . . . ?
C21_13 C14_12 C15_13 C17_12 177.1(9) . . . . ?
C15_12 C14_12 C15_13 C17_12 162(2) . . . . ?
C13_12 C14_12 C15_13 C17_12 -7.5(9) . . . . ?
C21_12 C14_12 C15_13 C17_12 171.4(7) . . . . ?
C13_13 C14_12 C15_13 C17_12 -6.6(13) . . . . ?
C16_12 C17_12 C16_13 C15_13 -15(2) . . . . ?
C18_12 C17_12 C16_13 C15_13 7.0(13) . . . . ?
C18_13 C17_12 C16_13 C15_13 7.3(19) . . . . ?
C16_12 C17_12 C16_13 C17_13 173(6) . . . . ?
C18_12 C17_12 C16_13 C17_13 -164(8) . . . . ?
C18_13 C17_12 C16_13 C17_13 -164(8) . . . . ?
C15_13 C17_12 C16_13 C17_13 -171(7) . . . . ?
C16_12 C17_12 C16_13 C20_13 163(3) . . . . ?
C18_12 C17_12 C16_13 C20_13 -174.4(7) . . . . ?
C18_13 C17_12 C16_13 C20_13 -174.2(11) . . . . ?
C15_13 C17_12 C16_13 C20_13 178.5(13) . . . . ?
C16_12 C17_12 C16_13 C20_12 153(4) . . . . ?
C18_12 C17_12 C16_13 C20_12 174.9(11) . . . . ?
C18_13 C17_12 C16_13 C20_12 175.1(10) . . . . ?
C15_13 C17_12 C16_13 C20_12 168(2) . . . . ?
C16_12 C17_12 C16_13 C15_12 -12(2) . . . . ?
C18_12 C17_12 C16_13 C15_12 10.6(13) . . . . ?
C18_13 C17_12 C16_13 C15_12 10.9(19) . . . . ?
C15_13 C17_12 C16_13 C15_12 3.6(5) . . . . ?
C16_12 C15_13 C16_13 C17_12 155(4) . . . . ?
C14_13 C15_13 C16_13 C17_12 -2.8(11) . . . . ?
C14_12 C15_13 C16_13 C17_12 0.0(12) . . . . ?
C16_12 C15_13 C16_13 C17_13 156(3) . . . . ?
C14_13 C15_13 C16_13 C17_13 -1.9(10) . . . . ?
C14_12 C15_13 C16_13 C17_13 0.9(11) . . . . ?
C17_12 C15_13 C16_13 C17_13 1.0(7) . . . . ?
C16_12 C15_13 C16_13 C20_13 -24(3) . . . . ?
C14_13 C15_13 C16_13 C20_13 178.5(7) . . . . ?
C14_12 C15_13 C16_13 C20_13 -178.7(7) . . . . ?
C17_12 C15_13 C16_13 C20_13 -178.6(12) . . . . ?
C16_12 C15_13 C16_13 C20_12 -19(3) . . . . ?
C14_13 C15_13 C16_13 C20_12 -176.8(7) . . . . ?
C14_12 C15_13 C16_13 C20_12 -174.0(8) . . . . ?
C17_12 C15_13 C16_13 C20_12 -174.0(11) . . . . ?
C16_12 C15_13 C16_13 C15_12 69(8) . . . . ?
C14_13 C15_13 C16_13 C15_12 -89(8) . . . . ?
C14_12 C15_13 C16_13 C15_12 -86(8) . . . . ?
C17_12 C15_13 C16_13 C15_12 -86(8) . . . . ?
C20_13 C20_12 C16_13 C17_12 21(2) . . . . ?
C16_12 C20_12 C16_13 C17_12 -160(3) . . . . ?
C20_13 C20_12 C16_13 C15_13 -170.4(9) . . . . ?
C16_12 C20_12 C16_13 C15_13 8.6(13) . . . . ?
C20_13 C20_12 C16_13 C17_13 17.4(15) . . . . ?
C16_12 C20_12 C16_13 C17_13 -164(2) . . . . ?
C16_12 C20_12 C16_13 C20_13 179.0(16) . . . . ?
C20_13 C20_12 C16_13 C15_12 -173.7(9) . . . . ?
C16_12 C20_12 C16_13 C15_12 5.2(12) . . . . ?
C14_13 C15_12 C16_13 C17_12 -10.1(12) . . . . ?
C14_12 C15_12 C16_13 C17_12 -7.7(10) . . . . ?
C16_12 C15_12 C16_13 C17_12 160(4) . . . . ?
C14_13 C15_12 C16_13 C15_13 85(7) . . . . ?
C14_12 C15_12 C16_13 C15_13 87(7) . . . . ?
C16_12 C15_12 C16_13 C15_13 -105(8) . . . . ?
C14_13 C15_12 C16_13 C17_13 -9.5(10) . . . . ?
C14_12 C15_12 C16_13 C17_13 -7.2(8) . . . . ?
C16_12 C15_12 C16_13 C17_13 161(3) . . . . ?
C14_13 C15_12 C16_13 C20_13 174.7(7) . . . . ?
C14_12 C15_12 C16_13 C20_13 177.0(6) . . . . ?
C16_12 C15_12 C16_13 C20_13 -15(3) . . . . ?
C14_13 C15_12 C16_13 C20_12 177.7(7) . . . . ?
C14_12 C15_12 C16_13 C20_12 -180.0(5) . . . . ?
C16_12 C15_12 C16_13 C20_12 -12(3) . . . . ?
C13_13 C18_12 C17_13 C18_13 177(7) . . . . ?
C13_12 C18_12 C17_13 C18_13 177(6) . . . . ?
C17_12 C18_12 C17_13 C18_13 176(5) . . . . ?
C19_12 C18_12 C17_13 C18_13 -2(5) . . . . ?
C19_13 C18_12 C17_13 C18_13 1(5) . . . . ?
C13_13 C18_12 C17_13 C16_13 -2(3) . . . . ?
C13_12 C18_12 C17_13 C16_13 -2.1(17) . . . . ?
C17_12 C18_12 C17_13 C16_13 -3.2(16) . . . . ?
C19_12 C18_12 C17_13 C16_13 179.2(5) . . . . ?
C19_13 C18_12 C17_13 C16_13 -178.4(6) . . . . ?
C13_13 C18_12 C17_13 C16_12 1(3) . . . . ?
C13_12 C18_12 C17_13 C16_12 1.3(16) . . . . ?
C17_12 C18_12 C17_13 C16_12 0.3(16) . . . . ?
C19_12 C18_12 C17_13 C16_12 -177.3(5) . . . . ?
C19_13 C18_12 C17_13 C16_12 -174.9(6) . . . . ?
C17_12 C16_13 C17_13 C18_12 13(6) . . . . ?
C15_13 C16_13 C17_13 C18_12 4.1(10) . . . . ?
C20_13 C16_13 C17_13 C18_12 -176.3(8) . . . . ?
C20_12 C16_13 C17_13 C18_12 175.3(11) . . . . ?
C15_12 C16_13 C17_13 C18_12 7.9(10) . . . . ?
C17_12 C16_13 C17_13 C18_13 13(7) . . . . ?
C15_13 C16_13 C17_13 C18_13 3.9(10) . . . . ?
C20_13 C16_13 C17_13 C18_13 -176.5(7) . . . . ?
C20_12 C16_13 C17_13 C18_13 175.1(9) . . . . ?
C15_12 C16_13 C17_13 C18_13 7.7(10) . . . . ?
C17_12 C16_13 C17_13 C16_12 -7(7) . . . . ?
C15_13 C16_13 C17_13 C16_12 -16(2) . . . . ?
C20_13 C16_13 C17_13 C16_12 163(3) . . . . ?
C20_12 C16_13 C17_13 C16_12 155(4) . . . . ?
C15_12 C16_13 C17_13 C16_12 -13(2) . . . . ?
C15_13 C16_12 C17_13 C18_12 -3.7(12) . . . . ?
C17_12 C16_12 C17_13 C18_12 -4(20) . . . . ?
C15_12 C16_12 C17_13 C18_12 2.7(10) . . . . ?
C20_12 C16_12 C17_13 C18_12 -177.6(6) . . . . ?
C20_13 C16_12 C17_13 C18_12 -173.9(7) . . . . ?
C15_13 C16_12 C17_13 C18_13 -4.5(11) . . . . ?
C17_12 C16_12 C17_13 C18_13 -5(20) . . . . ?
C15_12 C16_12 C17_13 C18_13 1.8(9) . . . . ?
C20_12 C16_12 C17_13 C18_13 -178.5(6) . . . . ?
C20_13 C16_12 C17_13 C18_13 -174.7(6) . . . . ?
C15_13 C16_12 C17_13 C16_13 157(3) . . . . ?
C17_12 C16_12 C17_13 C16_13 157(20) . . . . ?
C15_12 C16_12 C17_13 C16_13 163(3) . . . . ?
C20_12 C16_12 C17_13 C16_13 -17(2) . . . . ?
C20_13 C16_12 C17_13 C16_13 -13(2) . . . . ?
C18_12 C19_12 C18_13 C17_13 -16(44) . . . . ?
C18_12 C19_12 C18_13 C13_13 165(46) . . . . ?
C18_12 C19_12 C18_13 C19_13 -177(100) . . . . ?
C18_12 C19_12 C18_13 C13_12 165(46) . . . . ?
C18_12 C19_12 C18_13 C17_12 -16(44) . . . . ?
C18_12 C17_13 C18_13 C19_12 178(6) . . . . ?
C16_13 C17_13 C18_13 C19_12 178.9(9) . . . . ?
C16_12 C17_13 C18_13 C19_12 -177.5(10) . . . . ?
C18_12 C17_13 C18_13 C13_13 -2(5) . . . . ?
C16_13 C17_13 C18_13 C13_13 -1.4(15) . . . . ?
C16_12 C17_13 C18_13 C13_13 2.3(14) . . . . ?
C18_12 C17_13 C18_13 C19_13 -179(100) . . . . ?
C16_13 C17_13 C18_13 C19_13 -178.1(7) . . . . ?
C16_12 C17_13 C18_13 C19_13 -174.5(7) . . . . ?
C18_12 C17_13 C18_13 C13_12 -2(4) . . . . ?
C16_13 C17_13 C18_13 C13_12 -1.2(15) . . . . ?
C16_12 C17_13 C18_13 C13_12 2.4(14) . . . . ?
C18_12 C17_13 C18_13 C17_12 -4(5) . . . . ?
C16_13 C17_13 C18_13 C17_12 -3.3(17) . . . . ?
C16_12 C17_13 C18_13 C17_12 0.4(17) . . . . ?
C18_12 C13_13 C18_13 C19_12 -178(6) . . . . ?
C14_13 C13_13 C18_13 C19_12 176.5(16) . . . . ?
N5_11 C13_13 C18_13 C19_12 1(3) . . . . ?
C14_12 C13_13 C18_13 C19_12 173(2) . . . . ?
C18_12 C13_13 C18_13 C17_13 2(5) . . . . ?
C14_13 C13_13 C18_13 C17_13 -3(2) . . . . ?
N5_11 C13_13 C18_13 C17_13 -178.6(14) . . . . ?
C14_12 C13_13 C18_13 C17_13 -7(3) . . . . ?
C18_12 C13_13 C18_13 C19_13 179(100) . . . . ?
C14_13 C13_13 C18_13 C19_13 173.4(14) . . . . ?
N5_11 C13_13 C18_13 C19_13 -2(2) . . . . ?
C14_12 C13_13 C18_13 C19_13 169.6(18) . . . . ?
C18_12 C13_13 C18_13 C13_12 -3(67) . . . . ?
C14_13 C13_13 C18_13 C13_12 -9(67) . . . . ?
N5_11 C13_13 C18_13 C13_12 176(100) . . . . ?
C14_12 C13_13 C18_13 C13_12 -13(66) . . . . ?
C18_12 C13_13 C18_13 C17_12 3(5) . . . . ?
C14_13 C13_13 C18_13 C17_12 -3(2) . . . . ?
N5_11 C13_13 C18_13 C17_12 -178.1(16) . . . . ?
C14_12 C13_13 C18_13 C17_12 -7(2) . . . . ?
C14_13 C13_12 C18_13 C19_12 176.2(13) . . . . ?
C18_12 C13_12 C18_13 C19_12 -178(7) . . . . ?
C14_12 C13_12 C18_13 C19_12 172.0(12) . . . . ?
N5_11 C13_12 C18_13 C19_12 1(3) . . . . ?
C14_13 C13_12 C18_13 C17_13 -4(2) . . . . ?
C18_12 C13_12 C18_13 C17_13 2(5) . . . . ?
C14_12 C13_12 C18_13 C17_13 -8(2) . . . . ?
N5_11 C13_12 C18_13 C17_13 -178.5(9) . . . . ?
C14_13 C13_12 C18_13 C13_13 171(70) . . . . ?
C18_12 C13_12 C18_13 C13_13 177(100) . . . . ?
C14_12 C13_12 C18_13 C13_13 167(70) . . . . ?
N5_11 C13_12 C18_13 C13_13 -4(67) . . . . ?
C14_13 C13_12 C18_13 C19_13 173.0(12) . . . . ?
C18_12 C13_12 C18_13 C19_13 179(100) . . . . ?
C14_12 C13_12 C18_13 C19_13 168.9(12) . . . . ?
N5_11 C13_12 C18_13 C19_13 -2(2) . . . . ?
C14_13 C13_12 C18_13 C17_12 -3(2) . . . . ?
C18_12 C13_12 C18_13 C17_12 3(5) . . . . ?
C14_12 C13_12 C18_13 C17_12 -7(2) . . . . ?
N5_11 C13_12 C18_13 C17_12 -178.0(10) . . . . ?
C16_13 C17_12 C18_13 C19_12 176.1(11) . . . . ?
C16_12 C17_12 C18_13 C19_12 -177.0(9) . . . . ?
C18_12 C17_12 C18_13 C19_12 177(7) . . . . ?
C15_13 C17_12 C18_13 C19_12 -179.1(11) . . . . ?
C16_13 C17_12 C18_13 C17_13 174(3) . . . . ?
C16_12 C17_12 C18_13 C17_13 -179(3) . . . . ?
C18_12 C17_12 C18_13 C17_13 175(6) . . . . ?
C15_13 C17_12 C18_13 C17_13 178(2) . . . . ?
C16_13 C17_12 C18_13 C13_13 -4.6(19) . . . . ?
C16_12 C17_12 C18_13 C13_13 2.3(14) . . . . ?
C18_12 C17_12 C18_13 C13_13 -3(6) . . . . ?
C15_13 C17_12 C18_13 C13_13 0.1(11) . . . . ?
C16_13 C17_12 C18_13 C19_13 179.9(11) . . . . ?
C16_12 C17_12 C18_13 C19_13 -173.2(8) . . . . ?
C18_12 C17_12 C18_13 C19_13 -179(100) . . . . ?
C15_13 C17_12 C18_13 C19_13 -175.3(9) . . . . ?
C16_13 C17_12 C18_13 C13_12 -4(2) . . . . ?
C16_12 C17_12 C18_13 C13_12 2.5(16) . . . . ?
C18_12 C17_12 C18_13 C13_12 -3(5) . . . . ?
C15_13 C17_12 C18_13 C13_12 0.3(13) . . . . ?
C19_12 C18_13 C19_13 C18_12 167(100) . . . . ?
C17_13 C18_13 C19_13 C18_12 147(100) . . . . ?
C13_13 C18_13 C19_13 C18_12 -29(100) . . . . ?
C13_12 C18_13 C19_13 C18_12 -29(100) . . . . ?
C17_12 C18_13 C19_13 C18_12 145(100) . . . . ?
C13_13 C18_12 C19_13 C18_13 150(100) . . . . ?
C17_13 C18_12 C19_13 C18_13 -33(100) . . . . ?
C13_12 C18_12 C19_13 C18_13 150(100) . . . . ?
C17_12 C18_12 C19_13 C18_13 -34(100) . . . . ?
C19_12 C18_12 C19_13 C18_13 -13(100) . . . . ?
C16_12 C20_12 C20_13 C16_13 -0.3(5) . . . . ?
C16_13 C20_12 C20_13 C16_12 0.3(5) . . . . ?
C17_12 C16_13 C20_13 C20_12 -167.3(13) . . . . ?
C15_13 C16_13 C20_13 C20_12 11.1(11) . . . . ?
C17_13 C16_13 C20_13 C20_12 -168.4(10) . . . . ?
C15_12 C16_13 C20_13 C20_12 7.2(10) . . . . ?
C17_12 C16_13 C20_13 C16_12 -168(2) . . . . ?
C15_13 C16_13 C20_13 C16_12 10.2(13) . . . . ?
C17_13 C16_13 C20_13 C16_12 -169(2) . . . . ?
C20_12 C16_13 C20_13 C16_12 -1.0(15) . . . . ?
C15_12 C16_13 C20_13 C16_12 6.3(11) . . . . ?
C15_13 C16_12 C20_13 C20_12 24.8(19) . . . . ?
C17_12 C16_12 C20_13 C20_12 -172.1(9) . . . . ?
C15_12 C16_12 C20_13 C20_12 13.4(14) . . . . ?
C17_13 C16_12 C20_13 C20_12 -171.9(8) . . . . ?
C15_13 C16_12 C20_13 C16_13 -156(3) . . . . ?
C17_12 C16_12 C20_13 C16_13 6.9(14) . . . . ?
C15_12 C16_12 C20_13 C16_13 -168(2) . . . . ?
C20_12 C16_12 C20_13 C16_13 179.0(17) . . . . ?
C17_13 C16_12 C20_13 C16_13 7.1(13) . . . . ?
C15_12 C14_12 C21_13 C14_13 34(12) . . . . ?
C13_12 C14_12 C21_13 C14_13 -144(13) . . . . ?
C21_12 C14_12 C21_13 C14_13 -173(11) . . . . ?
C13_13 C14_12 C21_13 C14_13 -145(14) . . . . ?
C15_13 C14_12 C21_13 C14_13 30(12) . . . . ?
C15_12 C14_13 C21_13 C14_12 -143(13) . . . . ?
C13_12 C14_13 C21_13 C14_12 32(12) . . . . ?
C13_13 C14_13 C21_13 C14_12 31(12) . . . . ?
C15_13 C14_13 C21_13 C14_12 -147(13) . . . . ?
C21_12 C14_13 C21_13 C14_12 7(12) . . . . ?
C5_91 C1_9 C2_9 C4_91 -80.7(19) . . . . ?
C6_9 C1_9 C2_9 C4_91 25.6(5) . . . . ?
C1_91 C1_9 C2_9 C4_91 57.4(6) . . . . ?
C5_91 C1_9 C2_9 C3_9 -106.3(19) . . . . ?
C6_9 C1_9 C2_9 C3_9 0.0 . . . . ?
C1_91 C1_9 C2_9 C3_9 31.8(3) . . . . ?
C5_91 C1_9 C2_9 C6_91 -173(3) . . . . ?
C6_9 C1_9 C2_9 C6_91 -66.7(8) . . . . ?
C1_91 C1_9 C2_9 C6_91 -34.9(7) . . . . ?
C1_9 C2_9 C3_9 C4_91 102.7(9) . . . . ?
C6_91 C2_9 C3_9 C4_91 121.4(10) . . . . ?
C4_91 C2_9 C3_9 C3_91 -103.4(13) . . . . ?
C1_9 C2_9 C3_9 C3_91 -0.7(7) . . . . ?
C6_91 C2_9 C3_9 C3_91 18.0(9) . . . . ?
C4_91 C2_9 C3_9 C4_9 -102.7(9) . . . . ?
C1_9 C2_9 C3_9 C4_9 0.0 . . . . ?
C6_91 C2_9 C3_9 C4_9 18.7(4) . . . . ?
C4_91 C2_9 C3_9 C5_91 -50.4(17) . . . . ?
C1_9 C2_9 C3_9 C5_91 52.3(15) . . . . ?
C6_91 C2_9 C3_9 C5_91 70.9(14) . . . . ?
C4_91 C3_9 C4_9 C2_91 -120.0(11) . . . . ?
C3_91 C3_9 C4_9 C2_91 130(2) . . . . ?
C2_9 C3_9 C4_9 C2_91 -48.1(4) . . . . ?
C5_91 C3_9 C4_9 C2_91 -57.3(7) . . . . ?
C4_91 C3_9 C4_9 C5_9 -71.9(9) . . . . ?
C3_91 C3_9 C4_9 C5_9 178(2) . . . . ?
C2_9 C3_9 C4_9 C5_9 0.0 . . . . ?
C5_91 C3_9 C4_9 C5_9 -9.2(4) . . . . ?
C3_91 C3_9 C4_9 C4_91 -110(2) . . . . ?
C2_9 C3_9 C4_9 C4_91 71.9(9) . . . . ?
C5_91 C3_9 C4_9 C4_91 62.7(8) . . . . ?
C3_9 C4_9 C5_9 C2_91 -97.4(6) . . . . ?
C4_91 C4_9 C5_9 C2_91 -114.8(7) . . . . ?
C2_91 C4_9 C5_9 C1_91 52.8(5) . . . . ?
C3_9 C4_9 C5_9 C1_91 -44.6(3) . . . . ?
C4_91 C4_9 C5_9 C1_91 -62.0(5) . . . . ?
C2_91 C4_9 C5_9 C6_9 97.4(6) . . . . ?
C3_9 C4_9 C5_9 C6_9 0.0 . . . . ?
C4_91 C4_9 C5_9 C6_9 -17.4(4) . . . . ?
C2_91 C4_9 C5_9 C3_91 95(3) . . . . ?
C3_9 C4_9 C5_9 C3_91 -3(3) . . . . ?
C4_91 C4_9 C5_9 C3_91 -20(3) . . . . ?
C2_91 C5_9 C6_9 C1_91 -22.6(4) . . . . ?
C4_9 C5_9 C6_9 C1_91 -77.5(4) . . . . ?
C3_91 C5_9 C6_9 C1_91 -77.1(4) . . . . ?
C2_91 C5_9 C6_9 C6_91 32.1(6) . . . . ?
C1_91 C5_9 C6_9 C6_91 54.6(4) . . . . ?
C4_9 C5_9 C6_9 C6_91 -22.8(4) . . . . ?
C3_91 C5_9 C6_9 C6_91 -22.5(6) . . . . ?
C2_91 C5_9 C6_9 C1_9 54.9(4) . . . . ?
C1_91 C5_9 C6_9 C1_9 77.5(4) . . . . ?
C4_9 C5_9 C6_9 C1_9 0.0 . . . . ?
C3_91 C5_9 C6_9 C1_9 0.3(3) . . . . ?
C1_91 C5_9 C6_9 C2_91 22.6(4) . . . . ?
C4_9 C5_9 C6_9 C2_91 -54.9(4) . . . . ?
C3_91 C5_9 C6_9 C2_91 -54.6(4) . . . . ?
C5_91 C1_9 C6_9 C1_91 76.3(7) . . . . ?
C2_9 C1_9 C6_9 C1_91 62.4(3) . . . . ?
C5_91 C1_9 C6_9 C6_91 95.9(10) . . . . ?
C2_9 C1_9 C6_9 C6_91 82.0(8) . . . . ?
C1_91 C1_9 C6_9 C6_91 19.6(7) . . . . ?
C5_91 C1_9 C6_9 C5_9 13.9(6) . . . . ?
C2_9 C1_9 C6_9 C5_9 0.0 . . . . ?
C1_91 C1_9 C6_9 C5_9 -62.4(3) . . . . ?
C5_91 C1_9 C6_9 C2_91 35.2(7) . . . . ?
C2_9 C1_9 C6_9 C2_91 21.3(3) . . . . ?
C1_91 C1_9 C6_9 C2_91 -41.1(2) . . . . ?
C6_91 C6_9 C1_91 C5_9 -129.4(2) . . . . ?
C1_9 C6_9 C1_91 C5_9 -122.22(16) . . . . ?
C2_91 C6_9 C1_91 C5_9 -14.3(2) . . . . ?
C6_91 C6_9 C1_91 C2_91 -115.1(2) . . . . ?
C5_9 C6_9 C1_91 C2_91 14.3(2) . . . . ?
C1_9 C6_9 C1_91 C2_91 -108.0(3) . . . . ?
C5_9 C6_9 C1_91 C6_91 129.4(2) . . . . ?
C1_9 C6_9 C1_91 C6_91 7.2(3) . . . . ?
C2_91 C6_9 C1_91 C6_91 115.1(2) . . . . ?
C6_91 C6_9 C1_91 C1_9 -7.2(3) . . . . ?
C5_9 C6_9 C1_91 C1_9 122.22(16) . . . . ?
C2_91 C6_9 C1_91 C1_9 108.0(3) . . . . ?
C2_91 C5_9 C1_91 C6_9 158.6(3) . . . . ?
C4_9 C5_9 C1_91 C6_9 119.8(3) . . . . ?
C3_91 C5_9 C1_91 C6_9 116.1(3) . . . . ?
C4_9 C5_9 C1_91 C2_91 -38.7(3) . . . . ?
C6_9 C5_9 C1_91 C2_91 -158.6(3) . . . . ?
C3_91 C5_9 C1_91 C2_91 -42.4(2) . . . . ?
C2_91 C5_9 C1_91 C6_91 111.3(4) . . . . ?
C4_9 C5_9 C1_91 C6_91 72.6(4) . . . . ?
C6_9 C5_9 C1_91 C6_91 -47.3(4) . . . . ?
C3_91 C5_9 C1_91 C6_91 68.9(4) . . . . ?
C2_91 C5_9 C1_91 C1_9 115.9(4) . . . . ?
C4_9 C5_9 C1_91 C1_9 77.2(3) . . . . ?
C6_9 C5_9 C1_91 C1_9 -42.7(2) . . . . ?
C3_91 C5_9 C1_91 C1_9 73.5(4) . . . . ?
C5_91 C1_9 C1_91 C6_9 -120.3(6) . . . . ?
C2_9 C1_9 C1_91 C6_9 -128.8(3) . . . . ?
C5_91 C1_9 C1_91 C5_9 -66.1(6) . . . . ?
C2_9 C1_9 C1_91 C5_9 -74.6(4) . . . . ?
C6_9 C1_9 C1_91 C5_9 54.2(4) . . . . ?
C5_91 C1_9 C1_91 C2_91 -26.6(8) . . . . ?
C2_9 C1_9 C1_91 C2_91 -35.1(4) . . . . ?
C6_9 C1_9 C1_91 C2_91 93.7(5) . . . . ?
C5_91 C1_9 C1_91 C6_91 92.4(14) . . . . ?
C2_9 C1_9 C1_91 C6_91 83.9(13) . . . . ?
C6_9 C1_9 C1_91 C6_91 -147.3(12) . . . . ?
C1_91 C5_9 C2_91 C4_9 -125.7(3) . . . . ?
C6_9 C5_9 C2_91 C4_9 -109.3(4) . . . . ?
C3_91 C5_9 C2_91 C4_9 -7.2(3) . . . . ?
C1_91 C5_9 C2_91 C3_91 -118.45(18) . . . . ?
C4_9 C5_9 C2_91 C3_91 7.2(3) . . . . ?
C6_9 C5_9 C2_91 C3_91 -102.1(4) . . . . ?
C4_9 C5_9 C2_91 C1_91 125.7(3) . . . . ?
C6_9 C5_9 C2_91 C1_91 16.3(3) . . . . ?
C3_91 C5_9 C2_91 C1_91 118.45(18) . . . . ?
C1_91 C5_9 C2_91 C6_9 -16.3(3) . . . . ?
C4_9 C5_9 C2_91 C6_9 109.3(4) . . . . ?
C3_91 C5_9 C2_91 C6_9 102.1(4) . . . . ?
C3_9 C4_9 C2_91 C5_9 106.4(5) . . . . ?
C4_91 C4_9 C2_91 C5_9 88.9(7) . . . . ?
C5_9 C4_9 C2_91 C3_91 -146.7(14) . . . . ?
C3_9 C4_9 C2_91 C3_91 -40.3(14) . . . . ?
C4_91 C4_9 C2_91 C3_91 -57.8(13) . . . . ?
C5_9 C4_9 C2_91 C1_91 -62.1(5) . . . . ?
C3_9 C4_9 C2_91 C1_91 44.4(7) . . . . ?
C4_91 C4_9 C2_91 C1_91 26.9(9) . . . . ?
C5_9 C4_9 C2_91 C6_9 -38.2(2) . . . . ?
C3_9 C4_9 C2_91 C6_9 68.2(5) . . . . ?
C4_91 C4_9 C2_91 C6_9 50.7(7) . . . . ?
C6_9 C1_91 C2_91 C5_9 -21.2(4) . . . . ?
C6_91 C1_91 C2_91 C5_9 -88.6(5) . . . . ?
C1_9 C1_91 C2_91 C5_9 -76.7(5) . . . . ?
C6_9 C1_91 C2_91 C4_9 52.3(7) . . . . ?
C5_9 C1_91 C2_91 C4_9 73.5(7) . . . . ?
C6_91 C1_91 C2_91 C4_9 -15.1(5) . . . . ?
C1_9 C1_91 C2_91 C4_9 -3.2(7) . . . . ?
C6_9 C1_91 C2_91 C3_91 67.4(5) . . . . ?
C5_9 C1_91 C2_91 C3_91 88.6(5) . . . . ?
C6_91 C1_91 C2_91 C3_91 0.0 . . . . ?
C1_9 C1_91 C2_91 C3_91 11.8(3) . . . . ?
C5_9 C1_91 C2_91 C6_9 21.2(4) . . . . ?
C6_91 C1_91 C2_91 C6_9 -67.4(5) . . . . ?
C1_9 C1_91 C2_91 C6_9 -55.5(4) . . . . ?
C4_91 C3_9 C3_91 C2_91 -111.0(9) . . . . ?
C2_9 C3_9 C3_91 C2_91 -32.2(9) . . . . ?
C4_9 C3_9 C3_91 C2_91 -34.5(16) . . . . ?
C5_91 C3_9 C3_91 C2_91 -42.9(10) . . . . ?
C2_9 C3_9 C3_91 C4_91 78.8(11) . . . . ?
C4_9 C3_9 C3_91 C4_91 77(2) . . . . ?
C5_91 C3_9 C3_91 C4_91 68.0(10) . . . . ?
C4_91 C3_9 C3_91 C5_9 -77.9(11) . . . . ?
C2_9 C3_9 C3_91 C5_9 0.9(10) . . . . ?
C4_9 C3_9 C3_91 C5_9 -1.3(15) . . . . ?
C5_91 C3_9 C3_91 C5_9 -9.8(10) . . . . ?
C5_9 C2_91 C3_91 C3_9 90.4(7) . . . . ?
C4_9 C2_91 C3_91 C3_9 124.2(19) . . . . ?
C1_91 C2_91 C3_91 C3_9 21.1(5) . . . . ?
C6_9 C2_91 C3_91 C3_9 49.7(6) . . . . ?
C5_9 C2_91 C3_91 C4_91 69.3(4) . . . . ?
C4_9 C2_91 C3_91 C4_91 103.1(17) . . . . ?
C1_91 C2_91 C3_91 C4_91 0.0 . . . . ?
C6_9 C2_91 C3_91 C4_91 28.6(3) . . . . ?
C4_9 C2_91 C3_91 C5_9 33.8(14) . . . . ?
C1_91 C2_91 C3_91 C5_9 -69.3(4) . . . . ?
C6_9 C2_91 C3_91 C5_9 -40.7(3) . . . . ?
C2_91 C5_9 C3_91 C3_9 -102.8(7) . . . . ?
C1_91 C5_9 C3_91 C3_9 -44.5(8) . . . . ?
C4_9 C5_9 C3_91 C3_9 177(4) . . . . ?
C6_9 C5_9 C3_91 C3_9 -0.7(8) . . . . ?
C1_91 C5_9 C3_91 C2_91 58.3(4) . . . . ?
C4_9 C5_9 C3_91 C2_91 -81(3) . . . . ?
C6_9 C5_9 C3_91 C2_91 102.0(5) . . . . ?
C2_91 C5_9 C3_91 C4_91 -122.6(4) . . . . ?
C1_91 C5_9 C3_91 C4_91 -64.3(5) . . . . ?
C4_9 C5_9 C3_91 C4_91 157(3) . . . . ?
C6_9 C5_9 C3_91 C4_91 -20.6(5) . . . . ?
C3_91 C3_9 C4_91 C2_9 128.5(6) . . . . ?
C4_9 C3_9 C4_91 C2_9 113.3(6) . . . . ?
C5_91 C3_9 C4_91 C2_9 9.8(3) . . . . ?
C3_91 C3_9 C4_91 C5_91 118.7(8) . . . . ?
C2_9 C3_9 C4_91 C5_91 -9.8(3) . . . . ?
C4_9 C3_9 C4_91 C5_91 103.5(6) . . . . ?
C2_9 C3_9 C4_91 C3_91 -128.5(6) . . . . ?
C4_9 C3_9 C4_91 C3_91 -15.2(4) . . . . ?
C5_91 C3_9 C4_91 C3_91 -118.7(8) . . . . ?
C3_91 C3_9 C4_91 C4_9 15.2(4) . . . . ?
C2_9 C3_9 C4_91 C4_9 -113.3(5) . . . . ?
C5_91 C3_9 C4_91 C4_9 -103.5(6) . . . . ?
C1_9 C2_9 C4_91 C3_9 -90.7(10) . . . . ?
C6_91 C2_9 C4_91 C3_9 -68.4(12) . . . . ?
C3_9 C2_9 C4_91 C5_91 136.9(12) . . . . ?
C1_9 C2_9 C4_91 C5_91 46.1(11) . . . . ?
C6_91 C2_9 C4_91 C5_91 68.4(11) . . . . ?
C3_9 C2_9 C4_91 C3_91 37.6(6) . . . . ?
C1_9 C2_9 C4_91 C3_91 -53.1(7) . . . . ?
C6_91 C2_9 C4_91 C3_91 -30.8(9) . . . . ?
C3_9 C2_9 C4_91 C4_9 48.8(5) . . . . ?
C1_9 C2_9 C4_91 C4_9 -41.9(8) . . . . ?
C6_91 C2_9 C4_91 C4_9 -19.6(9) . . . . ?
C2_91 C3_91 C4_91 C3_9 78.8(10) . . . . ?
C5_9 C3_91 C4_91 C3_9 108.5(11) . . . . ?
C3_9 C3_91 C4_91 C2_9 -62.8(10) . . . . ?
C2_91 C3_91 C4_91 C2_9 16.0(5) . . . . ?
C5_9 C3_91 C4_91 C2_9 45.7(6) . . . . ?
C3_9 C3_91 C4_91 C5_91 -78.8(10) . . . . ?
C2_91 C3_91 C4_91 C5_91 0.0 . . . . ?
C5_9 C3_91 C4_91 C5_91 29.7(3) . . . . ?
C3_9 C3_91 C4_91 C4_9 -116.6(19) . . . . ?
C2_91 C3_91 C4_91 C4_9 -37.8(13) . . . . ?
C5_9 C3_91 C4_91 C4_9 -8.1(11) . . . . ?
C2_91 C4_9 C4_91 C3_9 68.9(11) . . . . ?
C5_9 C4_9 C4_91 C3_9 116.0(8) . . . . ?
C2_91 C4_9 C4_91 C2_9 -9.1(10) . . . . ?
C5_9 C4_9 C4_91 C2_9 38.0(7) . . . . ?
C3_9 C4_9 C4_91 C2_9 -78.0(10) . . . . ?
C2_91 C4_9 C4_91 C5_91 -24.0(8) . . . . ?
C5_9 C4_9 C4_91 C5_91 23.2(5) . . . . ?
C3_9 C4_9 C4_91 C5_91 -92.8(10) . . . . ?
C2_91 C4_9 C4_91 C3_91 121.8(19) . . . . ?
C5_9 C4_9 C4_91 C3_91 168.9(15) . . . . ?
C3_9 C4_9 C4_91 C3_91 52.9(18) . . . . ?
C2_9 C1_9 C5_91 C6_91 7(3) . . . . ?
C6_9 C1_9 C5_91 C6_91 -73.6(9) . . . . ?
C1_91 C1_9 C5_91 C6_91 -36.7(7) . . . . ?
C2_9 C1_9 C5_91 C4_91 75.7(16) . . . . ?
C6_9 C1_9 C5_91 C4_91 -5.2(9) . . . . ?
C1_91 C1_9 C5_91 C4_91 31.7(9) . . . . ?
C2_9 C1_9 C5_91 C3_9 56.4(14) . . . . ?
C6_9 C1_9 C5_91 C3_9 -24.6(10) . . . . ?
C1_91 C1_9 C5_91 C3_9 12.4(9) . . . . ?
C3_9 C4_91 C5_91 C1_9 -65.3(9) . . . . ?
C2_9 C4_91 C5_91 C1_9 -110.0(16) . . . . ?
C3_91 C4_91 C5_91 C1_9 -21.4(6) . . . . ?
C4_9 C4_91 C5_91 C1_9 -13.0(8) . . . . ?
C3_9 C4_91 C5_91 C6_91 -43.9(8) . . . . ?
C2_9 C4_91 C5_91 C6_91 -88.6(13) . . . . ?
C3_91 C4_91 C5_91 C6_91 0.0 . . . . ?
C4_9 C4_91 C5_91 C6_91 8.4(3) . . . . ?
C2_9 C4_91 C5_91 C3_9 -44.7(14) . . . . ?
C3_91 C4_91 C5_91 C3_9 43.9(8) . . . . ?
C4_9 C4_91 C5_91 C3_9 52.3(7) . . . . ?
C4_91 C3_9 C5_91 C1_9 125.8(8) . . . . ?
C3_91 C3_9 C5_91 C1_9 24.6(13) . . . . ?
C2_9 C3_9 C5_91 C1_9 -109(2) . . . . ?
C4_9 C3_9 C5_91 C1_9 22.4(10) . . . . ?
C4_91 C3_9 C5_91 C6_91 141.3(7) . . . . ?
C3_91 C3_9 C5_91 C6_91 40.1(10) . . . . ?
C2_9 C3_9 C5_91 C6_91 -94.0(17) . . . . ?
C4_9 C3_9 C5_91 C6_91 37.9(5) . . . . ?
C3_91 C3_9 C5_91 C4_91 -101.2(14) . . . . ?
C2_9 C3_9 C5_91 C4_91 124.7(18) . . . . ?
C4_9 C3_9 C5_91 C4_91 -103.5(10) . . . . ?
C1_91 C6_9 C6_91 C5_91 109.1(3) . . . . ?
C5_9 C6_9 C6_91 C5_91 58.3(5) . . . . ?
C1_9 C6_9 C6_91 C5_91 -50.3(8) . . . . ?
C2_91 C6_9 C6_91 C5_91 71.6(4) . . . . ?
C5_9 C6_9 C6_91 C1_91 -50.8(3) . . . . ?
C1_9 C6_9 C6_91 C1_91 -159.5(7) . . . . ?
C2_91 C6_9 C6_91 C1_91 -37.54(17) . . . . ?
C1_91 C6_9 C6_91 C2_9 95.5(5) . . . . ?
C5_9 C6_9 C6_91 C2_9 44.7(7) . . . . ?
C1_9 C6_9 C6_91 C2_9 -63.9(8) . . . . ?
C2_91 C6_9 C6_91 C2_9 58.0(6) . . . . ?
C1_9 C5_91 C6_91 C6_9 73.1(11) . . . . ?
C4_91 C5_91 C6_91 C6_9 -50.8(3) . . . . ?
C3_9 C5_91 C6_91 C6_9 -64.0(5) . . . . ?
C1_9 C5_91 C6_91 C1_91 123.9(12) . . . . ?
C4_91 C5_91 C6_91 C1_91 0.0 . . . . ?
C3_9 C5_91 C6_91 C1_91 -13.2(3) . . . . ?
C1_9 C5_91 C6_91 C2_9 -174(2) . . . . ?
C4_91 C5_91 C6_91 C2_9 62.4(13) . . . . ?
C3_9 C5_91 C6_91 C2_9 49.2(11) . . . . ?
C5_9 C1_91 C6_91 C6_9 51.6(4) . . . . ?
C2_91 C1_91 C6_91 C6_9 95.3(4) . . . . ?
C1_9 C1_91 C6_91 C6_9 28.8(11) . . . . ?
C6_9 C1_91 C6_91 C5_91 -95.3(4) . . . . ?
C5_9 C1_91 C6_91 C5_91 -43.7(3) . . . . ?
C2_91 C1_91 C6_91 C5_91 0.0 . . . . ?
C1_9 C1_91 C6_91 C5_91 -66.5(12) . . . . ?
C6_9 C1_91 C6_91 C2_9 -107.8(6) . . . . ?
C5_9 C1_91 C6_91 C2_9 -56.2(5) . . . . ?
C2_91 C1_91 C6_91 C2_9 -12.5(4) . . . . ?
C1_9 C1_91 C6_91 C2_9 -79.0(13) . . . . ?
C4_91 C2_9 C6_91 C6_9 -21.2(10) . . . . ?
C3_9 C2_9 C6_91 C6_9 -43.1(7) . . . . ?
C1_9 C2_9 C6_91 C6_9 78.4(10) . . . . ?
C4_91 C2_9 C6_91 C5_91 -94.0(17) . . . . ?
C3_9 C2_9 C6_91 C5_91 -116.0(15) . . . . ?
C1_9 C2_9 C6_91 C5_91 6(2) . . . . ?
C4_91 C2_9 C6_91 C1_91 29.3(9) . . . . ?
C3_9 C2_9 C6_91 C1_91 7.3(6) . . . . ?
C1_9 C2_9 C6_91 C1_91 128.8(11) . . . . ?
C3_101 C1_10 C2_10 C4_101 -13.9(12) . . . . ?
C6_10 C1_10 C2_10 C4_101 19.8(6) . . . . ?
C3_101 C1_10 C2_10 C3_10 -33.7(15) . . . . ?
C4_101 C1_10 C2_10 C3_10 -19.8(6) . . . . ?
C6_10 C1_10 C2_10 C3_10 0.0 . . . . ?
C4_101 C2_10 C3_10 C4_10 -13.9(4) . . . . ?
C1_10 C2_10 C3_10 C4_10 0.0 . . . . ?
C4_101 C2_10 C3_10 C5_101 -8.3(3) . . . . ?
C1_10 C2_10 C3_10 C5_101 5.5(4) . . . . ?
C1_10 C2_10 C3_10 C4_101 13.9(4) . . . . ?
C2_10 C3_10 C4_10 C5_101 13.2(9) . . . . ?
C4_101 C3_10 C4_10 C5_101 3.5(7) . . . . ?
C2_10 C3_10 C4_10 C5_10 0.0 . . . . ?
C5_101 C3_10 C4_10 C5_10 -13.2(9) . . . . ?
C4_101 C3_10 C4_10 C5_10 -9.6(3) . . . . ?
C2_10 C3_10 C4_10 C6_101 -2.7(6) . . . . ?
C5_101 C3_10 C4_10 C6_101 -15.9(5) . . . . ?
C4_101 C3_10 C4_10 C6_101 -12.3(6) . . . . ?
C2_10 C3_10 C4_10 C4_101 9.6(3) . . . . ?
C5_101 C3_10 C4_10 C4_101 -3.5(7) . . . . ?
C5_101 C4_10 C5_10 C6_101 161(3) . . . . ?
C3_10 C4_10 C5_10 C6_101 -175.1(11) . . . . ?
C4_101 C4_10 C5_10 C6_101 176.1(12) . . . . ?
C3_10 C4_10 C5_10 C5_101 24.2(16) . . . . ?
C6_101 C4_10 C5_10 C5_101 -161(3) . . . . ?
C4_101 C4_10 C5_10 C5_101 15.4(14) . . . . ?
C5_101 C4_10 C5_10 C6_10 -24.2(16) . . . . ?
C3_10 C4_10 C5_10 C6_10 0.0 . . . . ?
C6_101 C4_10 C5_10 C6_10 175.1(11) . . . . ?
C4_101 C4_10 C5_10 C6_10 -8.8(3) . . . . ?
C5_101 C4_10 C5_10 C4_101 -15.4(14) . . . . ?
C3_10 C4_10 C5_10 C4_101 8.8(3) . . . . ?
C6_101 C4_10 C5_10 C4_101 -176.1(12) . . . . ?
C6_101 C5_10 C6_10 C3_101 -163.9(17) . . . . ?
C5_101 C5_10 C6_10 C3_101 13.4(12) . . . . ?
C4_10 C5_10 C6_10 C3_101 22.5(11) . . . . ?
C1_101 C5_10 C6_10 C3_101 -162.9(13) . . . . ?
C4_101 C5_10 C6_10 C3_101 11.5(9) . . . . ?
C6_101 C5_10 C6_10 C2_101 -5.5(14) . . . . ?
C5_101 C5_10 C6_10 C2_101 171.7(9) . . . . ?
C4_10 C5_10 C6_10 C2_101 -179.1(6) . . . . ?
C1_101 C5_10 C6_10 C2_101 -4.6(4) . . . . ?
C4_101 C5_10 C6_10 C2_101 169.9(8) . . . . ?
C6_101 C5_10 C6_10 C1_10 173.6(14) . . . . ?
C5_101 C5_10 C6_10 C1_10 -9.1(6) . . . . ?
C4_10 C5_10 C6_10 C1_10 0.0 . . . . ?
C1_101 C5_10 C6_10 C1_10 174.5(4) . . . . ?
C4_101 C5_10 C6_10 C1_10 -11.0(3) . . . . ?
C6_101 C5_10 C6_10 C4_101 -175.4(15) . . . . ?
C5_101 C5_10 C6_10 C4_101 1.8(5) . . . . ?
C4_10 C5_10 C6_10 C4_101 11.0(3) . . . . ?
C1_101 C5_10 C6_10 C4_101 -174.5(6) . . . . ?
C6_101 C5_10 C6_10 C1_101 -0.9(11) . . . . ?
C5_101 C5_10 C6_10 C1_101 176.3(9) . . . . ?
C4_10 C5_10 C6_10 C1_101 -174.5(4) . . . . ?
C4_101 C5_10 C6_10 C1_101 174.5(6) . . . . ?
C6_101 C5_10 C6_10 C5_101 -177(2) . . . . ?
C4_10 C5_10 C6_10 C5_101 9.1(6) . . . . ?
C1_101 C5_10 C6_10 C5_101 -176.3(9) . . . . ?
C4_101 C5_10 C6_10 C5_101 -1.8(5) . . . . ?
C5_101 C5_10 C6_10 C6_101 177.2(19) . . . . ?
C4_10 C5_10 C6_10 C6_101 -173.6(14) . . . . ?
C1_101 C5_10 C6_10 C6_101 0.9(11) . . . . ?
C4_101 C5_10 C6_10 C6_101 175.4(15) . . . . ?
C4_101 C1_10 C6_10 C3_101 -143.0(14) . . . . ?
C2_10 C1_10 C6_10 C3_101 -159.8(10) . . . . ?
C3_101 C1_10 C6_10 C2_101 -21.1(7) . . . . ?
C4_101 C1_10 C6_10 C2_101 -164.1(9) . . . . ?
C2_10 C1_10 C6_10 C2_101 179.2(6) . . . . ?
C3_101 C1_10 C6_10 C5_10 159.8(10) . . . . ?
C4_101 C1_10 C6_10 C5_10 16.7(5) . . . . ?
C2_10 C1_10 C6_10 C5_10 0.0 . . . . ?
C3_101 C1_10 C6_10 C4_101 143.0(14) . . . . ?
C2_10 C1_10 C6_10 C4_101 -16.7(5) . . . . ?
C3_101 C1_10 C6_10 C5_101 155.1(11) . . . . ?
C4_101 C1_10 C6_10 C5_101 12.1(4) . . . . ?
C2_10 C1_10 C6_10 C5_101 -4.7(3) . . . . ?
C3_101 C1_10 C6_10 C6_101 161.9(11) . . . . ?
C4_101 C1_10 C6_10 C6_101 18.9(6) . . . . ?
C2_10 C1_10 C6_10 C6_101 2.1(5) . . . . ?
C6_101 C5_10 C1_101 C2_101 -177.7(7) . . . . ?
C5_101 C5_10 C1_101 C2_101 -10(3) . . . . ?
C6_10 C5_10 C1_101 C2_101 3.0(3) . . . . ?
C4_101 C5_10 C1_101 C2_101 -1.6(5) . . . . ?
C5_101 C5_10 C1_101 C6_101 168(4) . . . . ?
C6_10 C5_10 C1_101 C6_101 -179.3(9) . . . . ?
C4_101 C5_10 C1_101 C6_101 176.1(12) . . . . ?
C6_101 C5_10 C1_101 C6_10 179.3(9) . . . . ?
C5_101 C5_10 C1_101 C6_10 -13(3) . . . . ?
C4_101 C5_10 C1_101 C6_10 -4.6(5) . . . . ?
C3_101 C6_10 C1_101 C2_101 -11.1(9) . . . . ?
C5_10 C6_10 C1_101 C2_101 -175.5(4) . . . . ?
C4_101 C6_10 C1_101 C2_101 -166.8(11) . . . . ?
C5_101 C6_10 C1_101 C2_101 -173.6(5) . . . . ?
C6_101 C6_10 C1_101 C2_101 -175.8(3) . . . . ?
C3_101 C6_10 C1_101 C6_101 164.7(13) . . . . ?
C2_101 C6_10 C1_101 C6_101 175.8(3) . . . . ?
C5_10 C6_10 C1_101 C6_101 0.3(4) . . . . ?
C4_101 C6_10 C1_101 C6_101 9.0(7) . . . . ?
C5_101 C6_10 C1_101 C6_101 2.18(18) . . . . ?
C3_101 C6_10 C1_101 C5_10 164.4(12) . . . . ?
C2_101 C6_10 C1_101 C5_10 175.5(4) . . . . ?
C4_101 C6_10 C1_101 C5_10 8.7(9) . . . . ?
C5_101 C6_10 C1_101 C5_10 1.9(5) . . . . ?
C6_101 C6_10 C1_101 C5_10 -0.3(4) . . . . ?
C3_101 C6_10 C2_101 C1_101 174.0(5) . . . . ?
C5_10 C6_10 C2_101 C1_101 4.6(4) . . . . ?
C1_10 C6_10 C2_101 C1_101 -174.5(4) . . . . ?
C4_101 C6_10 C2_101 C1_101 159.4(16) . . . . ?
C5_101 C6_10 C2_101 C1_101 13.5(11) . . . . ?
C6_101 C6_10 C2_101 C1_101 3.2(3) . . . . ?
C5_10 C6_10 C2_101 C3_101 -169.4(8) . . . . ?
C1_10 C6_10 C2_101 C3_101 11.5(4) . . . . ?
C4_101 C6_10 C2_101 C3_101 -14.6(12) . . . . ?
C1_101 C6_10 C2_101 C3_101 -174.0(5) . . . . ?
C5_101 C6_10 C2_101 C3_101 -160.4(16) . . . . ?
C6_101 C6_10 C2_101 C3_101 -170.8(8) . . . . ?
C6_101 C1_101 C2_101 C6_10 -4.7(4) . . . . ?
C5_10 C1_101 C2_101 C6_10 -3.7(3) . . . . ?
C6_101 C1_101 C2_101 C3_101 0.0 . . . . ?
C5_10 C1_101 C2_101 C3_101 1.1(3) . . . . ?
C6_10 C1_101 C2_101 C3_101 4.7(4) . . . . ?
C4_101 C1_10 C3_101 C6_10 35.4(13) . . . . ?
C2_10 C1_10 C3_101 C6_10 47(2) . . . . ?
C4_101 C1_10 C3_101 C2_101 65.0(17) . . . . ?
C2_10 C1_10 C3_101 C2_101 76(2) . . . . ?
C6_10 C1_10 C3_101 C2_101 29.6(7) . . . . ?
C2_10 C1_10 C3_101 C4_101 11.3(9) . . . . ?
C6_10 C1_10 C3_101 C4_101 -35.4(13) . . . . ?
C2_101 C6_10 C3_101 C1_10 161.6(6) . . . . ?
C5_10 C6_10 C3_101 C1_10 -36.8(17) . . . . ?
C4_101 C6_10 C3_101 C1_10 -24.7(10) . . . . ?
C1_101 C6_10 C3_101 C1_10 171.2(7) . . . . ?
C5_101 C6_10 C3_101 C1_10 -29.0(12) . . . . ?
C6_101 C6_10 C3_101 C1_10 -50(3) . . . . ?
C5_10 C6_10 C3_101 C2_101 161.6(13) . . . . ?
C1_10 C6_10 C3_101 C2_101 -161.6(6) . . . . ?
C4_101 C6_10 C3_101 C2_101 173.7(5) . . . . ?
C1_101 C6_10 C3_101 C2_101 9.6(8) . . . . ?
C5_101 C6_10 C3_101 C2_101 169.5(9) . . . . ?
C6_101 C6_10 C3_101 C2_101 148(2) . . . . ?
C2_101 C6_10 C3_101 C4_101 -173.7(5) . . . . ?
C5_10 C6_10 C3_101 C4_101 -12.1(9) . . . . ?
C1_10 C6_10 C3_101 C4_101 24.7(10) . . . . ?
C1_101 C6_10 C3_101 C4_101 -164.1(13) . . . . ?
C5_101 C6_10 C3_101 C4_101 -4.3(3) . . . . ?
C6_101 C6_10 C3_101 C4_101 -25.4(19) . . . . ?
C6_10 C2_101 C3_101 C1_10 -38.4(10) . . . . ?
C1_101 C2_101 C3_101 C1_10 -45.1(13) . . . . ?
C1_101 C2_101 C3_101 C6_10 -6.8(6) . . . . ?
C6_10 C2_101 C3_101 C4_101 6.8(6) . . . . ?
C1_101 C2_101 C3_101 C4_101 0.0 . . . . ?
C3_101 C1_10 C4_101 C2_10 174.2(5) . . . . ?
C6_10 C1_10 C4_101 C2_10 -161.8(5) . . . . ?
C3_101 C1_10 C4_101 C5_101 -52.9(15) . . . . ?
C2_10 C1_10 C4_101 C5_101 132.9(12) . . . . ?
C6_10 C1_10 C4_101 C5_101 -28.8(8) . . . . ?
C2_10 C1_10 C4_101 C3_101 -174.2(5) . . . . ?
C6_10 C1_10 C4_101 C3_101 24.1(9) . . . . ?
C3_101 C1_10 C4_101 C6_10 -24.1(9) . . . . ?
C2_10 C1_10 C4_101 C6_10 161.8(5) . . . . ?
C3_101 C1_10 C4_101 C3_10 -163.2(6) . . . . ?
C2_10 C1_10 C4_101 C3_10 22.6(6) . . . . ?
C6_10 C1_10 C4_101 C3_10 -139.1(10) . . . . ?
C3_101 C1_10 C4_101 C5_10 -36.6(12) . . . . ?
C2_10 C1_10 C4_101 C5_10 149.2(9) . . . . ?
C6_10 C1_10 C4_101 C5_10 -12.6(4) . . . . ?
C3_101 C1_10 C4_101 C4_10 -78.2(16) . . . . ?
C2_10 C1_10 C4_101 C4_10 107.6(14) . . . . ?
C6_10 C1_10 C4_101 C4_10 -54.1(11) . . . . ?
C3_10 C2_10 C4_101 C1_10 162.6(5) . . . . ?
C3_10 C2_10 C4_101 C5_101 10.3(4) . . . . ?
C1_10 C2_10 C4_101 C5_101 -152.3(8) . . . . ?
C3_10 C2_10 C4_101 C3_101 166.2(5) . . . . ?
C1_10 C2_10 C4_101 C3_101 3.6(3) . . . . ?
C3_10 C2_10 C4_101 C6_10 129.4(13) . . . . ?
C1_10 C2_10 C4_101 C6_10 -33.2(9) . . . . ?
C1_10 C2_10 C4_101 C3_10 -162.6(5) . . . . ?
C3_10 C2_10 C4_101 C5_10 33.0(10) . . . . ?
C1_10 C2_10 C4_101 C5_10 -129.6(14) . . . . ?
C3_10 C2_10 C4_101 C4_10 9.1(3) . . . . ?
C1_10 C2_10 C4_101 C4_10 -153.5(8) . . . . ?
C6_10 C3_101 C4_101 C1_10 -143.5(13) . . . . ?
C2_101 C3_101 C4_101 C1_10 -149.0(10) . . . . ?
C1_10 C3_101 C4_101 C2_10 -6.5(6) . . . . ?
C6_10 C3_101 C4_101 C2_10 -150.0(10) . . . . ?
C2_101 C3_101 C4_101 C2_10 -155.5(7) . . . . ?
C1_10 C3_101 C4_101 C5_101 149.0(10) . . . . ?
C6_10 C3_101 C4_101 C5_101 5.5(5) . . . . ?
C2_101 C3_101 C4_101 C5_101 0.0 . . . . ?
C1_10 C3_101 C4_101 C6_10 143.5(13) . . . . ?
C2_101 C3_101 C4_101 C6_10 -5.5(5) . . . . ?
C1_10 C3_101 C4_101 C3_10 60.2(19) . . . . ?
C6_10 C3_101 C4_101 C3_10 -83.3(19) . . . . ?
C2_101 C3_101 C4_101 C3_10 -88.8(18) . . . . ?
C1_10 C3_101 C4_101 C5_10 148.1(11) . . . . ?
C6_10 C3_101 C4_101 C5_10 4.6(4) . . . . ?
C2_101 C3_101 C4_101 C5_10 -0.9(3) . . . . ?
C1_10 C3_101 C4_101 C4_10 142.2(11) . . . . ?
C6_10 C3_101 C4_101 C4_10 -1.2(6) . . . . ?
C2_101 C3_101 C4_101 C4_10 -6.8(5) . . . . ?
C3_101 C6_10 C4_101 C1_10 20.8(8) . . . . ?
C2_101 C6_10 C4_101 C1_10 36.3(19) . . . . ?
C5_10 C6_10 C4_101 C1_10 -165.4(4) . . . . ?
C1_101 C6_10 C4_101 C1_10 -173.1(6) . . . . ?
C5_101 C6_10 C4_101 C1_10 -164.1(5) . . . . ?
C6_101 C6_10 C4_101 C1_10 -166.5(4) . . . . ?
C3_101 C6_10 C4_101 C2_10 56.2(15) . . . . ?
C2_101 C6_10 C4_101 C2_10 72(2) . . . . ?
C5_10 C6_10 C4_101 C2_10 -129.9(13) . . . . ?
C1_10 C6_10 C4_101 C2_10 35.4(10) . . . . ?
C1_101 C6_10 C4_101 C2_10 -137.6(12) . . . . ?
C5_101 C6_10 C4_101 C2_10 -128.7(13) . . . . ?
C6_101 C6_10 C4_101 C2_10 -131.0(12) . . . . ?
C3_101 C6_10 C4_101 C5_101 -175.1(4) . . . . ?
C2_101 C6_10 C4_101 C5_101 -159.6(16) . . . . ?
C5_10 C6_10 C4_101 C5_101 -1.2(3) . . . . ?
C1_10 C6_10 C4_101 C5_101 164.1(5) . . . . ?
C1_101 C6_10 C4_101 C5_101 -9.0(7) . . . . ?
C6_101 C6_10 C4_101 C5_101 -2.34(19) . . . . ?
C2_101 C6_10 C4_101 C3_101 15.5(12) . . . . ?
C5_10 C6_10 C4_101 C3_101 173.9(5) . . . . ?
C1_10 C6_10 C4_101 C3_101 -20.8(8) . . . . ?
C1_101 C6_10 C4_101 C3_101 166.2(11) . . . . ?
C5_101 C6_10 C4_101 C3_101 175.1(4) . . . . ?
C6_101 C6_10 C4_101 C3_101 172.8(6) . . . . ?
C3_101 C6_10 C4_101 C3_10 161.2(7) . . . . ?
C2_101 C6_10 C4_101 C3_10 176.7(13) . . . . ?
C5_10 C6_10 C4_101 C3_10 -24.9(8) . . . . ?
C1_10 C6_10 C4_101 C3_10 140.4(12) . . . . ?
C1_101 C6_10 C4_101 C3_10 -32.6(14) . . . . ?
C5_101 C6_10 C4_101 C3_10 -23.7(9) . . . . ?
C6_101 C6_10 C4_101 C3_10 -26.0(10) . . . . ?
C3_101 C6_10 C4_101 C5_10 -173.9(5) . . . . ?
C2_101 C6_10 C4_101 C5_10 -158.4(16) . . . . ?
C1_10 C6_10 C4_101 C5_10 165.4(4) . . . . ?
C1_101 C6_10 C4_101 C5_10 -7.7(8) . . . . ?
C5_101 C6_10 C4_101 C5_10 1.2(3) . . . . ?
C6_101 C6_10 C4_101 C5_10 -1.1(4) . . . . ?
C3_101 C6_10 C4_101 C4_10 179.1(4) . . . . ?
C2_101 C6_10 C4_101 C4_10 -165.4(15) . . . . ?
C5_10 C6_10 C4_101 C4_10 -7.0(2) . . . . ?
C1_10 C6_10 C4_101 C4_10 158.3(7) . . . . ?
C1_101 C6_10 C4_101 C4_10 -14.7(10) . . . . ?
C5_101 C6_10 C4_101 C4_10 -5.8(4) . . . . ?
C6_101 C6_10 C4_101 C4_10 -8.1(5) . . . . ?
C2_10 C3_10 C4_101 C1_10 -26.6(7) . . . . ?
C4_10 C3_10 C4_101 C1_10 141.1(10) . . . . ?
C5_101 C3_10 C4_101 C1_10 143.0(9) . . . . ?
C4_10 C3_10 C4_101 C2_10 167.8(4) . . . . ?
C5_101 C3_10 C4_101 C2_10 169.6(4) . . . . ?
C2_10 C3_10 C4_101 C5_101 -169.6(4) . . . . ?
C4_10 C3_10 C4_101 C5_101 -1.9(4) . . . . ?
C2_10 C3_10 C4_101 C3_101 -73.5(18) . . . . ?
C4_10 C3_10 C4_101 C3_101 94.3(18) . . . . ?
C5_101 C3_10 C4_101 C3_101 96.2(18) . . . . ?
C2_10 C3_10 C4_101 C6_10 -142.6(11) . . . . ?
C4_10 C3_10 C4_101 C6_10 25.2(8) . . . . ?
C5_101 C3_10 C4_101 C6_10 27.0(10) . . . . ?
C2_10 C3_10 C4_101 C5_10 -161.3(6) . . . . ?
C4_10 C3_10 C4_101 C5_10 6.4(2) . . . . ?
C5_101 C3_10 C4_101 C5_10 8.3(5) . . . . ?
C2_10 C3_10 C4_101 C4_10 -167.8(4) . . . . ?
C5_101 C3_10 C4_101 C4_10 1.9(4) . . . . ?
C5_101 C5_10 C4_101 C1_10 -162.1(7) . . . . ?
C4_10 C5_10 C4_101 C1_10 -154.4(8) . . . . ?
C6_10 C5_10 C4_101 C1_10 15.5(5) . . . . ?
C1_101 C5_10 C4_101 C1_10 21.0(9) . . . . ?
C5_101 C5_10 C4_101 C2_10 -42.0(15) . . . . ?
C4_10 C5_10 C4_101 C2_10 -34.3(10) . . . . ?
C6_10 C5_10 C4_101 C2_10 135.6(13) . . . . ?
C1_101 C5_10 C4_101 C2_10 141.1(11) . . . . ?
C4_10 C5_10 C4_101 C5_101 7.7(7) . . . . ?
C6_10 C5_10 C4_101 C5_101 177.6(6) . . . . ?
C1_101 C5_10 C4_101 C5_101 -176.9(10) . . . . ?
C5_101 C5_10 C4_101 C3_101 178.5(5) . . . . ?
C4_10 C5_10 C4_101 C3_101 -173.9(3) . . . . ?
C6_10 C5_10 C4_101 C3_101 -3.9(3) . . . . ?
C1_101 C5_10 C4_101 C3_101 1.6(5) . . . . ?
C5_101 C5_10 C4_101 C6_10 -177.6(6) . . . . ?
C4_10 C5_10 C4_101 C6_10 -169.9(3) . . . . ?
C1_101 C5_10 C4_101 C6_10 5.5(6) . . . . ?
C5_101 C5_10 C4_101 C3_10 -14.3(8) . . . . ?
C4_10 C5_10 C4_101 C3_10 -6.7(2) . . . . ?
C6_10 C5_10 C4_101 C3_10 163.3(5) . . . . ?
C1_101 C5_10 C4_101 C3_10 168.8(5) . . . . ?
C5_101 C5_10 C4_101 C4_10 -7.7(7) . . . . ?
C6_10 C5_10 C4_101 C4_10 169.9(3) . . . . ?
C1_101 C5_10 C4_101 C4_10 175.4(4) . . . . ?
C5_101 C4_10 C4_101 C1_10 73(2) . . . . ?
C5_10 C4_10 C4_101 C1_10 57.2(12) . . . . ?
C3_10 C4_10 C4_101 C1_10 -113.6(14) . . . . ?
C6_101 C4_10 C4_101 C1_10 58.6(13) . . . . ?
C5_101 C4_10 C4_101 C2_10 175.8(12) . . . . ?
C5_10 C4_10 C4_101 C2_10 160.0(6) . . . . ?
C3_10 C4_10 C4_101 C2_10 -10.7(3) . . . . ?
C6_101 C4_10 C4_101 C2_10 161.4(6) . . . . ?
C5_10 C4_10 C4_101 C5_101 -15.8(14) . . . . ?
C3_10 C4_10 C4_101 C5_101 173.5(13) . . . . ?
C6_101 C4_10 C4_101 C5_101 -14.4(11) . . . . ?
C5_101 C4_10 C4_101 C3_101 24.2(18) . . . . ?
C5_10 C4_10 C4_101 C3_101 8.5(4) . . . . ?
C3_10 C4_10 C4_101 C3_101 -162.3(6) . . . . ?
C6_101 C4_10 C4_101 C3_101 9.8(7) . . . . ?
C5_101 C4_10 C4_101 C6_10 23.4(16) . . . . ?
C5_10 C4_10 C4_101 C6_10 7.7(2) . . . . ?
C3_10 C4_10 C4_101 C6_10 -163.1(5) . . . . ?
C6_101 C4_10 C4_101 C6_10 9.0(6) . . . . ?
C5_101 C4_10 C4_101 C3_10 -173.5(13) . . . . ?
C5_10 C4_10 C4_101 C3_10 170.8(3) . . . . ?
C6_101 C4_10 C4_101 C3_10 172.1(4) . . . . ?
C5_101 C4_10 C4_101 C5_10 15.8(14) . . . . ?
C3_10 C4_10 C4_101 C5_10 -170.8(3) . . . . ?
C6_101 C4_10 C4_101 C5_10 1.4(4) . . . . ?
C3_10 C4_10 C5_101 C5_10 -159.2(13) . . . . ?
C6_101 C4_10 C5_101 C5_10 8.3(11) . . . . ?
C4_101 C4_10 C5_101 C5_10 -154(2) . . . . ?
C5_10 C4_10 C5_101 C6_101 -8.3(11) . . . . ?
C3_10 C4_10 C5_101 C6_101 -167.4(4) . . . . ?
C4_101 C4_10 C5_101 C6_101 -162.0(13) . . . . ?
C5_10 C4_10 C5_101 C4_101 154(2) . . . . ?
C3_10 C4_10 C5_101 C4_101 -5.4(11) . . . . ?
C6_101 C4_10 C5_101 C4_101 162.0(13) . . . . ?
C5_10 C4_10 C5_101 C3_10 159.2(13) . . . . ?
C6_101 C4_10 C5_101 C3_10 167.4(4) . . . . ?
C4_101 C4_10 C5_101 C3_10 5.4(11) . . . . ?
C5_10 C4_10 C5_101 C6_10 64(3) . . . . ?
C3_10 C4_10 C5_101 C6_10 -96(3) . . . . ?
C6_101 C4_10 C5_101 C6_10 72(3) . . . . ?
C4_101 C4_10 C5_101 C6_10 -90(3) . . . . ?
C6_101 C5_10 C5_101 C4_10 -24(3) . . . . ?
C6_10 C5_10 C5_101 C4_10 158.9(14) . . . . ?
C1_101 C5_10 C5_101 C4_10 170.9(18) . . . . ?
C4_101 C5_10 C5_101 C4_10 160.7(17) . . . . ?
C4_10 C5_10 C5_101 C6_101 24(3) . . . . ?
C6_10 C5_10 C5_101 C6_101 -177.4(18) . . . . ?
C1_101 C5_10 C5_101 C6_101 -165(5) . . . . ?
C4_101 C5_10 C5_101 C6_101 -175.6(14) . . . . ?
C6_101 C5_10 C5_101 C4_101 175.6(14) . . . . ?
C4_10 C5_10 C5_101 C4_101 -160.7(17) . . . . ?
C6_10 C5_10 C5_101 C4_101 -1.8(5) . . . . ?
C1_101 C5_10 C5_101 C4_101 10(3) . . . . ?
C6_101 C5_10 C5_101 C3_10 -137.4(15) . . . . ?
C4_10 C5_10 C5_101 C3_10 -114(3) . . . . ?
C6_10 C5_10 C5_101 C3_10 45(2) . . . . ?
C1_101 C5_10 C5_101 C3_10 57(5) . . . . ?
C4_101 C5_10 C5_101 C3_10 47(2) . . . . ?
C6_101 C5_10 C5_101 C6_10 177.4(18) . . . . ?
C4_10 C5_10 C5_101 C6_10 -158.9(14) . . . . ?
C1_101 C5_10 C5_101 C6_10 12(3) . . . . ?
C4_101 C5_10 C5_101 C6_10 1.8(5) . . . . ?
C1_10 C4_101 C5_101 C4_10 -128.9(18) . . . . ?
C2_10 C4_101 C5_101 C4_10 -4.6(13) . . . . ?
C3_101 C4_101 C5_101 C4_10 -159.9(15) . . . . ?
C6_10 C4_101 C5_101 C4_10 -156.2(16) . . . . ?
C3_10 C4_101 C5_101 C4_10 5.4(11) . . . . ?
C5_10 C4_101 C5_101 C4_10 -158(2) . . . . ?
C1_10 C4_101 C5_101 C5_10 29.2(11) . . . . ?
C2_10 C4_101 C5_101 C5_10 153.5(10) . . . . ?
C3_101 C4_101 C5_101 C5_10 -1.8(6) . . . . ?
C6_10 C4_101 C5_101 C5_10 1.8(5) . . . . ?
C3_10 C4_101 C5_101 C5_10 163.5(10) . . . . ?
C4_10 C4_101 C5_101 C5_10 158(2) . . . . ?
C1_10 C4_101 C5_101 C6_101 30.9(9) . . . . ?
C2_10 C4_101 C5_101 C6_101 155.2(7) . . . . ?
C3_101 C4_101 C5_101 C6_101 0.0 . . . . ?
C6_10 C4_101 C5_101 C6_101 3.6(3) . . . . ?
C3_10 C4_101 C5_101 C6_101 165.3(5) . . . . ?
C5_10 C4_101 C5_101 C6_101 1.8(6) . . . . ?
C4_10 C4_101 C5_101 C6_101 159.9(15) . . . . ?
C1_10 C4_101 C5_101 C3_10 -134.3(12) . . . . ?
C2_10 C4_101 C5_101 C3_10 -10.0(4) . . . . ?
C3_101 C4_101 C5_101 C3_10 -165.3(5) . . . . ?
C6_10 C4_101 C5_101 C3_10 -161.7(7) . . . . ?
C5_10 C4_101 C5_101 C3_10 -163.5(10) . . . . ?
C4_10 C4_101 C5_101 C3_10 -5.4(11) . . . . ?
C1_10 C4_101 C5_101 C6_10 27.3(8) . . . . ?
C2_10 C4_101 C5_101 C6_10 151.6(9) . . . . ?
C3_101 C4_101 C5_101 C6_10 -3.6(3) . . . . ?
C3_10 C4_101 C5_101 C6_10 161.7(7) . . . . ?
C5_10 C4_101 C5_101 C6_10 -1.8(5) . . . . ?
C4_10 C4_101 C5_101 C6_10 156.2(16) . . . . ?
C2_10 C3_10 C5_101 C4_10 -168.5(8) . . . . ?
C4_101 C3_10 C5_101 C4_10 -175.7(9) . . . . ?
C2_10 C3_10 C5_101 C5_10 -45(2) . . . . ?
C4_10 C3_10 C5_101 C5_10 124(3) . . . . ?
C4_101 C3_10 C5_101 C5_10 -52(2) . . . . ?
C2_10 C3_10 C5_101 C6_101 -112.3(16) . . . . ?
C4_10 C3_10 C5_101 C6_101 56.3(15) . . . . ?
C4_101 C3_10 C5_101 C6_101 -119.4(16) . . . . ?
C2_10 C3_10 C5_101 C4_101 7.1(3) . . . . ?
C4_10 C3_10 C5_101 C4_101 175.7(9) . . . . ?
C2_10 C3_10 C5_101 C6_10 -8.2(5) . . . . ?
C4_10 C3_10 C5_101 C6_10 160.4(13) . . . . ?
C4_101 C3_10 C5_101 C6_10 -15.3(5) . . . . ?
C3_101 C6_10 C5_101 C4_10 111(3) . . . . ?
C2_101 C6_10 C5_101 C4_10 -91(4) . . . . ?
C5_10 C6_10 C5_101 C4_10 -76(3) . . . . ?
C1_10 C6_10 C5_101 C4_10 96(3) . . . . ?
C4_101 C6_10 C5_101 C4_10 106(3) . . . . ?
C1_101 C6_10 C5_101 C4_10 -80(3) . . . . ?
C6_101 C6_10 C5_101 C4_10 -77(3) . . . . ?
C3_101 C6_10 C5_101 C5_10 -172.4(7) . . . . ?
C2_101 C6_10 C5_101 C5_10 -15.0(16) . . . . ?
C1_10 C6_10 C5_101 C5_10 172.1(5) . . . . ?
C4_101 C6_10 C5_101 C5_10 -177.6(6) . . . . ?
C1_101 C6_10 C5_101 C5_10 -3.2(8) . . . . ?
C6_101 C6_10 C5_101 C5_10 -0.9(7) . . . . ?
C3_101 C6_10 C5_101 C6_101 -171.4(7) . . . . ?
C2_101 C6_10 C5_101 C6_101 -14.1(11) . . . . ?
C5_10 C6_10 C5_101 C6_101 0.9(7) . . . . ?
C1_10 C6_10 C5_101 C6_101 173.0(3) . . . . ?
C4_101 C6_10 C5_101 C6_101 -176.7(3) . . . . ?
C1_101 C6_10 C5_101 C6_101 -2.27(19) . . . . ?
C3_101 C6_10 C5_101 C4_101 5.3(4) . . . . ?
C2_101 C6_10 C5_101 C4_101 162.6(14) . . . . ?
C5_10 C6_10 C5_101 C4_101 177.6(6) . . . . ?
C1_10 C6_10 C5_101 C4_101 -10.3(3) . . . . ?
C1_101 C6_10 C5_101 C4_101 174.4(5) . . . . ?
C6_101 C6_10 C5_101 C4_101 176.7(3) . . . . ?
C3_101 C6_10 C5_101 C3_10 23.7(10) . . . . ?
C2_101 C6_10 C5_101 C3_10 -178.9(11) . . . . ?
C5_10 C6_10 C5_101 C3_10 -163.9(11) . . . . ?
C1_10 C6_10 C5_101 C3_10 8.1(5) . . . . ?
C4_101 C6_10 C5_101 C3_10 18.4(7) . . . . ?
C1_101 C6_10 C5_101 C3_10 -167.2(5) . . . . ?
C6_101 C6_10 C5_101 C3_10 -164.9(5) . . . . ?
C4_10 C5_10 C6_101 C5_101 -9.2(12) . . . . ?
C6_10 C5_10 C6_101 C5_101 177(2) . . . . ?
C1_101 C5_10 C6_101 C5_101 175.6(14) . . . . ?
C5_101 C5_10 C6_101 C1_101 -175.6(14) . . . . ?
C4_10 C5_10 C6_101 C1_101 175.1(4) . . . . ?
C6_10 C5_10 C6_101 C1_101 0.9(11) . . . . ?
C5_101 C5_10 C6_101 C4_10 9.2(12) . . . . ?
C6_10 C5_10 C6_101 C4_10 -174.2(13) . . . . ?
C1_101 C5_10 C6_101 C4_10 -175.1(4) . . . . ?
C5_101 C5_10 C6_101 C6_10 -177(2) . . . . ?
C4_10 C5_10 C6_101 C6_10 174.2(13) . . . . ?
C1_101 C5_10 C6_101 C6_10 -0.9(11) . . . . ?
C4_10 C5_101 C6_101 C5_10 160(3) . . . . ?
C4_101 C5_101 C6_101 C5_10 -5.0(16) . . . . ?
C3_10 C5_101 C6_101 C5_10 108(3) . . . . ?
C6_10 C5_101 C6_101 C5_10 -2.1(15) . . . . ?
C4_10 C5_101 C6_101 C1_101 164.8(11) . . . . ?
C5_10 C5_101 C6_101 C1_101 5.0(16) . . . . ?
C4_101 C5_101 C6_101 C1_101 0.0 . . . . ?
C3_10 C5_101 C6_101 C1_101 112.7(17) . . . . ?
C6_10 C5_101 C6_101 C1_101 2.9(2) . . . . ?
C5_10 C5_101 C6_101 C4_10 -160(3) . . . . ?
C4_101 C5_101 C6_101 C4_10 -164.8(11) . . . . ?
C3_10 C5_101 C6_101 C4_10 -52.1(14) . . . . ?
C6_10 C5_101 C6_101 C4_10 -161.9(12) . . . . ?
C4_10 C5_101 C6_101 C6_10 161.9(12) . . . . ?
C5_10 C5_101 C6_101 C6_10 2.1(15) . . . . ?
C4_101 C5_101 C6_101 C6_10 -2.9(2) . . . . ?
C3_10 C5_101 C6_101 C6_10 109.8(18) . . . . ?
C2_101 C1_101 C6_101 C5_10 2.6(8) . . . . ?
C6_10 C1_101 C6_101 C5_10 -0.6(7) . . . . ?
C2_101 C1_101 C6_101 C5_101 0.0 . . . . ?
C5_10 C1_101 C6_101 C5_101 -2.6(8) . . . . ?
C6_10 C1_101 C6_101 C5_101 -3.2(3) . . . . ?
C2_101 C1_101 C6_101 C4_10 8.8(7) . . . . ?
C5_10 C1_101 C6_101 C4_10 6.1(4) . . . . ?
C6_10 C1_101 C6_101 C4_10 5.5(6) . . . . ?
C2_101 C1_101 C6_101 C6_10 3.2(3) . . . . ?
C5_10 C1_101 C6_101 C6_10 0.6(7) . . . . ?
C5_101 C4_10 C6_101 C5_10 -13.3(17) . . . . ?
C3_10 C4_10 C6_101 C5_10 6.6(15) . . . . ?
C4_101 C4_10 C6_101 C5_10 -3.6(11) . . . . ?
C5_10 C4_10 C6_101 C5_101 13.3(17) . . . . ?
C3_10 C4_10 C6_101 C5_101 19.9(7) . . . . ?
C4_101 C4_10 C6_101 C5_101 9.7(7) . . . . ?
C5_101 C4_10 C6_101 C1_101 -21.0(16) . . . . ?
C5_10 C4_10 C6_101 C1_101 -7.7(6) . . . . ?
C3_10 C4_10 C6_101 C1_101 -1.1(12) . . . . ?
C4_101 C4_10 C6_101 C1_101 -11.3(9) . . . . ?
C5_101 C4_10 C6_101 C6_10 -16.4(11) . . . . ?
C5_10 C4_10 C6_101 C6_10 -3.2(7) . . . . ?
C3_10 C4_10 C6_101 C6_10 3.5(8) . . . . ?
C4_101 C4_10 C6_101 C6_10 -6.8(4) . . . . ?
C3_101 C6_10 C6_101 C5_10 28(3) . . . . ?
C2_101 C6_10 C6_101 C5_10 175.1(13) . . . . ?
C1_10 C6_10 C6_101 C5_10 -7.7(17) . . . . ?
C4_101 C6_10 C6_101 C5_10 4.6(15) . . . . ?
C1_101 C6_10 C6_101 C5_10 178.9(13) . . . . ?
C5_101 C6_10 C6_101 C5_10 2.0(14) . . . . ?
C3_101 C6_10 C6_101 C5_101 26.4(19) . . . . ?
C2_101 C6_10 C6_101 C5_101 173.1(6) . . . . ?
C5_10 C6_10 C6_101 C5_101 -2.0(14) . . . . ?
C1_10 C6_10 C6_101 C5_101 -9.7(4) . . . . ?
C4_101 C6_10 C6_101 C5_101 2.5(2) . . . . ?
C1_101 C6_10 C6_101 C5_101 176.9(3) . . . . ?
C3_101 C6_10 C6_101 C1_101 -150(2) . . . . ?
C2_101 C6_10 C6_101 C1_101 -3.8(3) . . . . ?
C5_10 C6_10 C6_101 C1_101 -178.9(13) . . . . ?
C1_10 C6_10 C6_101 C1_101 173.4(5) . . . . ?
C4_101 C6_10 C6_101 C1_101 -174.4(5) . . . . ?
C5_101 C6_10 C6_101 C1_101 -176.9(3) . . . . ?
C3_101 C6_10 C6_101 C4_10 33(2) . . . . ?
C2_101 C6_10 C6_101 C4_10 179.7(6) . . . . ?
C5_10 C6_10 C6_101 C4_10 4.6(10) . . . . ?
C1_10 C6_10 C6_101 C4_10 -3.1(7) . . . . ?
C4_101 C6_10 C6_101 C4_10 9.2(6) . . . . ?
C1_101 C6_10 C6_101 C4_10 -176.5(4) . . . . ?
C5_101 C6_10 C6_101 C4_10 6.6(5) . . . . ?
C1_14 C2_14 C3_14 C4_14 179(2) . . . . ?
C2_14 C3_14 C4_14 C5_14 179(2) . . . . ?
C3_14 C4_14 C5_14 C6_14 -179(2) . . . . ?
C13_12 N5_11 C4_111 N4_11 -160.7(6) . . . . ?
C13_13 N5_11 C4_111 N4_11 -166.7(7) . . . . ?
C6_111 N5_11 C4_111 N4_11 0.0(2) . . . . ?
C13_12 N5_11 C4_111 B1_8 21.5(6) . . . . ?
C13_13 N5_11 C4_111 B1_8 15.6(7) . . . . ?
C6_111 N5_11 C4_111 B1_8 -177.76(17) . . . . ?
C4_11 N4_11 C4_111 N5_11 172.73(16) . . . . ?
C5_111 N4_11 C4_111 N5_11 -4.4(2) . . . . ?
C4_11 N4_11 C4_111 B1_8 -9.4(3) . . . . ?
C5_111 N4_11 C4_111 B1_8 173.45(16) . . . . ?
N1_8 B1_8 C4_111 N5_11 32.3(3) . . . . ?
C1_6 B1_8 C4_111 N5_11 -90.2(2) . . . . ?
N1_8 B1_8 C4_111 N4_11 -145.10(17) . . . . ?
C1_6 B1_8 C4_111 N4_11 92.4(2) . . . . ?
C4_111 N4_11 C5_111 C6_111 6.7(2) . . . . ?
C4_11 N4_11 C5_111 C6_111 -170.78(16) . . . . ?
C4_111 N5_11 C6_111 C5_111 4.0(2) . . . . ?
C13_12 N5_11 C6_111 C5_111 166.1(4) . . . . ?
C13_13 N5_11 C6_111 C5_111 172.0(6) . . . . ?
N4_11 C5_111 C6_111 N5_11 -5.97(19) . . . . ?
C4_5 N4_5 C4_51 N5_5 -169.10(17) . . . . ?
C5_51 N4_5 C4_51 N5_5 3.2(2) . . . . ?
C4_5 N4_5 C4_51 B1_3 16.4(3) . . . . ?
C5_51 N4_5 C4_51 B1_3 -171.27(17) . . . . ?
C13_5 N5_5 C4_51 N4_5 160.19(17) . . . . ?
C6_51 N5_5 C4_51 N4_5 -5.0(2) . . . . ?
C13_5 N5_5 C4_51 B1_3 -25.6(3) . . . . ?
C6_51 N5_5 C4_51 B1_3 169.29(17) . . . . ?
N1_4 B1_3 C4_51 N4_5 139.11(17) . . . . ?
C1_1 B1_3 C4_51 N4_5 -98.7(2) . . . . ?
N1_4 B1_3 C4_51 N5_5 -34.4(2) . . . . ?
C1_1 B1_3 C4_51 N5_5 87.8(2) . . . . ?
C4_51 N4_5 C5_51 C6_51 -0.2(2) . . . . ?
C4_5 N4_5 C5_51 C6_51 172.85(16) . . . . ?
C4_51 N5_5 C6_51 C5_51 4.6(2) . . . . ?
C13_5 N5_5 C6_51 C5_51 -161.67(17) . . . . ?
N4_5 C5_51 C6_51 N5_5 -2.5(2) . . . . ?
